data_7001427
loop_
_publ_author_name
'Hussain, Firasat'
'Spingler, Bernhard'
'Conrad, Franziska'
'Speldrich, Manfred'
'K\"ogerler, Paul'
'Boskovic, Colette'
'Patzke, Greta R.'

_publ_section_title
;
 Caesium-templated lanthanoid-containing polyoxotungstates
;
_journal_issue 23
_journal_name_full 'Dalton Transactions'
_journal_page_first 4423
_journal_page_last 4425
_journal_paper_doi 10.1039/b902077b
_journal_year 2009
_chemical_formula_sum 'As6 Cl3 Cs2.9 Gd6 H144 Na15.5 O278 W63'
_chemical_formula_weight 18416.86
_chemical_name_systematic
;

?

;
_space_group_IT_number 2
_symmetry_cell_setting triclinic
_symmetry_space_group_name_Hall '-P 1'
_symmetry_space_group_name_H-M 'P -1'
_atom_sites_solution_primary direct
_atom_sites_solution_secondary difmap
_audit_creation_method SHELXL-97
_cell_angle_alpha 75.460(2)
_cell_angle_beta 68.114(2)
_cell_angle_gamma 89.526(2)
_cell_formula_units_Z 2
_cell_length_a 24.0763(4)
_cell_length_b 26.1972(5)
_cell_length_c 30.7616(7)
_cell_measurement_reflns_used 21547
_cell_measurement_temperature 183(2)
_cell_measurement_theta_max 29.4010
_cell_measurement_theta_min 2.2164
_cell_volume 17348.5(7)
_computing_cell_refinement 'CrysAlis RED (Oxford, 2007)'
_computing_data_collection 'CrysAlis RED (Oxford, 2007)'
_computing_data_reduction 'CrysAlis RED (Oxford, 2007)'
_computing_molecular_graphics 'ORTEP-3 (Farrugia, 1997)'
_computing_publication_material 'SHELXL-97 (Sheldrick, 1997)'
_computing_structure_refinement 'SHELXL-97 (Sheldrick, 1997)'
_computing_structure_solution 'SHELXS-97 (Sheldrick, 1990)'
_diffrn_ambient_temperature 183(2)
_diffrn_detector_area_resol_mean 10.4498
_diffrn_measured_fraction_theta_full 0.994
_diffrn_measured_fraction_theta_max 0.994
_diffrn_measurement_device_type 'Xcalibur Ruby'
_diffrn_measurement_method '/o oscillation scan'
_diffrn_radiation_monochromator graphite
_diffrn_radiation_source 'fine-focus sealed tube'
_diffrn_radiation_type MoK\a
_diffrn_radiation_wavelength 0.71073
_diffrn_reflns_av_R_equivalents 0.1890
_diffrn_reflns_av_sigmaI/netI 0.3539
_diffrn_reflns_limit_h_max 28
_diffrn_reflns_limit_h_min -28
_diffrn_reflns_limit_k_max 30
_diffrn_reflns_limit_k_min -30
_diffrn_reflns_limit_l_max 36
_diffrn_reflns_limit_l_min -35
_diffrn_reflns_number 222070
_diffrn_reflns_theta_full 24.71
_diffrn_reflns_theta_max 24.71
_diffrn_reflns_theta_min 2.22
_exptl_absorpt_coefficient_mu 22.916
_exptl_absorpt_correction_T_max 1.00000
_exptl_absorpt_correction_T_min 0.50042
_exptl_absorpt_correction_type multi-scan
_exptl_absorpt_process_details
;
CrysAlis RED, Oxford Diffraction Ltd.,
Version 1.171.32.24 (release 21-04-2008 CrysAlis171 .NET)
(compiled Apr 21 2008,18:23:10)
Empirical absorption correction using spherical harmonics,
implemented in SCALE3 ABSPACK scaling algorithm.
;
_exptl_crystal_colour colorless
_exptl_crystal_density_diffrn 3.526
_exptl_crystal_density_method 'not measured'
_exptl_crystal_description needle
_exptl_crystal_F_000 15698
_exptl_crystal_size_max 0.14
_exptl_crystal_size_mid 0.04
_exptl_crystal_size_min 0.04
_refine_diff_density_max 3.116
_refine_diff_density_min -4.050
_refine_diff_density_rms 0.462
_refine_ls_extinction_method none
_refine_ls_goodness_of_fit_ref 0.931
_refine_ls_matrix_type full
_refine_ls_number_parameters 1934
_refine_ls_number_reflns 58788
_refine_ls_number_restraints 0
_refine_ls_restrained_S_all 0.931
_refine_ls_R_factor_all 0.2630
_refine_ls_R_factor_gt 0.0946
_refine_ls_shift/su_max 0.001
_refine_ls_shift/su_mean 0.000
_refine_ls_structure_factor_coef Fsqd
_refine_ls_weighting_details 'calc w=1/[\s^2^(Fo^2^)+(0.0721P)^2^+0.0000P] where P=(Fo^2^+2Fc^2^)/3'
_refine_ls_weighting_scheme calc
_refine_ls_wR_factor_gt 0.1659
_refine_ls_wR_factor_ref 0.2146
_reflns_number_gt 21400
_reflns_number_total 58788
_reflns_threshold_expression >2sigma(I)
_cod_data_source_file b902077b.txt
_cod_data_source_block fh37
_cod_original_cell_volume 17348.5(6)
_cod_original_sg_symbol_H-M P-1
_cod_original_formula_sum 'H144 As6 Cl3 Cs2.90 Gd6 Na15.50 O278 W63'
_cod_database_code 7001427

loop_
_symmetry_equiv_pos_as_xyz
'x, y, z'
'-x, -y, -z'

loop_
_atom_site_label
_atom_site_type_symbol
_atom_site_fract_x
_atom_site_fract_y
_atom_site_fract_z
_atom_site_U_iso_or_equiv
_atom_site_adp_type
_atom_site_occupancy
_atom_site_symmetry_multiplicity
_atom_site_calc_flag
_atom_site_refinement_flags
_atom_site_disorder_assembly
_atom_site_disorder_group
O1 O 0.8487(19) 0.9870(17) 0.0805(15) 0.084(13) Uiso 1 1 d . . .
O2 O 0.7319(13) 0.9734(12) 0.0734(10) 0.035(8) Uiso 1 1 d . . .
O3 O 0.7414(16) 0.9800(14) 0.1641(13) 0.060(10) Uiso 1 1 d . . .
O4 O 0.7967(15) 1.0629(14) 0.0224(12) 0.050(9) Uiso 1 1 d . . .
O5 O 0.8959(16) 1.1290(14) -0.0510(13) 0.063(11) Uiso 1 1 d . . .
O6 O 0.7936(12) 1.0914(11) -0.0645(10) 0.026(7) Uiso 1 1 d . . .
O7 O 0.6928(15) 1.0236(13) -0.0030(12) 0.049(9) Uiso 1 1 d . . .
O8 O 0.7184(14) 1.0602(12) -0.1046(11) 0.038(8) Uiso 1 1 d . . .
O9 O 0.6243(13) 1.0962(12) -0.0331(10) 0.031(8) Uiso 1 1 d . . .
O10 O 0.5736(13) 1.0237(12) 0.0507(10) 0.033(8) Uiso 1 1 d . . .
O11 O 0.5069(17) 1.0578(15) -0.0037(13) 0.066(11) Uiso 1 1 d . . .
O12 O 0.4851(15) 1.0874(13) 0.0813(12) 0.048(9) Uiso 1 1 d . . .
O13 O 0.5252(14) 1.0547(13) 0.1560(11) 0.046(9) Uiso 1 1 d . . .
O14 O 0.4306(16) 1.1223(14) 0.1659(12) 0.059(10) Uiso 1 1 d . . .
O15 O 0.5540(16) 1.1562(14) 0.1436(12) 0.057(10) Uiso 1 1 d . . .
O16 O 0.6184(14) 1.0809(13) 0.1683(11) 0.041(9) Uiso 1 1 d . . .
O17 O 0.591(2) 1.1579(18) 0.2172(16) 0.100(15) Uiso 1 1 d . . .
O18 O 0.7040(15) 1.1527(13) 0.1556(12) 0.048(9) Uiso 1 1 d . . .
O19 O 0.7559(14) 1.0824(13) 0.1068(11) 0.043(9) Uiso 1 1 d . . .
O20 O 0.8261(18) 1.1645(16) 0.1082(14) 0.074(12) Uiso 1 1 d . . .
O21 O 0.8083(14) 1.1601(13) 0.0265(11) 0.044(9) Uiso 1 1 d . . .
O22 O 0.7123(15) 1.1290(13) -0.0003(12) 0.050(9) Uiso 1 1 d . . .
O23 O 0.5918(14) 1.1278(12) 0.0550(11) 0.041(9) Uiso 1 1 d . . .
O24 O 0.6800(15) 1.1595(13) 0.0797(12) 0.049(9) Uiso 1 1 d . . .
O25 O 0.8072(13) 1.1920(12) -0.0627(11) 0.035(8) Uiso 1 1 d . . .
O26 O 0.7235(15) 1.1620(14) -0.0915(12) 0.056(10) Uiso 1 1 d . . .
O27 O 0.5427(16) 1.1603(14) -0.0039(13) 0.061(10) Uiso 1 1 d . . .
O28 O 0.5127(18) 1.1885(16) 0.0764(15) 0.079(12) Uiso 1 1 d . . .
O29 O 0.641(2) 1.2297(18) 0.1234(16) 0.099(15) Uiso 1 1 d . . .
O30 O 0.7526(17) 1.2291(15) 0.0716(13) 0.067(11) Uiso 1 1 d . . .
O31 O 0.7276(16) 1.2433(15) -0.0066(13) 0.065(11) Uiso 1 1 d . . .
O32 O 0.6482(18) 1.2161(16) -0.0314(14) 0.081(13) Uiso 1 1 d . . .
O33 O 0.6143(17) 1.2396(15) 0.0470(13) 0.065(11) Uiso 1 1 d . . .
O34 O 0.5411(18) 1.2662(16) -0.0071(14) 0.080(13) Uiso 1 1 d . . .
O35 O 0.693(2) 1.3147(18) 0.0524(16) 0.096(14) Uiso 1 1 d . . .
O36 O 0.7511(19) 1.2662(17) -0.1060(15) 0.085(13) Uiso 1 1 d . . .
O37 O 0.5360(14) 0.9145(13) 0.1180(11) 0.045(9) Uiso 1 1 d . . .
O38 O 0.5991(14) 0.9322(12) 0.0123(11) 0.038(8) Uiso 1 1 d . . .
O39 O 0.6086(15) 0.9922(13) 0.1348(12) 0.051(9) Uiso 1 1 d . . .
O41 O 0.6425(14) 0.8797(13) 0.1305(11) 0.046(9) Uiso 1 1 d . . .
O42 O 0.7167(19) 1.0356(17) 0.2301(15) 0.087(13) Uiso 1 1 d . . .
O43 O 0.6155(15) 0.9840(13) 0.2189(12) 0.048(9) Uiso 1 1 d . . .
O44 O 0.5074(13) 0.9625(12) 0.2125(10) 0.034(8) Uiso 1 1 d . . .
O45 O 0.5295(15) 1.0371(13) 0.2494(12) 0.051(9) Uiso 1 1 d . . .
O46 O 0.4237(14) 0.9862(13) 0.2842(11) 0.047(9) Uiso 1 1 d . . .
O47 O 0.4392(16) 1.0858(15) 0.3081(13) 0.063(11) Uiso 1 1 d . . .
O48 O 0.5205(16) 1.0266(15) 0.3405(13) 0.064(11) Uiso 1 1 d . . .
O49 O 0.6212(14) 0.9689(13) 0.3104(11) 0.045(9) Uiso 1 1 d . . .
O50 O 0.5873(15) 0.9910(14) 0.4021(12) 0.057(10) Uiso 1 1 d . . .
O51 O 0.5643(14) 0.8893(12) 0.3924(11) 0.038(8) Uiso 1 1 d . . .
O52 O 0.6447(13) 0.8659(11) 0.3166(10) 0.029(7) Uiso 1 1 d . . .
O53 O 0.6357(13) 0.8099(12) 0.4053(10) 0.032(8) Uiso 1 1 d . . .
O54 O 0.5911(13) 0.7629(12) 0.3547(10) 0.033(8) Uiso 1 1 d . . .
O55 O 0.5991(16) 0.7836(14) 0.2597(12) 0.057(10) Uiso 1 1 d . . .
O56 O 0.5468(15) 0.6818(13) 0.3240(12) 0.048(9) Uiso 1 1 d . . .
O57 O 0.4811(14) 0.7711(13) 0.2924(11) 0.044(9) Uiso 1 1 d . . .
O58 O 0.5426(12) 0.8414(11) 0.2130(9) 0.021(7) Uiso 1 1 d . . .
O59 O 0.4371(15) 0.8825(13) 0.2146(12) 0.048(9) Uiso 1 1 d . . .
O60 O 0.3961(14) 0.9802(12) 0.2036(11) 0.038(8) Uiso 1 1 d . . .
O61 O 0.5206(12) 0.8312(11) 0.3429(9) 0.022(7) Uiso 1 1 d . . .
O62 O 0.4538(13) 0.8783(12) 0.2916(10) 0.032(8) Uiso 1 1 d . . .
O63 O 0.4924(12) 0.9333(11) 0.3386(10) 0.026(7) Uiso 1 1 d . . .
O64 O 0.3548(14) 0.9027(13) 0.2917(11) 0.044(9) Uiso 1 1 d . . .
O65 O 0.4056(16) 0.9910(14) 0.3737(13) 0.059(10) Uiso 1 1 d . . .
O66 O 0.4726(16) 0.9454(14) 0.4216(13) 0.059(10) Uiso 1 1 d . . .
O67 O 0.5163(15) 0.7903(14) 0.4294(12) 0.053(10) Uiso 1 1 d . . .
O68 O 0.4741(14) 0.7319(13) 0.3855(11) 0.043(9) Uiso 1 1 d . . .
O69 O 0.3801(15) 0.8038(13) 0.2973(12) 0.049(9) Uiso 1 1 d . . .
O70 O 0.3644(13) 0.8968(11) 0.3778(10) 0.030(8) Uiso 1 1 d . . .
O71 O 0.3891(14) 0.8020(13) 0.3822(12) 0.047(9) Uiso 1 1 d . . .
O72 O 0.4267(14) 0.8521(13) 0.4272(11) 0.044(9) Uiso 1 1 d . . .
O73 O 0.2862(16) 0.8225(14) 0.3730(13) 0.061(10) Uiso 1 1 d . . .
O74 O 0.3503(16) 0.9264(15) 0.4631(13) 0.064(11) Uiso 1 1 d . . .
O75 O 0.4011(14) 0.7453(13) 0.4729(12) 0.045(9) Uiso 1 1 d . . .
O77 O 0.6494(13) 0.8808(11) 0.2155(10) 0.028(7) Uiso 1 1 d . . .
O78 O 0.7682(12) 0.8848(11) 0.2101(10) 0.027(7) Uiso 1 1 d . . .
O79 O 0.6981(11) 0.7996(10) 0.1785(9) 0.014(6) Uiso 1 1 d . . .
O80 O 0.6147(15) 0.7696(13) 0.1661(12) 0.048(9) Uiso 1 1 d . . .
O81 O 0.6751(11) 0.6887(10) 0.2018(9) 0.015(6) Uiso 1 1 d . . .
O82 O 0.7817(14) 0.7396(12) 0.1360(11) 0.039(8) Uiso 1 1 d . . .
O83 O 0.6311(13) 0.6018(12) 0.1885(10) 0.033(8) Uiso 1 1 d . . .
O84 O 0.6867(12) 0.7090(11) 0.1075(9) 0.023(7) Uiso 1 1 d . . .
O85 O 0.7352(12) 0.8088(11) 0.0854(9) 0.022(7) Uiso 1 1 d . . .
O86 O 0.6939(12) 0.8902(11) 0.0334(10) 0.024(7) Uiso 1 1 d . . .
O87 O 0.5821(15) 0.7110(13) 0.0861(12) 0.048(9) Uiso 1 1 d . . .
O88 O 0.6840(12) 0.7821(11) 0.0314(10) 0.025(7) Uiso 1 1 d . . .
O89 O 0.8145(13) 0.8761(12) 0.0089(11) 0.036(8) Uiso 1 1 d . . .
O90 O 0.9374(14) 0.8942(13) -0.0201(11) 0.045(9) Uiso 1 1 d . . .
O91 O 0.8793(13) 0.8036(12) 0.0476(10) 0.033(8) Uiso 1 1 d . . .
O92 O 0.9418(13) 0.7969(12) -0.0423(11) 0.038(8) Uiso 1 1 d . . .
O93 O 0.9427(14) 0.7156(12) 0.0346(11) 0.038(8) Uiso 1 1 d . . .
O94 O 1.0475(15) 0.7419(13) -0.0528(12) 0.049(9) Uiso 1 1 d . . .
O95 O 0.9699(13) 0.6488(12) -0.0249(10) 0.033(8) Uiso 1 1 d . . .
O96 O 0.9280(14) 0.5455(12) -0.0190(11) 0.041(9) Uiso 1 1 d . . .
O97 O 0.8733(12) 0.5931(11) 0.0551(10) 0.024(7) Uiso 1 1 d . . .
O98 O 0.8156(11) 0.5930(10) 0.0000(9) 0.018(7) Uiso 1 1 d . . .
O99 O 0.7630(11) 0.6151(10) 0.0863(9) 0.016(6) Uiso 1 1 d . . .
O100 O 0.7051(14) 0.5415(13) 0.0609(11) 0.041(9) Uiso 1 1 d . . .
O101 O 0.6604(13) 0.6307(12) 0.0731(11) 0.036(8) Uiso 1 1 d . . .
O102 O 0.8154(13) 0.7870(11) -0.0065(10) 0.030(8) Uiso 1 1 d . . .
O103 O 0.8768(12) 0.6976(11) -0.0180(9) 0.019(7) Uiso 1 1 d . . .
O104 O 0.7531(13) 0.6903(11) 0.0123(10) 0.029(7) Uiso 1 1 d . . .
O105 O 0.7188(13) 0.6251(12) -0.0187(10) 0.031(8) Uiso 1 1 d . . .
O106 O 0.6603(12) 0.7066(11) -0.0045(9) 0.021(7) Uiso 1 1 d . . .
O107 O 0.7585(14) 0.8569(13) -0.0454(11) 0.045(9) Uiso 1 1 d . . .
O108 O 0.8787(14) 0.8676(12) -0.0776(11) 0.040(8) Uiso 1 1 d . . .
O109 O 0.9717(12) 0.7301(11) -0.0994(10) 0.026(7) Uiso 1 1 d . . .
O110 O 0.9063(13) 0.6349(12) -0.0775(10) 0.034(8) Uiso 1 1 d . . .
O111 O 0.8729(13) 0.7731(12) -0.1066(10) 0.033(8) Uiso 1 1 d . . .
O112 O 0.8176(15) 0.6868(13) -0.0870(12) 0.050(9) Uiso 1 1 d . . .
O113 O 0.7586(13) 0.7727(12) -0.0733(11) 0.037(8) Uiso 1 1 d . . .
O114 O 0.9322(14) 0.7099(12) -0.1671(11) 0.039(8) Uiso 1 1 d . . .
O115 O 0.8254(15) 0.8667(14) -0.1425(12) 0.054(10) Uiso 1 1 d . . .
O116 O 0.7119(15) 0.6990(14) -0.1014(12) 0.056(10) Uiso 1 1 d . . .
O117 O 0.8459(12) 0.6575(11) 0.1147(10) 0.025(7) Uiso 1 1 d . . .
O118 O 0.9627(13) 0.6702(12) 0.1233(10) 0.031(8) Uiso 1 1 d . . .
O119 O 0.5723(16) 0.5784(15) 0.2935(13) 0.064(11) Uiso 1 1 d . . .
O120 O 0.9845(15) 0.7838(13) 0.0899(12) 0.052(10) Uiso 1 1 d . . .
O121 O 0.8713(13) 0.6940(12) 0.1991(10) 0.030(8) Uiso 1 1 d . . .
O122 O 0.7724(13) 0.6243(11) 0.2502(10) 0.028(7) Uiso 1 1 d . . .
O123 O 0.8671(12) 0.5544(11) 0.1468(10) 0.023(7) Uiso 1 1 d . . .
O124 O 0.7842(14) 0.4306(12) 0.0943(11) 0.039(8) Uiso 1 1 d . . .
O125 O 0.8659(14) 0.4595(12) 0.1360(11) 0.040(8) Uiso 1 1 d . . .
O126 O 0.9724(13) 0.5199(12) 0.0793(11) 0.035(8) Uiso 1 1 d . . .
O127 O 0.9681(12) 0.5452(11) 0.1631(10) 0.024(7) Uiso 1 1 d . . .
O128 O 1.0060(13) 0.5699(12) 0.2296(10) 0.033(8) Uiso 1 1 d . . .
O129 O 0.8926(11) 0.5925(10) 0.2286(8) 0.011(6) Uiso 1 1 d . . .
O130 O 0.8931(13) 0.5136(11) 0.3025(10) 0.028(7) Uiso 1 1 d . . .
O131 O 0.8407(15) 0.5291(13) 0.3972(12) 0.049(9) Uiso 1 1 d . . .
O132 O 0.8127(14) 0.5804(13) 0.3153(11) 0.041(9) Uiso 1 1 d . . .
O133 O 0.7369(13) 0.4996(12) 0.3859(11) 0.037(8) Uiso 1 1 d . . .
O134 O 0.6844(13) 0.5350(12) 0.3151(11) 0.036(8) Uiso 1 1 d . . .
O135 O 0.6206(16) 0.4663(14) 0.4050(13) 0.061(11) Uiso 1 1 d . . .
O136 O 0.6652(14) 0.4334(13) 0.3209(11) 0.042(9) Uiso 1 1 d . . .
O137 O 0.6696(12) 0.5076(11) 0.2419(10) 0.023(7) Uiso 1 1 d . . .
O138 O 0.5940(15) 0.4183(13) 0.2696(12) 0.051(9) Uiso 1 1 d . . .
O139 O 0.6975(15) 0.4345(13) 0.1874(12) 0.052(10) Uiso 1 1 d . . .
O140 O 0.8740(13) 0.4823(12) 0.2231(10) 0.032(8) Uiso 1 1 d . . .
O141 O 0.7798(13) 0.4717(12) 0.3107(10) 0.032(8) Uiso 1 1 d . . .
O142 O 0.7660(12) 0.4484(11) 0.2318(10) 0.025(7) Uiso 1 1 d . . .
O143 O 0.6903(14) 0.3629(12) 0.2691(11) 0.038(8) Uiso 1 1 d . . .
O144 O 0.7875(13) 0.3764(12) 0.1818(10) 0.033(8) Uiso 1 1 d . . .
O145 O 0.9568(13) 0.4437(12) 0.1640(10) 0.032(8) Uiso 1 1 d . . .
O146 O 0.9719(12) 0.4675(11) 0.2370(9) 0.020(7) Uiso 1 1 d . . .
O147 O 0.8244(12) 0.4394(11) 0.3743(9) 0.022(7) Uiso 1 1 d . . .
O148 O 0.7128(13) 0.4031(12) 0.3855(11) 0.036(8) Uiso 1 1 d . . .
O149 O 0.7741(12) 0.3591(11) 0.3098(10) 0.025(7) Uiso 1 1 d . . .
O150 O 0.8624(14) 0.3759(13) 0.2285(11) 0.047(9) Uiso 1 1 d . . .
O151 O 0.8728(12) 0.3976(11) 0.3030(10) 0.025(7) Uiso 1 1 d . . .
O152 O 0.9743(13) 0.3612(12) 0.2350(10) 0.031(8) Uiso 1 1 d . . .
O153 O 0.9118(14) 0.6623(12) 0.2756(11) 0.041(9) Uiso 1 1 d . . .
O154 O 0.7940(15) 0.3344(13) 0.3934(12) 0.048(9) Uiso 1 1 d . . .
O155 O 0.9463(14) 0.6295(12) 0.4076(11) 0.038(8) Uiso 1 1 d . . .
O156 O 0.9256(14) 0.5152(12) 0.4341(11) 0.041(9) Uiso 1 1 d . . .
O157 O 0.7494(12) 0.5816(11) 0.4630(10) 0.024(7) Uiso 1 1 d . . .
O158 O 0.8020(12) 0.7291(11) 0.3706(10) 0.028(7) Uiso 1 1 d . . .
O160 O 0.8810(16) 0.7749(14) 0.2739(12) 0.056(10) Uiso 1 1 d . . .
O162 O 0.9855(15) 0.8106(13) 0.2599(12) 0.047(9) Uiso 1 1 d . . .
O163 O 0.9430(15) 0.8295(13) 0.1819(12) 0.051(9) Uiso 1 1 d . . .
O164 O 0.8497(14) 0.8710(12) 0.2476(11) 0.038(8) Uiso 1 1 d . . .
O165 O 0.7555(14) 0.9365(12) 0.2825(11) 0.039(8) Uiso 1 1 d . . .
O166 O 0.7695(14) 0.8384(12) 0.3436(11) 0.039(8) Uiso 1 1 d . . .
O167 O 0.8028(13) 0.9282(11) 0.3579(10) 0.030(8) Uiso 1 1 d . . .
O168 O 0.7452(13) 0.8451(12) 0.4368(10) 0.031(8) Uiso 1 1 d . . .
O169 O 0.7243(15) 0.9411(13) 0.4511(12) 0.048(9) Uiso 1 1 d . . .
O170 O 0.8025(17) 0.8870(15) 0.4858(13) 0.067(11) Uiso 1 1 d . . .
O171 O 0.8398(13) 0.7843(11) 0.5027(10) 0.029(7) Uiso 1 1 d . . .
O172 O 0.8756(19) 0.8561(17) 0.5406(15) 0.085(13) Uiso 1 1 d . . .
O173 O 0.9441(16) 0.8240(14) 0.4596(12) 0.057(10) Uiso 1 1 d . . .
O174 O 0.9053(14) 0.7407(13) 0.4420(11) 0.044(9) Uiso 1 1 d . . .
O175 O 1.0105(16) 0.7375(15) 0.4575(13) 0.064(11) Uiso 1 1 d . . .
O176 O 1.0118(13) 0.7342(12) 0.3697(10) 0.034(8) Uiso 1 1 d . . .
O177 O 0.9302(13) 0.7279(12) 0.3330(10) 0.034(8) Uiso 1 1 d . . .
O178 O 1.0531(13) 0.7251(12) 0.2756(11) 0.036(8) Uiso 1 1 d . . .
O179 O 0.8912(13) 0.8688(12) 0.3115(11) 0.036(8) Uiso 1 1 d . . .
O180 O 0.8754(13) 0.8747(11) 0.4047(10) 0.029(7) Uiso 1 1 d . . .
O181 O 0.9640(12) 0.8224(11) 0.3580(10) 0.025(7) Uiso 1 1 d . . .
O182 O 0.9665(12) 0.9077(11) 0.2195(9) 0.021(7) Uiso 1 1 d . . .
O183 O 0.8736(14) 0.9588(12) 0.2680(11) 0.038(8) Uiso 1 1 d . . .
O184 O 0.8483(16) 0.9667(14) 0.4093(13) 0.061(10) Uiso 1 1 d . . .
O185 O 0.9209(18) 0.9161(16) 0.4530(14) 0.076(12) Uiso 1 1 d . . .
O186 O 1.0503(16) 0.8246(15) 0.3823(13) 0.063(11) Uiso 1 1 d . . .
O187 O 1.0705(14) 0.8205(13) 0.2921(11) 0.045(9) Uiso 1 1 d . . .
O188 O 1.0194(17) 0.9131(15) 0.2791(13) 0.065(11) Uiso 1 1 d . . .
O189 O 0.9384(14) 0.9658(12) 0.3226(11) 0.039(8) Uiso 1 1 d . . .
O190 O 1.0045(16) 0.9199(14) 0.3678(12) 0.058(10) Uiso 1 1 d . . .
O191 O 0.9875(15) 1.0001(14) 0.2271(12) 0.048(9) Uiso 1 1 d . . .
O192 O 1.1150(19) 0.9086(17) 0.3036(15) 0.083(13) Uiso 1 1 d . . .
O193 O 0.9663(18) 1.0203(16) 0.3803(14) 0.080(12) Uiso 1 1 d . . .
O194 O 0.7869(13) 0.7471(12) 0.4554(10) 0.035(8) Uiso 1 1 d . . .
O195 O 0.6534(17) 0.7620(15) 0.5016(13) 0.066(11) Uiso 1 1 d . . .
O196 O 0.6897(14) 0.6808(13) 0.4615(11) 0.045(9) Uiso 1 1 d . . .
O197 O 0.8263(13) 0.6495(12) 0.4786(10) 0.032(8) Uiso 1 1 d . . .
O198 O 0.7641(12) 0.6967(11) 0.5532(10) 0.023(7) Uiso 1 1 d . . .
O199 O 0.8754(14) 0.6857(13) 0.5336(11) 0.045(9) Uiso 1 1 d . . .
O200 O 0.9378(16) 0.7081(14) 0.5880(13) 0.062(11) Uiso 1 1 d . . .
O201 O 0.8062(14) 0.6800(13) 0.6234(11) 0.042(9) Uiso 1 1 d . . .
O202 O 0.7364(16) 0.7654(15) 0.6140(13) 0.063(11) Uiso 1 1 d . . .
O203 O 0.6541(14) 0.6892(13) 0.6125(11) 0.041(9) Uiso 1 1 d . . .
O204 O 0.6556(14) 0.6269(12) 0.5601(11) 0.039(8) Uiso 1 1 d . . .
O205 O 0.5446(15) 0.6329(13) 0.6324(12) 0.047(9) Uiso 1 1 d . . .
O206 O 0.6100(13) 0.5441(12) 0.6352(11) 0.037(8) Uiso 1 1 d . . .
O207 O 0.6690(16) 0.5301(14) 0.5495(13) 0.059(10) Uiso 1 1 d . . .
O208 O 0.5788(17) 0.4570(15) 0.6137(13) 0.067(11) Uiso 1 1 d . . .
O209 O 0.6995(13) 0.4403(11) 0.5848(10) 0.029(8) Uiso 1 1 d . . .
O210 O 0.8002(14) 0.5009(12) 0.5170(11) 0.041(9) Uiso 1 1 d . . .
O211 O 0.8091(16) 0.3987(14) 0.5589(12) 0.056(10) Uiso 1 1 d . . .
O212 O 0.8499(17) 0.4821(15) 0.5830(13) 0.069(11) Uiso 1 1 d . . .
O213 O 0.8908(14) 0.5672(13) 0.5118(11) 0.044(9) Uiso 1 1 d . . .
O214 O 0.9751(13) 0.5141(12) 0.5434(10) 0.033(8) Uiso 1 1 d . . .
O215 O 0.9373(14) 0.6081(13) 0.5678(11) 0.045(9) Uiso 1 1 d . . .
O216 O 0.7106(12) 0.6094(11) 0.6272(10) 0.023(7) Uiso 1 1 d . . .
O217 O 0.7331(14) 0.5100(13) 0.6108(11) 0.043(9) Uiso 1 1 d . . .
O218 O 0.8269(14) 0.5818(13) 0.6029(11) 0.042(9) Uiso 1 1 d . . .
O219 O 0.6941(14) 0.6644(12) 0.6890(11) 0.039(8) Uiso 1 1 d . . .
O220 O 0.6074(14) 0.6054(13) 0.6912(11) 0.042(9) Uiso 1 1 d . . .
O221 O 0.6392(14) 0.4523(12) 0.6719(11) 0.040(8) Uiso 1 1 d . . .
O222 O 0.7487(15) 0.4177(14) 0.6492(12) 0.053(10) Uiso 1 1 d . . .
O223 O 0.8910(14) 0.5207(13) 0.6381(11) 0.043(9) Uiso 1 1 d . . .
O224 O 0.8692(15) 0.6123(14) 0.6563(12) 0.055(10) Uiso 1 1 d . . .
O225 O 0.7557(14) 0.5839(13) 0.7047(12) 0.047(9) Uiso 1 1 d . . .
O226 O 0.6642(17) 0.5162(16) 0.7144(14) 0.074(12) Uiso 1 1 d . . .
O227 O 0.7724(14) 0.4908(13) 0.6899(11) 0.044(9) Uiso 1 1 d . . .
O228 O 0.6802(16) 0.4119(14) 0.7414(13) 0.058(10) Uiso 1 1 d . . .
O229 O 0.8439(17) 0.5276(15) 0.7349(14) 0.071(11) Uiso 1 1 d . . .
O230 O 0.6444(18) 0.5884(16) 0.7709(14) 0.080(12) Uiso 1 1 d . . .
O232 O 0.6194(19) 0.5871(17) 0.4810(15) 0.084(13) Uiso 1 1 d . . .
O234 O 0.456(2) 0.4437(18) 0.6086(16) 0.100(15) Uiso 1 1 d . . .
O235 O 0.855(3) 0.409(2) 0.456(2) 0.16(2) Uiso 1 1 d . . .
O236 O 0.567(3) 0.372(2) 0.575(2) 0.16(2) Uiso 1 1 d . . .
O237 O 0.6946(19) 0.4555(17) 0.4829(15) 0.089(13) Uiso 1 1 d . . .
O238 O 0.644(2) 0.351(2) 0.483(2) 0.136(19) Uiso 1 1 d . . .
O239 O 0.550(3) 0.489(3) 0.518(2) 0.19(3) Uiso 1 1 d . . .
O240 O 1.036(3) 0.903(3) 0.461(3) 0.21(3) Uiso 1 1 d . . .
O241 O 0.535(3) 0.734(3) 0.509(2) 0.19(3) Uiso 1 1 d . . .
O242 O 0.482(4) 0.861(3) 0.507(3) 0.23(3) Uiso 1 1 d . . .
O243 Na 0.9897(15) 0.6080(13) 0.3153(12) 0.122(10) Uiso 1 1 d . . .
O244 O 0.645(3) 1.097(2) 0.281(2) 0.14(2) Uiso 1 1 d . . .
O245 O 0.729(3) 1.186(3) 0.227(2) 0.18(3) Uiso 1 1 d . . .
O246 O 0.441(2) 1.318(2) 0.0238(19) 0.136(19) Uiso 1 1 d . . .
O247 O 0.573(2) 0.830(2) 0.0085(18) 0.116(17) Uiso 1 1 d . . .
O248 O 1.231(3) 1.033(2) 0.107(2) 0.16(2) Uiso 1 1 d . . .
O249 O 0.9618(19) 0.4055(17) 0.3467(15) 0.089(13) Uiso 1 1 d . . .
O250 O 1.0920(19) 0.4501(17) 0.2187(15) 0.088(13) Uiso 1 1 d . . .
O251 O 1.152(2) 0.4856(18) 0.1332(16) 0.099(15) Uiso 1 1 d . . .
O252 O 1.0770(17) 0.4338(15) 0.1345(13) 0.070(11) Uiso 1 1 d . . .
O253 O 1.0048(18) 0.5002(16) 0.3452(14) 0.078(12) Uiso 1 1 d . . .
O255 O 0.976(2) 0.891(2) 0.0598(19) 0.133(19) Uiso 1 1 d . . .
O256 O 1.077(5) 0.757(4) -0.208(4) 0.12(3) Uiso 0.50 1 d P . .
O257 O 1.093(2) 0.739(2) 0.0752(19) 0.134(19) Uiso 1 1 d . . .
O258 O 1.0712(18) 0.6519(16) 0.2279(14) 0.075(12) Uiso 1 1 d . . .
O260 O 0.684(2) 0.8265(18) 0.5479(16) 0.100(15) Uiso 1 1 d . . .
O261 O 0.839(3) 1.062(2) 0.210(2) 0.16(2) Uiso 1 1 d . . .
O263 O 0.7517(11) 0.5899(10) 0.1822(9) 0.014(6) Uiso 1 1 d . . .
O264 O 0.8625(13) 0.8078(11) 0.1482(10) 0.030(8) Uiso 1 1 d . . .
O267 O 0.6564(13) 0.6474(12) 0.3070(10) 0.033(8) Uiso 1 1 d . . .
O268 O 0.7811(12) 0.5181(11) 0.1310(10) 0.023(7) Uiso 1 1 d . . .
O269 O 0.4478(15) 0.7774(13) 0.2145(12) 0.052(10) Uiso 1 1 d . . .
O270 O 0.494(2) 0.502(2) 0.715(2) 0.137(19) Uiso 1 1 d . . .
O271 O 0.7746(15) 0.2867(13) 0.2578(12) 0.050(9) Uiso 1 1 d . . .
O272 O 0.8082(12) 0.6827(11) 0.3004(9) 0.022(7) Uiso 1 1 d . . .
O273 O 0.8542(12) 0.6450(11) 0.3717(10) 0.021(7) Uiso 1 1 d . . .
O274 O 0.6803(12) 0.7191(11) 0.3774(9) 0.023(7) Uiso 1 1 d . . .
O300 O 1.093(2) 0.5664(18) 0.1162(16) 0.095(14) Uiso 1 1 d . . .
O301 O 1.046(2) 0.924(2) 0.1214(19) 0.133(19) Uiso 1 1 d . . .
O302 O 1.1561(17) 1.0163(15) 0.0342(13) 0.069(11) Uiso 1 1 d . . .
O304 O 1.0773(19) 1.0359(17) 0.1301(15) 0.085(13) Uiso 1 1 d . . .
O305 O 1.036(2) 1.013(2) 0.0723(18) 0.120(17) Uiso 1 1 d . . .
O306 O 0.4217(17) 0.6563(15) 0.3032(14) 0.071(11) Uiso 1 1 d . . .
O307 O 1.185(3) 0.390(3) 0.143(3) 0.07(2) Uiso 0.50 1 d P . .
O308 O 1.123(3) 0.658(3) 0.146(3) 0.20(3) Uiso 1 1 d . . .
O309 O 1.009(2) 0.8501(18) -0.1515(16) 0.104(15) Uiso 1 1 d . . .
O310 O 0.290(3) 0.991(2) 0.353(2) 0.16(2) Uiso 1 1 d . . .
O312 O 0.552(3) 0.585(2) 0.098(2) 0.15(2) Uiso 1 1 d . . .
O313 O 0.332(3) 1.077(3) 0.264(2) 0.17(2) Uiso 1 1 d . . .
O314 O 0.639(3) 0.386(3) 0.144(2) 0.19(3) Uiso 1 1 d . . .
O315 O 0.352(2) 0.687(2) 0.3753(18) 0.117(17) Uiso 1 1 d . . .
O316 O 0.379(3) 0.693(2) 0.223(2) 0.15(2) Uiso 1 1 d . . .
O317 O 0.804(3) 0.682(2) 0.724(2) 0.15(2) Uiso 1 1 d . . .
O318 O 0.523(3) 0.496(3) 0.157(3) 0.21(3) Uiso 1 1 d . . .
Na1 Na 0.873(2) 0.3946(18) 0.6577(16) 0.182(16) Uiso 1 1 d . . .
Na2 Na 0.9518(9) 0.3928(8) 0.5505(7) 0.048(5) Uiso 1 1 d . . .
Na3 Na 0.6022(12) 0.8864(11) 0.4816(10) 0.092(8) Uiso 1 1 d . . .
Na4 Na 0.4801(12) 0.5509(11) 0.6270(10) 0.097(9) Uiso 1 1 d . . .
Na5 Na 0.8015(16) 0.8823(14) 0.1124(13) 0.138(12) Uiso 1 1 d . . .
Na6 Na 0.6988(15) 0.6117(14) 0.3800(12) 0.130(11) Uiso 1 1 d . . .
Na7 Na 1.0825(14) 0.3594(13) 0.2097(11) 0.116(10) Uiso 1 1 d . . .
Na8 Na 0.6787(16) 0.3750(14) 0.5432(12) 0.137(12) Uiso 1 1 d . . .
Na9 Na 0.6154(16) 0.5056(14) 0.1595(12) 0.133(11) Uiso 1 1 d . . .
Na10 Na 0.7252(11) 1.0257(10) 0.3416(9) 0.083(7) Uiso 1 1 d . . .
Na11 Na 1.0289(14) 0.6265(13) 0.0499(12) 0.122(10) Uiso 1 1 d . . .
Na12 Na 0.5409(17) 0.8119(15) 0.1041(13) 0.149(13) Uiso 1 1 d . . .
Na13 Na 1.0000 0.5000 0.0000 0.096(12) Uiso 1 2 d S . .
Na14 Na 0.5860(18) 0.4199(16) 0.4939(14) 0.160(14) Uiso 1 1 d . . .
Na15 Na 1.1439(12) 0.9692(11) 0.1105(9) 0.088(8) Uiso 1 1 d . . .
As1 As 0.6631(2) 1.1052(2) 0.0592(2) 0.0457(16) Uani 1 1 d . . .
As2 As 0.5229(2) 0.8922(2) 0.29880(19) 0.0412(16) Uani 1 1 d . . .
As3 As 0.8145(2) 0.7184(2) 0.02518(17) 0.0303(14) Uani 1 1 d . . .
As4 As 0.7983(2) 0.4999(2) 0.24439(17) 0.0267(13) Uani 1 1 d . . .
As5 As 0.8839(2) 0.8267(2) 0.37107(19) 0.0418(16) Uani 1 1 d . . .
As6 As 0.7628(2) 0.5806(2) 0.58392(18) 0.0373(15) Uani 1 1 d . . .
Cs1 Cs 0.74014(16) 0.76861(14) 0.26307(12) 0.0458(10) Uani 1 1 d . . .
Cs2 Cs 0.5816(3) 1.0360(3) -0.1023(2) 0.099(3) Uani 0.70 1 d P . .
Cs3 Cs 1.0740(5) 0.6546(4) -0.1271(4) 0.037(3) Uani 0.30 1 d P . .
Cs4 Cs 0.9391(6) 1.1449(6) 0.0306(5) 0.074(5) Uani 0.30 1 d P . .
Cs5 Cs 0.5285(6) 0.6745(5) 0.2252(6) 0.073(5) Uani 0.30 1 d P . .
Cs6 Cs 1.0905(6) 0.8094(6) 0.1619(4) 0.074(4) Uani 0.30 1 d P . .
Gd1 Gd 0.63973(11) 0.95685(11) 0.06656(9) 0.0381(8) Uani 1 1 d . . .
Gd2 Gd 0.68911(12) 0.94050(11) 0.24485(9) 0.0388(8) Uani 1 1 d . . .
Gd3 Gd 0.88942(10) 0.73451(10) 0.11191(8) 0.0250(6) Uani 1 1 d . . .
Gd4 Gd 0.67819(10) 0.59688(10) 0.24755(9) 0.0303(7) Uani 1 1 d . . .
Gd5 Gd 0.72200(12) 0.76763(11) 0.41764(9) 0.0364(7) Uani 1 1 d . . .
Gd6 Gd 0.85016(11) 0.57584(11) 0.45044(9) 0.0327(7) Uani 1 1 d . . .
W1 W 0.77020(14) 1.01018(13) 0.09741(11) 0.0800(10) Uani 1 1 d . . .
W2 W 0.76943(11) 1.15581(10) 0.09395(9) 0.0548(7) Uani 1 1 d . . .
W3 W 0.81707(11) 1.12279(10) -0.02278(9) 0.0475(7) Uani 1 1 d . . .
W4 W 0.70953(10) 1.08211(10) -0.05424(8) 0.0474(7) Uani 1 1 d . . .
W5 W 0.55143(11) 1.08059(10) 0.02097(9) 0.0514(7) Uani 1 1 d . . .
W6 W 0.50153(11) 1.11785(10) 0.12490(10) 0.0595(8) Uani 1 1 d . . .
W7 W 0.62210(12) 1.15535(11) 0.16014(10) 0.0657(8) Uani 1 1 d . . .
W8 W 0.68754(13) 1.24897(11) 0.05468(11) 0.0717(9) Uani 1 1 d . . .
W9 W 0.73137(12) 1.21234(11) -0.06149(10) 0.0634(8) Uani 1 1 d . . .
W10 W 0.56947(12) 1.21030(11) 0.01666(10) 0.0641(8) Uani 1 1 d . . .
W11 W 0.57788(10) 1.01306(10) 0.18541(8) 0.0456(7) Uani 1 1 d . . .
W12 W 0.46936(11) 1.02523(10) 0.30764(9) 0.0528(7) Uani 1 1 d . . .
W13 W 0.42460(10) 0.94320(10) 0.24372(9) 0.0492(7) Uani 1 1 d . . .
W14 W 0.35762(10) 0.84533(10) 0.34632(9) 0.0521(7) Uani 1 1 d . . .
W15 W 0.44614(10) 0.78414(10) 0.41875(8) 0.0467(7) Uani 1 1 d . . .
W16 W 0.40760(11) 0.92395(10) 0.41115(9) 0.0558(8) Uani 1 1 d . . .
W17 W 0.55693(11) 0.96432(10) 0.36693(8) 0.0495(7) Uani 1 1 d . . .
W18 W 0.59353(10) 0.82853(9) 0.37208(8) 0.0396(6) Uani 1 1 d . . .
W19 W 0.54311(9) 0.75102(9) 0.31881(8) 0.0365(6) Uani 1 1 d . . .
W20 W 0.45849(10) 0.81695(10) 0.24680(8) 0.0441(7) Uani 1 1 d . . .
W21 W 0.62751(9) 0.83805(9) 0.18908(7) 0.0337(6) Uani 1 1 d . . .
W22 W 0.70489(9) 0.74223(8) 0.15103(7) 0.0293(6) Uani 1 1 d . . .
W23 W 0.73918(9) 0.83919(9) 0.02535(7) 0.0341(6) Uani 1 1 d . . .
W24 W 0.65861(9) 0.70870(9) 0.05688(8) 0.0375(6) Uani 1 1 d . . .
W25 W 0.73632(10) 0.69883(10) -0.05680(8) 0.0436(7) Uani 1 1 d . . .
W26 W 0.82256(10) 0.82806(9) -0.08784(8) 0.0409(7) Uani 1 1 d . . .
W27 W 0.88929(9) 0.84147(9) -0.01080(7) 0.0344(6) Uani 1 1 d . . .
W28 W 0.96922(9) 0.72576(9) -0.02966(7) 0.0346(6) Uani 1 1 d . . .
W29 W 0.90265(10) 0.70772(9) -0.10545(8) 0.0419(7) Uani 1 1 d . . .
W30 W 0.89855(9) 0.60534(9) -0.00954(7) 0.0363(6) Uani 1 1 d . . .
W31 W 0.73471(10) 0.60207(9) 0.03872(8) 0.0386(7) Uani 1 1 d . . .
W32 W 0.81221(9) 0.59459(8) 0.12312(7) 0.0287(6) Uani 1 1 d . . .
W33 W 0.92379(9) 0.50265(8) 0.13974(7) 0.0302(6) Uani 1 1 d . . .
W34 W 0.78020(9) 0.44682(9) 0.14790(8) 0.0374(6) Uani 1 1 d . . .
W35 W 0.66590(10) 0.43768(9) 0.25657(8) 0.0403(6) Uani 1 1 d . . .
W36 W 0.77478(10) 0.35270(9) 0.24879(8) 0.0431(7) Uani 1 1 d . . .
W37 W 0.79183(10) 0.38694(9) 0.35441(8) 0.0377(6) Uani 1 1 d . . .
W38 W 0.92149(9) 0.40759(9) 0.23763(7) 0.0342(6) Uani 1 1 d . . .
W39 W 0.68581(9) 0.47361(9) 0.35676(8) 0.0360(6) Uani 1 1 d . . .
W40 W 0.82082(9) 0.51472(8) 0.35105(7) 0.0295(6) Uani 1 1 d . . .
W41 W 0.94440(9) 0.53648(8) 0.23198(7) 0.0290(6) Uani 1 1 d . . .
W42 W 0.84065(9) 0.64401(8) 0.25145(7) 0.0256(5) Uani 1 1 d . . .
W43 W 0.85692(9) 0.69836(8) 0.33272(7) 0.0288(6) Uani 1 1 d . . .
W44 W 1.00798(10) 0.76504(10) 0.30856(8) 0.0425(7) Uani 1 1 d . . .
W45 W 0.91930(10) 0.83488(9) 0.24232(8) 0.0376(6) Uani 1 1 d . . .
W46 W 0.80867(11) 0.89944(9) 0.30587(8) 0.0434(7) Uani 1 1 d . . .
W47 W 0.95314(11) 0.95090(10) 0.26242(9) 0.0513(7) Uani 1 1 d . . .
W48 W 1.04711(12) 0.87961(11) 0.32537(9) 0.0584(8) Uani 1 1 d . . .
W49 W 0.93019(13) 0.95757(11) 0.38829(10) 0.0685(9) Uani 1 1 d . . .
W50 W 0.78516(12) 0.90778(10) 0.42757(9) 0.0575(8) Uani 1 1 d . . .
W51 W 0.87274(12) 0.85141(11) 0.48861(9) 0.0603(8) Uani 1 1 d . . .
W52 W 0.98505(11) 0.77455(11) 0.42180(9) 0.0528(7) Uani 1 1 d . . .
W53 W 0.82815(10) 0.71328(9) 0.48905(8) 0.0410(7) Uani 1 1 d . . .
W54 W 0.88640(10) 0.66045(11) 0.58846(8) 0.0498(7) Uani 1 1 d . . .
W55 W 0.73227(11) 0.69841(10) 0.61839(8) 0.0507(7) Uani 1 1 d . . .
W56 W 0.67571(11) 0.58917(11) 0.71183(8) 0.0565(8) Uani 1 1 d . . .
W57 W 0.70451(11) 0.45661(11) 0.69049(8) 0.0541(7) Uani 1 1 d . . .
W58 W 0.82989(11) 0.54819(11) 0.68092(8) 0.0541(8) Uani 1 1 d . . .
W59 W 0.90484(10) 0.54148(10) 0.56462(8) 0.0455(7) Uani 1 1 d . . .
W60 W 0.78247(11) 0.45323(10) 0.57366(8) 0.0476(7) Uani 1 1 d . . .
W61 W 0.64134(10) 0.48742(10) 0.60701(8) 0.0434(7) Uani 1 1 d . . .
W62 W 0.61755(10) 0.62036(10) 0.62535(8) 0.0465(7) Uani 1 1 d . . .
W63 W 0.68137(13) 0.60969(12) 0.49599(10) 0.0735(9) Uani 1 1 d . . .
Cl1 Cl 1.0151(7) 0.7198(8) 0.1844(6) 0.093(7) Uani 1 1 d . . .
Cl2 Cl 1.1682(9) 0.7194(9) -0.1335(8) 0.137(9) Uani 1 1 d . . .
Cl3 Cl 0.9273(7) 0.4286(7) 0.0368(6) 0.076(5) Uani 1 1 d . . .

loop_
_atom_site_aniso_label
_atom_site_aniso_U_11
_atom_site_aniso_U_22
_atom_site_aniso_U_33
_atom_site_aniso_U_23
_atom_site_aniso_U_13
_atom_site_aniso_U_12
As1 0.040(4) 0.049(4) 0.047(4) -0.023(3) -0.009(3) 0.027(3)
As2 0.040(4) 0.048(4) 0.041(4) -0.030(3) -0.011(3) 0.029(3)
As3 0.030(3) 0.041(4) 0.031(3) -0.023(3) -0.016(3) 0.024(3)
As4 0.021(3) 0.034(3) 0.032(3) -0.020(3) -0.010(3) 0.013(3)
As5 0.048(4) 0.048(4) 0.040(4) -0.025(3) -0.019(3) 0.003(3)
As6 0.031(3) 0.063(4) 0.028(3) -0.023(3) -0.016(3) 0.022(3)
Cs1 0.060(3) 0.048(2) 0.041(2) -0.019(2) -0.028(2) 0.024(2)
Cs2 0.054(4) 0.175(8) 0.094(5) -0.085(6) -0.024(4) 0.027(5)
Cs3 0.032(7) 0.056(8) 0.030(6) -0.032(6) -0.006(6) 0.027(6)
Cs4 0.054(9) 0.095(12) 0.091(11) -0.046(10) -0.035(9) 0.030(9)
Cs5 0.048(9) 0.064(10) 0.127(13) -0.048(10) -0.042(9) 0.037(8)
Cs6 0.077(11) 0.059(10) 0.038(8) 0.011(7) 0.014(8) 0.021(9)
Gd1 0.0342(17) 0.048(2) 0.0396(17) -0.0232(16) -0.0154(15) 0.0286(15)
Gd2 0.0434(18) 0.0408(19) 0.0366(17) -0.0224(16) -0.0129(15) 0.0205(15)
Gd3 0.0197(14) 0.0372(17) 0.0245(14) -0.0180(14) -0.0096(13) 0.0140(13)
Gd4 0.0215(15) 0.0428(18) 0.0329(16) -0.0221(15) -0.0097(13) 0.0118(13)
Gd5 0.0416(18) 0.0443(19) 0.0333(16) -0.0247(15) -0.0166(15) 0.0194(15)
Gd6 0.0290(16) 0.0500(19) 0.0288(15) -0.0219(15) -0.0148(14) 0.0178(14)
W1 0.080(2) 0.087(2) 0.082(2) -0.038(2) -0.030(2) 0.030(2)
W2 0.0597(18) 0.0501(18) 0.0611(18) -0.0306(16) -0.0206(16) 0.0201(15)
W3 0.0442(16) 0.0462(17) 0.0510(16) -0.0206(15) -0.0122(14) 0.0174(13)
W4 0.0441(16) 0.0539(18) 0.0479(16) -0.0169(15) -0.0199(14) 0.0269(14)
W5 0.0400(16) 0.0535(18) 0.0654(18) -0.0186(15) -0.0243(15) 0.0304(14)
W6 0.0486(17) 0.0515(18) 0.0712(19) -0.0230(16) -0.0113(16) 0.0350(15)
W7 0.0643(19) 0.067(2) 0.0660(19) -0.0430(18) -0.0098(16) 0.0264(16)
W8 0.071(2) 0.051(2) 0.092(2) -0.0361(18) -0.0188(19) 0.0251(17)
W9 0.0596(19) 0.0450(19) 0.068(2) -0.0065(16) -0.0107(16) 0.0248(15)
W10 0.0561(18) 0.0529(19) 0.077(2) -0.0184(17) -0.0187(17) 0.0352(16)
W11 0.0435(16) 0.0522(17) 0.0468(15) -0.0290(14) -0.0141(14) 0.0315(14)
W12 0.0563(17) 0.0518(18) 0.0486(16) -0.0288(15) -0.0087(14) 0.0338(15)
W13 0.0407(16) 0.0574(18) 0.0535(16) -0.0291(15) -0.0137(14) 0.0335(14)
W14 0.0346(15) 0.0579(19) 0.0563(17) -0.0248(15) -0.0035(14) 0.0215(14)
W15 0.0356(15) 0.0477(17) 0.0454(16) -0.0213(14) 0.0028(13) 0.0159(13)
W16 0.0568(18) 0.0598(19) 0.0455(16) -0.0325(15) -0.0024(14) 0.0323(15)
W17 0.0575(17) 0.0493(17) 0.0440(15) -0.0299(14) -0.0112(14) 0.0271(14)
W18 0.0425(15) 0.0425(16) 0.0337(14) -0.0203(13) -0.0084(13) 0.0191(13)
W19 0.0300(14) 0.0438(16) 0.0360(14) -0.0211(13) -0.0064(12) 0.0183(12)
W20 0.0326(14) 0.0538(17) 0.0519(16) -0.0290(15) -0.0137(13) 0.0279(13)
W21 0.0277(13) 0.0442(15) 0.0367(14) -0.0264(13) -0.0112(12) 0.0243(12)
W22 0.0230(12) 0.0431(15) 0.0328(13) -0.0247(12) -0.0137(11) 0.0196(11)
W23 0.0338(14) 0.0454(16) 0.0348(13) -0.0240(13) -0.0179(12) 0.0286(12)
W24 0.0291(13) 0.0592(17) 0.0423(14) -0.0314(14) -0.0227(12) 0.0263(12)
W25 0.0480(16) 0.0650(18) 0.0446(15) -0.0375(15) -0.0334(14) 0.0361(14)
W26 0.0496(16) 0.0500(16) 0.0363(14) -0.0236(13) -0.0240(13) 0.0333(13)
W27 0.0346(14) 0.0431(15) 0.0330(13) -0.0190(13) -0.0161(12) 0.0227(12)
W28 0.0323(14) 0.0502(16) 0.0285(13) -0.0213(13) -0.0130(12) 0.0245(12)
W29 0.0503(16) 0.0578(17) 0.0325(14) -0.0286(14) -0.0223(13) 0.0370(14)
W30 0.0377(14) 0.0524(16) 0.0317(13) -0.0291(13) -0.0167(12) 0.0316(13)
W31 0.0380(14) 0.0560(17) 0.0427(14) -0.0327(14) -0.0263(13) 0.0278(13)
W32 0.0257(13) 0.0431(15) 0.0282(12) -0.0243(12) -0.0133(11) 0.0185(11)
W33 0.0292(13) 0.0409(15) 0.0308(13) -0.0234(12) -0.0146(11) 0.0195(11)
W34 0.0346(14) 0.0515(16) 0.0422(14) -0.0322(14) -0.0201(12) 0.0181(12)
W35 0.0328(14) 0.0490(17) 0.0467(15) -0.0254(14) -0.0157(13) 0.0089(12)
W36 0.0471(16) 0.0452(16) 0.0476(15) -0.0268(14) -0.0209(14) 0.0146(13)
W37 0.0418(15) 0.0402(16) 0.0341(14) -0.0159(13) -0.0141(12) 0.0129(12)
W38 0.0375(14) 0.0387(15) 0.0363(14) -0.0215(13) -0.0180(12) 0.0196(12)
W39 0.0273(13) 0.0472(16) 0.0331(13) -0.0174(13) -0.0069(12) 0.0081(12)
W40 0.0276(13) 0.0412(15) 0.0244(12) -0.0171(12) -0.0103(11) 0.0138(11)
W41 0.0254(13) 0.0404(15) 0.0317(13) -0.0232(12) -0.0143(11) 0.0195(11)
W42 0.0248(12) 0.0340(14) 0.0260(12) -0.0181(12) -0.0123(11) 0.0147(11)
W43 0.0281(13) 0.0404(15) 0.0262(12) -0.0211(12) -0.0120(11) 0.0120(11)
W44 0.0354(14) 0.0656(18) 0.0376(14) -0.0260(14) -0.0183(13) 0.0058(13)
W45 0.0371(14) 0.0481(16) 0.0342(14) -0.0207(13) -0.0149(12) 0.0044(12)
W46 0.0569(17) 0.0424(16) 0.0419(15) -0.0230(14) -0.0237(14) 0.0137(14)
W47 0.0645(18) 0.0492(18) 0.0427(16) -0.0169(15) -0.0199(15) -0.0099(15)
W48 0.0569(18) 0.075(2) 0.0520(17) -0.0214(16) -0.0267(15) -0.0128(16)
W49 0.102(2) 0.062(2) 0.0605(18) -0.0347(17) -0.0409(18) -0.0004(18)
W50 0.084(2) 0.0553(18) 0.0504(17) -0.0371(16) -0.0309(16) 0.0232(16)
W51 0.082(2) 0.070(2) 0.0510(17) -0.0413(16) -0.0340(16) 0.0121(17)
W52 0.0510(17) 0.079(2) 0.0451(16) -0.0306(16) -0.0278(14) 0.0096(15)
W53 0.0423(15) 0.0604(18) 0.0336(14) -0.0287(14) -0.0193(13) 0.0181(13)
W54 0.0417(16) 0.087(2) 0.0369(14) -0.0330(15) -0.0223(13) 0.0169(15)
W55 0.0490(16) 0.074(2) 0.0450(15) -0.0401(16) -0.0207(14) 0.0251(15)
W56 0.0430(16) 0.099(2) 0.0383(15) -0.0362(16) -0.0160(14) 0.0240(16)
W57 0.0496(17) 0.076(2) 0.0354(15) -0.0104(15) -0.0183(14) 0.0161(15)
W58 0.0429(16) 0.096(2) 0.0357(15) -0.0253(16) -0.0235(14) 0.0228(16)
W59 0.0345(15) 0.077(2) 0.0371(14) -0.0253(15) -0.0217(13) 0.0282(14)
W60 0.0497(16) 0.0573(18) 0.0473(16) -0.0237(15) -0.0255(14) 0.0278(14)
W61 0.0347(15) 0.0555(18) 0.0422(15) -0.0171(14) -0.0148(13) 0.0129(13)
W62 0.0388(15) 0.0703(19) 0.0406(15) -0.0309(15) -0.0166(13) 0.0255(14)
W63 0.072(2) 0.097(3) 0.069(2) -0.041(2) -0.0340(18) 0.0278(19)
Cl1 0.051(11) 0.17(2) 0.102(14) -0.075(15) -0.052(11) 0.061(12)
Cl2 0.104(17) 0.128(19) 0.140(19) -0.096(17) 0.036(15) -0.047(14)
Cl3 0.051(11) 0.100(15) 0.074(12) -0.047(12) -0.005(10) 0.013(10)

loop_
_atom_type_symbol
_atom_type_description
_atom_type_scat_dispersion_real
_atom_type_scat_dispersion_imag
_atom_type_scat_source
O O 0.0106 0.0060 'International Tables Vol C Tables 4.2.6.8 and 6.1.1.4'
Na Na 0.0362 0.0249 'International Tables Vol C Tables 4.2.6.8 and 6.1.1.4'
As As 0.0499 2.0058 'International Tables Vol C Tables 4.2.6.8 and 6.1.1.4'
Cs Cs -0.3680 2.1192 'International Tables Vol C Tables 4.2.6.8 and 6.1.1.4'
Gd Gd -0.1653 3.9035 'International Tables Vol C Tables 4.2.6.8 and 6.1.1.4'
W W -0.8490 6.8722 'International Tables Vol C Tables 4.2.6.8 and 6.1.1.4'
Cl Cl 0.1484 0.1585 'International Tables Vol C Tables 4.2.6.8 and 6.1.1.4'

loop_
_geom_angle_atom_site_label_1
_geom_angle_atom_site_label_2
_geom_angle_atom_site_label_3
_geom_angle
_geom_angle_site_symmetry_1
_geom_angle_site_symmetry_3
_geom_angle_publ_flag
W1 O1 Na5 91.0(17) . . ?
W1 O2 Gd1 144.9(15) . . ?
W1 O3 Gd2 169.2(19) . . ?
W3 O4 W1 156.3(17) . . ?
W3 O5 Cs4 103.8(14) . . ?
W3 O5 Cs6 98.6(13) . 2_775 ?
Cs4 O5 Cs6 139.5(13) . 2_775 ?
W3 O6 W4 120.1(13) . . ?
W3 O6 Na15 123.3(13) . 2_775 ?
W4 O6 Na15 112.7(12) . 2_775 ?
W3 O6 Cs6 83.3(10) . 2_775 ?
W4 O6 Cs6 127.2(11) . 2_775 ?
Na15 O6 Cs6 81.0(10) 2_775 2_775 ?
W4 O7 Gd1 161.2(17) . . ?
W4 O8 Cs2 107.4(13) . . ?
W5 O9 W4 142.4(16) . . ?
W5 O9 Cs2 96.8(10) . . ?
W4 O9 Cs2 99.4(9) . . ?
W5 O10 Gd1 158.5(17) . . ?
W5 O10 Cs2 89.2(10) . 2_675 ?
Gd1 O10 Cs2 109.9(10) . 2_675 ?
W5 O11 Cs2 112.0(17) . . ?
W5 O11 Cs2 95.6(14) . 2_675 ?
Cs2 O11 Cs2 126.3(11) . 2_675 ?
W6 O12 W5 120.4(17) . . ?
W6 O12 Cs2 128.9(15) . 2_675 ?
W5 O12 Cs2 92.1(10) . 2_675 ?
W6 O13 W11 153.9(18) . . ?
W7 O15 W6 146.7(19) . . ?
W11 O16 W7 153.9(18) . . ?
W7 O18 W2 120.8(15) . . ?
W2 O19 W1 157.9(19) . . ?
W2 O20 Cs4 108.9(16) . . ?
W2 O21 W3 143.8(19) . . ?
W2 O21 Cs4 94.4(10) . . ?
W3 O21 Cs4 97.4(11) . . ?
As1 O22 W4 116.8(17) . . ?
As1 O22 W3 121.0(15) . . ?
W4 O22 W3 91.1(11) . . ?
As1 O22 W9 134.8(16) . . ?
W4 O22 W9 91.7(11) . . ?
W3 O22 W9 90.4(12) . . ?
As1 O23 W5 114.1(14) . . ?
As1 O23 W10 131.0(17) . . ?
W5 O23 W10 95.4(10) . . ?
As1 O23 W6 122.2(15) . . ?
W5 O23 W6 93.5(11) . . ?
W10 O23 W6 92.1(10) . . ?
As1 O24 W8 136.6(16) . . ?
As1 O24 W7 114.6(17) . . ?
W8 O24 W7 94.3(11) . . ?
As1 O24 W2 114.5(15) . . ?
W8 O24 W2 94.8(12) . . ?
W7 O24 W2 92.3(10) . . ?
W9 O25 W3 122.4(17) . . ?
W9 O25 Cs6 119.6(12) . 2_775 ?
W3 O25 Cs6 98.3(10) . 2_775 ?
W9 O26 W4 120.1(17) . . ?
W10 O27 W5 121.7(17) . . ?
W10 O28 W6 127(2) . . ?
W8 O29 W7 120(2) . . ?
W8 O30 W2 125(2) . . ?
W8 O31 W9 150(2) . . ?
W9 O32 W10 162(2) . . ?
W8 O33 W10 149(2) . . ?
Gd1 O37 Na12 103.0(13) . . ?
Gd1 O37 Cs2 122.1(12) . 2_675 ?
Na12 O37 Cs2 108.6(11) . 2_675 ?
W11 O39 Gd1 173(2) . . ?
W21 O41 Gd1 159.3(16) . . ?
W11 O43 Gd2 163.5(18) . . ?
W13 O44 W11 153.0(16) . . ?
W12 O45 W11 150.3(19) . . ?
W13 O46 W12 147.6(18) . . ?
W12 O48 W17 124.9(18) . . ?
W17 O49 Gd2 157.7(18) . . ?
W18 O51 W17 141.9(17) . . ?
W18 O52 Gd2 159.4(15) . . ?
W18 O52 Cs1 104.5(11) . . ?
Gd2 O52 Cs1 95.2(8) . . ?
W18 O53 Gd5 151.4(14) . . ?
W18 O54 W19 121.8(14) . . ?
W18 O54 Cs1 102.7(11) . . ?
W19 O54 Cs1 99.6(10) . . ?
W19 O55 W21 152.9(19) . . ?
W19 O55 Cs1 109.0(13) . . ?
W21 O55 Cs1 97.0(12) . . ?
W19 O56 Cs5 100.6(13) . . ?
W20 O57 W19 148(2) . . ?
W20 O57 Cs5 95.6(10) . . ?
W19 O57 Cs5 87.8(10) . . ?
W21 O58 W20 158.4(16) . . ?
W20 O59 W13 120.2(15) . . ?
W20 O59 Cs2 147.6(12) . 2_675 ?
W13 O59 Cs2 91.8(11) . 2_675 ?
W13 O60 Cs2 124.3(13) . 2_675 ?
As2 O61 W18 114.7(13) . . ?
As2 O61 W15 133.4(13) . . ?
W18 O61 W15 94.0(9) . . ?
As2 O61 W19 120.5(12) . . ?
W18 O61 W19 93.9(9) . . ?
W15 O61 W19 91.2(10) . . ?
As2 O62 W13 117.3(15) . . ?
As2 O62 W14 133.0(14) . . ?
W13 O62 W14 95.3(10) . . ?
As2 O62 W20 114.9(13) . . ?
W13 O62 W20 95.1(9) . . ?
W14 O62 W20 93.0(10) . . ?
As2 O63 W17 115.7(13) . . ?
As2 O63 W16 134.4(15) . . ?
W17 O63 W16 94.4(9) . . ?
As2 O63 W12 121.2(13) . . ?
W17 O63 W12 91.1(9) . . ?
W16 O63 W12 89.5(8) . . ?
W13 O64 W14 122.0(15) . . ?
W16 O65 W12 123.9(17) . . ?
W16 O66 W17 121.9(16) . . ?
W15 O67 W18 119.3(16) . . ?
W15 O68 W19 120.3(17) . . ?
W20 O69 W14 119.9(16) . . ?
W14 O70 W16 147.1(15) . . ?
W14 O71 W15 153.5(19) . . ?
W15 O72 W16 157.8(17) . . ?
W21 O77 Gd2 174.1(17) . . ?
Gd2 O78 Na5 119.9(12) . . ?
Gd2 O78 Cs1 113.9(10) . . ?
Na5 O78 Cs1 101.8(11) . . ?
W22 O79 W21 120.2(12) . . ?
W22 O79 Cs1 108.2(10) . . ?
W21 O79 Cs1 116.2(9) . . ?
W21 O80 W22 98.9(12) . . ?
W21 O80 Cs5 126.8(13) . . ?
W22 O80 Cs5 106.1(12) . . ?
W22 O81 Gd4 151.1(13) . . ?
W22 O81 Cs5 105.8(10) . . ?
Gd4 O81 Cs5 94.8(9) . . ?
W22 O82 Gd3 177.4(15) . . ?
Gd4 O83 Na9 119.0(12) . . ?
Gd4 O83 Cs5 100.0(8) . . ?
Na9 O83 Cs5 124.8(12) . . ?
W24 O84 W22 153.4(15) . . ?
W23 O85 W22 150.5(14) . . ?
W23 O85 Na5 108.0(14) . . ?
W22 O85 Na5 101.5(11) . . ?
W23 O86 Gd1 161.6(13) . . ?
W24 O87 Na12 117.5(17) . . ?
W24 O88 W23 146.2(14) . . ?
W23 O89 W27 121.0(15) . . ?
W27 O90 Cs4 108.4(14) . 2_775 ?
W27 O91 Gd3 160.4(15) . . ?
W27 O92 W28 141.5(18) . . ?
W27 O92 Cs4 91.3(10) . 2_775 ?
W28 O92 Cs4 93.1(10) . 2_775 ?
W28 O93 Gd3 156.7(16) . . ?
W28 O94 Cs4 103.8(12) . 2_775 ?
W28 O94 Cs3 92.0(11) . . ?
Cs4 O94 Cs3 154.7(12) 2_775 . ?
W30 O95 W28 121.9(14) . . ?
W30 O95 Cs3 115.6(10) . . ?
W28 O95 Cs3 98.6(12) . . ?
W30 O96 Na13 133.1(14) . . ?
W30 O97 W32 153.9(15) . . ?
W31 O98 W30 143.9(12) . . ?
W32 O99 W31 147.6(13) . . ?
W31 O100 Na9 120.9(15) . . ?
W31 O101 W24 117.9(16) . . ?
As3 O102 W27 114.9(13) . . ?
As3 O102 W23 121.5(15) . . ?
W27 O102 W23 94.4(10) . . ?
As3 O102 W26 131.7(12) . . ?
W27 O102 W26 94.4(11) . . ?
W23 O102 W26 91.3(9) . . ?
As3 O103 W28 119.0(11) . . ?
As3 O103 W30 123.2(14) . . ?
W28 O103 W30 93.6(9) . . ?
As3 O103 W29 130.1(12) . . ?
W28 O103 W29 92.9(10) . . ?
W30 O103 W29 88.5(7) . . ?
As3 O104 W31 115.0(13) . . ?
As3 O104 W25 132.9(16) . . ?
W31 O104 W25 96.3(9) . . ?
As3 O104 W24 114.1(11) . . ?
W31 O104 W24 96.3(11) . . ?
W25 O104 W24 95.3(10) . . ?
W31 O105 W25 121.5(13) . . ?
W24 O106 W25 121.0(12) . . ?
W26 O107 W23 122.0(16) . . ?
W26 O108 W27 117.5(17) . . ?
W29 O109 W28 118.7(15) . . ?
W29 O109 Cs3 112.0(11) . . ?
W28 O109 Cs3 97.0(9) . . ?
W29 O110 W30 123.9(13) . . ?
W29 O110 Cs3 90.7(11) . . ?
W30 O110 Cs3 94.2(9) . . ?
W29 O111 W26 161.3(19) . . ?
W25 O112 W29 148.9(17) . . ?
W25 O113 W26 146.3(16) . . ?
W29 O114 Na7 129.4(18) . 2_765 ?
W32 O117 Gd3 173.9(15) . . ?
Gd3 O118 Na11 120.8(12) . . ?
Gd4 O119 Cs5 97.6(12) . . ?
Gd3 O120 Cs4 118.8(10) . 2_775 ?
W42 O121 Gd3 151.1(14) . . ?
W42 O122 Gd4 179.4(15) . . ?
W33 O123 W32 148.3(13) . . ?
W33 O125 W34 146.0(16) . . ?
W33 O125 Cs3 105.6(11) . 2_765 ?
W34 O125 Cs3 106.7(12) . 2_765 ?
W33 O126 Na13 145.4(16) . . ?
W33 O126 Na11 111.4(13) . . ?
Na13 O126 Na11 101.3(12) . . ?
W41 O127 W33 119.8(15) . . ?
W41 O128 O243 115.4(15) . . ?
W42 O129 W41 156.4(13) . . ?
W40 O130 W41 147.9(15) . . ?
W40 O131 Gd6 159.2(18) . . ?
W40 O132 W42 152.3(17) . . ?
W40 O132 Na6 104.0(15) . . ?
W42 O132 Na6 103.7(13) . . ?
W40 O133 W39 120.5(14) . . ?
W39 O134 Gd4 162.0(14) . . ?
W39 O135 Na14 134.8(19) . . ?
W39 O135 Na4 107.9(15) . 2_666 ?
Na14 O135 Na4 107.4(16) . 2_666 ?
W39 O136 W35 142.1(19) . . ?
W35 O137 Gd4 160.9(13) . . ?
W34 O139 W35 122.2(15) . . ?
W34 O139 Na9 118.7(17) . . ?
W35 O139 Na9 95.2(13) . . ?
As4 O140 W38 136.1(17) . . ?
As4 O140 W33 115.7(13) . . ?
W38 O140 W33 94.4(10) . . ?
As4 O140 W41 114.9(12) . . ?
W38 O140 W41 93.3(10) . . ?
W33 O140 W41 92.8(11) . . ?
As4 O141 W39 114.4(13) . . ?
As4 O141 W40 119.5(15) . . ?
W39 O141 W40 96.2(10) . . ?
As4 O141 W37 130.6(13) . . ?
W39 O141 W37 96.4(12) . . ?
W40 O141 W37 92.6(9) . . ?
As4 O142 W35 118.6(13) . . ?
As4 O142 W36 132.6(13) . . ?
W35 O142 W36 92.9(10) . . ?
As4 O142 W34 122.9(15) . . ?
W35 O142 W34 91.9(8) . . ?
W36 O142 W34 87.2(8) . . ?
W36 O143 W35 118.8(16) . . ?
W36 O144 W34 125.9(14) . . ?
W36 O144 Cs3 102.8(10) . 2_765 ?
W34 O144 Cs3 108.5(12) . 2_765 ?
W33 O145 W38 119.2(14) . . ?
W33 O145 Cs3 108.9(10) . 2_765 ?
W38 O145 Cs3 98.1(11) . 2_765 ?
W41 O146 W38 120.3(12) . . ?
W37 O147 W40 123.4(13) . . ?
W37 O148 W39 119.3(16) . . ?
W37 O149 W36 159.5(18) . . ?
W38 O150 W36 150.7(17) . . ?
W38 O150 Cs3 105.6(13) . 2_765 ?
W36 O150 Cs3 103.6(10) . 2_765 ?
W38 O151 W37 149.3(14) . . ?
W38 O152 Na7 138.9(18) . . ?
W43 O153 W42 97.7(12) . . ?
W43 O153 O243 102.8(12) . . ?
W42 O153 O243 138.3(15) . . ?
Gd6 O155 O243 103.3(11) . . ?
W63 O157 Gd6 143.4(12) . . ?
W43 O158 Gd5 174.0(14) . . ?
W45 O160 W43 154.8(18) . . ?
W45 O160 Cs1 110.4(14) . . ?
W43 O160 Cs1 92.6(11) . . ?
W44 O162 W45 145(2) . . ?
W44 O162 Cs6 103.9(12) . . ?
W45 O162 Cs6 105.4(12) . . ?
W45 O163 Cs6 98.7(12) . . ?
W45 O164 W46 119.9(13) . . ?
W45 O164 Cs1 103.0(11) . . ?
W46 O164 Cs1 102.7(11) . . ?
W46 O165 Gd2 149.6(15) . . ?
W46 O166 Gd5 158.6(14) . . ?
W46 O166 Cs1 105.9(11) . . ?
Gd5 O166 Cs1 95.5(9) . . ?
W46 O167 W50 141.9(17) . . ?
W50 O168 Gd5 157.3(16) . . ?
W50 O169 Na3 117.6(15) . . ?
W50 O170 W51 123.4(18) . . ?
W51 O171 W53 155.6(16) . . ?
W51 O173 W52 147.2(19) . . ?
W53 O174 W52 152.5(16) . . ?
W44 O176 W52 119.3(14) . . ?
W44 O177 W43 159.0(16) . . ?
W44 O178 Cs6 98.0(12) . . ?
As5 O179 W46 116.2(15) . . ?
As5 O179 W45 121.3(14) . . ?
W46 O179 W45 95.8(10) . . ?
As5 O179 W47 130.7(13) . . ?
W46 O179 W47 94.1(11) . . ?
W45 O179 W47 90.6(11) . . ?
As5 O180 W50 116.4(13) . . ?
As5 O180 W49 132.8(15) . . ?
W50 O180 W49 93.7(10) . . ?
As5 O180 W51 122.1(14) . . ?
W50 O180 W51 92.3(9) . . ?
W49 O180 W51 89.6(8) . . ?
As5 O181 W48 136.3(14) . . ?
As5 O181 W52 114.4(14) . . ?
W48 O181 W52 95.8(9) . . ?
As5 O181 W44 113.7(11) . . ?
W48 O181 W44 93.7(10) . . ?
W52 O181 W44 93.8(9) . . ?
W47 O182 W45 120.3(14) . . ?
W47 O183 W46 121.5(16) . . ?
W49 O184 W50 122.8(18) . . ?
W51 O185 W49 126.7(19) . . ?
W52 O186 W48 120.9(17) . . ?
W44 O187 W48 116.6(16) . . ?
W48 O188 W47 149(2) . . ?
W47 O189 W49 161.1(18) . . ?
W48 O190 W49 144.0(17) . . ?
W53 O194 Gd5 164.2(17) . . ?
W63 O196 Gd5 167.1(17) . . ?
W53 O197 Gd6 164.3(17) . . ?
W55 O198 W53 151.9(15) . . ?
W54 O199 W53 157.4(19) . . ?
W55 O201 W54 144.2(16) . . ?
W62 O203 W55 120.3(15) . . ?
W62 O204 W63 160.3(19) . . ?
W62 O205 Na4 113.2(15) . . ?
W61 O206 W62 144.3(18) . . ?
W61 O207 W63 153.3(18) . . ?
W61 O209 W60 122.5(14) . . ?
W61 O209 Na8 120.1(14) . . ?
W60 O209 Na8 114.6(14) . . ?
W60 O210 Gd6 159.1(15) . . ?
W59 O212 W60 145(2) . . ?
W59 O213 Gd6 161.0(19) . . ?
W54 O215 W59 121.5(16) . . ?
As6 O216 W62 118.6(11) . . ?
As6 O216 W55 116.4(14) . . ?
W62 O216 W55 94.0(9) . . ?
As6 O216 W56 132.4(14) . . ?
W62 O216 W56 94.1(10) . . ?
W55 O216 W56 92.6(8) . . ?
As6 O217 W60 117.2(16) . . ?
As6 O217 W57 130.8(14) . . ?
W60 O217 W57 97.6(12) . . ?
As6 O217 W61 115.9(14) . . ?
W60 O217 W61 95.5(11) . . ?
W57 O217 W61 92.3(12) . . ?
As6 O218 W59 114.8(13) . . ?
As6 O218 W54 123.3(15) . . ?
W59 O218 W54 94.1(12) . . ?
As6 O218 W58 129.1(17) . . ?
W59 O218 W58 95.5(11) . . ?
W54 O218 W58 91.8(9) . . ?
W56 O219 W55 119.7(14) . . ?
W62 O220 W56 121.5(16) . . ?
W57 O221 W61 123.5(17) . . ?
W57 O222 W60 118.5(17) . . ?
W58 O223 W59 119.6(15) . . ?
W58 O224 W54 126.2(16) . . ?
W56 O225 W58 147.4(16) . . ?
W56 O226 W57 144(2) . . ?
W57 O227 W58 159.5(18) . . ?
W63 O232 Na6 89.6(17) . . ?
Na14 O236 Na8 82(2) . . ?
Na8 O237 Na14 79.2(18) . . ?
Na14 O238 Na8 84(2) . . ?
O258 O243 O153 82.9(14) . . ?
O258 O243 O253 110.3(16) . . ?
O153 O243 O253 133.3(15) . . ?
O258 O243 O155 137.1(16) . . ?
O153 O243 O155 100.1(12) . . ?
O253 O243 O155 98.5(14) . . ?
O258 O243 O128 56.4(12) . . ?
O153 O243 O128 75.1(10) . . ?
O253 O243 O128 76.4(12) . . ?
O155 O243 O128 165.9(16) . . ?
O258 O243 Na1 79.5(13) . 2_766 ?
O153 O243 Na1 151.1(15) . 2_766 ?
O253 O243 Na1 74.8(12) . 2_766 ?
O155 O243 Na1 78.3(11) . 2_766 ?
O128 O243 Na1 112.4(12) . 2_766 ?
O258 O243 Gd6 166.2(14) . . ?
O153 O243 Gd6 88.2(10) . . ?
O253 O243 Gd6 83.4(12) . . ?
O155 O243 Gd6 34.9(7) . . ?
O128 O243 Gd6 131.0(12) . . ?
Na1 O243 Gd6 104.3(10) 2_766 . ?
W32 O263 Gd4 171.2(15) . . ?
Gd3 O264 Na5 118.4(11) . . ?
Gd3 O264 Cs1 111.6(10) . . ?
Na5 O264 Cs1 91.8(11) . . ?
Gd4 O267 Na6 116.0(12) . . ?
Gd4 O267 Cs1 113.5(10) . . ?
Na6 O267 Cs1 93.9(10) . . ?
W34 O268 W32 154.5(14) . . ?
W20 O269 Cs5 108.6(13) . . ?
W43 O272 W42 118.8(13) . . ?
W43 O272 Cs1 119.1(11) . . ?
W42 O272 Cs1 107.7(10) . . ?
W43 O273 Gd6 163.5(13) . . ?
Gd5 O274 Na6 122.2(11) . . ?
Gd5 O274 Cs1 109.7(10) . . ?
Na6 O274 Cs1 98.6(10) . . ?
Na15 O301 Cs6 89.5(16) . . ?
Na2 Na1 O243 89.6(12) . 2_766 ?
O242 Na3 O169 166(2) . . ?
O205 Na4 O270 81.0(14) . . ?
O205 Na4 O135 139.0(14) . 2_666 ?
O270 Na4 O135 129.7(17) . 2_666 ?
O264 Na5 O1 118.7(16) . . ?
O264 Na5 O78 75.7(11) . . ?
O1 Na5 O78 90.6(13) . . ?
O264 Na5 O85 95.3(13) . . ?
O1 Na5 O85 139.1(16) . . ?
O78 Na5 O85 121.2(15) . . ?
O264 Na5 W1 145.5(13) . . ?
O1 Na5 W1 34.2(9) . . ?
O78 Na5 W1 82.6(10) . . ?
O85 Na5 W1 119.0(11) . . ?
O264 Na5 Cs1 51.7(9) . . ?
O1 Na5 Cs1 129.8(12) . . ?
O78 Na5 Cs1 40.6(8) . . ?
O85 Na5 Cs1 88.4(10) . . ?
W1 Na5 Cs1 120.7(8) . . ?
O267 Na6 O274 74.9(11) . . ?
O267 Na6 O232 121.3(15) . . ?
O274 Na6 O232 86.5(13) . . ?
O267 Na6 O132 94.3(12) . . ?
O274 Na6 O132 121.8(15) . . ?
O232 Na6 O132 140.5(16) . . ?
O267 Na6 W63 145.5(13) . . ?
O274 Na6 W63 80.0(9) . . ?
O232 Na6 W63 32.9(8) . . ?
O132 Na6 W63 119.1(11) . . ?
O267 Na6 Cs1 49.0(8) . . ?
O274 Na6 Cs1 43.5(7) . . ?
O232 Na6 Cs1 129.1(12) . . ?
O132 Na6 Cs1 86.3(10) . . ?
W63 Na6 Cs1 120.3(8) . . ?
O152 Na7 O250 90.5(15) . . ?
O152 Na7 O307 148(2) . . ?
O250 Na7 O307 82(2) . . ?
O152 Na7 O114 84.0(13) . 2_765 ?
O250 Na7 O114 155.2(18) . 2_765 ?
O307 Na7 O114 89.9(19) . 2_765 ?
O152 Na7 O252 79.8(14) . . ?
O250 Na7 O252 67.8(14) . . ?
O307 Na7 O252 68(2) . . ?
O114 Na7 O252 87.4(13) 2_765 . ?
O237 Na8 O315 159(2) . 2_666 ?
O237 Na8 O238 76.4(18) . . ?
O315 Na8 O238 118(2) 2_666 . ?
O237 Na8 O236 95(2) . . ?
O315 Na8 O236 77(2) 2_666 . ?
O238 Na8 O236 72(2) . . ?
O237 Na8 O209 78.8(15) . . ?
O315 Na8 O209 83.6(16) 2_666 . ?
O238 Na8 O209 153(2) . . ?
O236 Na8 O209 98.8(18) . . ?
O237 Na8 Na14 54.5(14) . . ?
O315 Na8 Na14 123.3(19) 2_666 . ?
O238 Na8 Na14 45.3(14) . . ?
O236 Na8 Na14 47.0(16) . . ?
O209 Na8 Na14 109.4(14) . . ?
O318 Na9 O100 109(2) . . ?
O318 Na9 O139 136(3) . . ?
O100 Na9 O139 90.2(13) . . ?
O318 Na9 O83 111(2) . . ?
O100 Na9 O83 96.0(14) . . ?
O139 Na9 O83 105.1(12) . . ?
O318 Na9 W35 128(2) . . ?
O100 Na9 W35 118.0(12) . . ?
O139 Na9 W35 32.7(7) . . ?
O83 Na9 W35 84.8(9) . . ?
O118 Na11 O126 104.4(14) . . ?
O118 Na11 Cl3 165.0(13) . 2_765 ?
O126 Na11 Cl3 68.0(9) . 2_765 ?
O118 Na11 Na13 135.4(13) . . ?
O126 Na11 Na13 35.7(6) . . ?
Cl3 Na11 Na13 33.6(4) 2_765 . ?
O118 Na11 Cs3 137.9(11) . . ?
O126 Na11 Cs3 95.4(9) . . ?
Cl3 Na11 Cs3 36.0(5) 2_765 . ?
Na13 Na11 Cs3 60.6(4) . . ?
O247 Na12 O37 103.6(18) . . ?
O247 Na12 O87 76.7(15) . . ?
O37 Na12 O87 163.4(17) . . ?
O247 Na12 Cs5 135.8(15) . . ?
O37 Na12 Cs5 119.6(12) . . ?
O87 Na12 Cs5 59.2(9) . . ?
O247 Na12 Cs2 89.9(14) . 2_675 ?
O37 Na12 Cs2 38.6(8) . 2_675 ?
O87 Na12 Cs2 156.6(12) . 2_675 ?
Cs5 Na12 Cs2 129.7(8) . 2_675 ?
O96 Na13 O96 180(2) 2_765 . ?
O96 Na13 Cl3 85.5(9) 2_765 2_765 ?
O96 Na13 Cl3 94.5(9) . 2_765 ?
O96 Na13 Cl3 94.5(9) 2_765 . ?
O96 Na13 Cl3 85.5(9) . . ?
Cl3 Na13 Cl3 180.000(2) 2_765 . ?
O96 Na13 O126 85.5(9) 2_765 . ?
O96 Na13 O126 94.5(9) . . ?
Cl3 Na13 O126 90.8(8) 2_765 . ?
Cl3 Na13 O126 89.2(8) . . ?
O96 Na13 O126 94.5(9) 2_765 2_765 ?
O96 Na13 O126 85.5(9) . 2_765 ?
Cl3 Na13 O126 89.2(8) 2_765 2_765 ?
Cl3 Na13 O126 90.8(8) . 2_765 ?
O126 Na13 O126 180.0(13) . 2_765 ?
O96 Na13 W30 159.7(7) 2_765 . ?
O96 Na13 W30 20.3(7) . . ?
Cl3 Na13 W30 82.4(4) 2_765 . ?
Cl3 Na13 W30 97.6(4) . . ?
O126 Na13 W30 78.5(7) . . ?
O126 Na13 W30 101.5(7) 2_765 . ?
O96 Na13 W30 20.3(7) 2_765 2_765 ?
O96 Na13 W30 159.7(7) . 2_765 ?
Cl3 Na13 W30 97.6(4) 2_765 2_765 ?
Cl3 Na13 W30 82.4(4) . 2_765 ?
O126 Na13 W30 101.5(7) . 2_765 ?
O126 Na13 W30 78.5(7) 2_765 2_765 ?
W30 Na13 W30 180.0 . 2_765 ?
O96 Na13 Na11 93.9(8) 2_765 . ?
O96 Na13 Na11 86.1(8) . . ?
Cl3 Na13 Na11 49.6(6) 2_765 . ?
Cl3 Na13 Na11 130.4(6) . . ?
O126 Na13 Na11 43.0(9) . . ?
O126 Na13 Na11 137.0(9) 2_765 . ?
W30 Na13 Na11 65.8(4) . . ?
W30 Na13 Na11 114.2(4) 2_765 . ?
O96 Na13 Na11 86.1(8) 2_765 2_765 ?
O96 Na13 Na11 93.9(8) . 2_765 ?
Cl3 Na13 Na11 130.4(6) 2_765 2_765 ?
Cl3 Na13 Na11 49.6(6) . 2_765 ?
O126 Na13 Na11 137.0(9) . 2_765 ?
O126 Na13 Na11 43.0(9) 2_765 2_765 ?
W30 Na13 Na11 114.2(4) . 2_765 ?
W30 Na13 Na11 65.8(4) 2_765 2_765 ?
Na11 Na13 Na11 180.0(8) . 2_765 ?
O96 Na13 Cs3 114.3(9) 2_765 . ?
O96 Na13 Cs3 65.7(9) . . ?
Cl3 Na13 Cs3 34.5(4) 2_765 . ?
Cl3 Na13 Cs3 145.5(4) . . ?
O126 Na13 Cs3 110.6(7) . . ?
O126 Na13 Cs3 69.4(7) 2_765 . ?
W30 Na13 Cs3 61.36(11) . . ?
W30 Na13 Cs3 118.64(11) 2_765 . ?
Na11 Na13 Cs3 68.7(5) . . ?
Na11 Na13 Cs3 111.3(5) 2_765 . ?
O96 Na13 Cs3 65.7(9) 2_765 2_765 ?
O96 Na13 Cs3 114.3(9) . 2_765 ?
Cl3 Na13 Cs3 145.5(4) 2_765 2_765 ?
Cl3 Na13 Cs3 34.5(4) . 2_765 ?
O126 Na13 Cs3 69.4(7) . 2_765 ?
O126 Na13 Cs3 110.6(7) 2_765 2_765 ?
W30 Na13 Cs3 118.64(11) . 2_765 ?
W30 Na13 Cs3 61.36(11) 2_765 2_765 ?
Na11 Na13 Cs3 111.3(5) . 2_765 ?
Na11 Na13 Cs3 68.7(5) 2_765 2_765 ?
Cs3 Na13 Cs3 180.0(2) . 2_765 ?
O239 Na14 O238 160(3) . . ?
O239 Na14 O236 90(3) . . ?
O238 Na14 O236 78(2) . . ?
O239 Na14 O135 95(2) . . ?
O238 Na14 O135 95(2) . . ?
O236 Na14 O135 172(2) . . ?
O239 Na14 O237 89(2) . . ?
O238 Na14 O237 74.3(19) . . ?
O236 Na14 O237 91(2) . . ?
O135 Na14 O237 83.5(17) . . ?
O239 Na14 Na8 109(2) . . ?
O238 Na14 Na8 50.7(15) . . ?
O236 Na14 Na8 50.6(17) . . ?
O135 Na14 Na8 121.8(17) . . ?
O237 Na14 Na8 46.3(13) . . ?
O302 Na15 O304 80.6(16) . . ?
O302 Na15 O301 90.6(17) . . ?
O304 Na15 O301 79.0(17) . . ?
O302 Na15 O6 81.5(13) . 2_775 ?
O304 Na15 O6 160.6(15) . 2_775 ?
O301 Na15 O6 93.8(15) . 2_775 ?
O302 Na15 O248 88.8(19) . . ?
O304 Na15 O248 87.7(18) . . ?
O301 Na15 O248 167(2) . . ?
O6 Na15 O248 99.3(17) 2_775 . ?
O302 Na15 W4 86.9(12) . 2_775 ?
O304 Na15 W4 155.7(15) . 2_775 ?
O301 Na15 W4 122.1(14) . 2_775 ?
O6 Na15 W4 28.8(7) 2_775 2_775 ?
O248 Na15 W4 71.1(14) . 2_775 ?
O302 Na15 Cs6 122.5(12) . . ?
O304 Na15 Cs6 123.4(14) . . ?
O301 Na15 Cs6 53.0(13) . . ?
O6 Na15 Cs6 61.9(9) 2_775 . ?
O248 Na15 Cs6 136.8(15) . . ?
W4 Na15 Cs6 80.8(5) 2_775 . ?
O22 As1 O24 96.1(16) . . ?
O22 As1 O23 101.0(14) . . ?
O24 As1 O23 95.7(13) . . ?
O63 As2 O61 99.5(12) . . ?
O63 As2 O62 95.9(12) . . ?
O61 As2 O62 98.3(13) . . ?
O103 As3 O102 101.6(13) . . ?
O103 As3 O104 98.3(11) . . ?
O102 As3 O104 97.8(12) . . ?
O142 As4 O140 96.6(12) . . ?
O142 As4 O141 100.3(13) . . ?
O140 As4 O141 97.4(13) . . ?
O180 As5 O181 95.6(12) . . ?
O180 As5 O179 101.0(13) . . ?
O181 As5 O179 97.5(13) . . ?
O216 As6 O218 99.0(12) . . ?
O216 As6 O217 100.2(14) . . ?
O218 As6 O217 101.0(14) . . ?
O78 Cs1 O272 135.5(7) . . ?
O78 Cs1 O79 66.7(7) . . ?
O272 Cs1 O79 137.1(6) . . ?
O78 Cs1 O274 126.6(7) . . ?
O272 Cs1 O274 66.8(7) . . ?
O79 Cs1 O274 137.1(7) . . ?
O78 Cs1 O267 154.7(7) . . ?
O272 Cs1 O267 69.3(7) . . ?
O79 Cs1 O267 91.3(7) . . ?
O274 Cs1 O267 61.5(6) . . ?
O78 Cs1 O55 85.7(8) . . ?
O272 Cs1 O55 138.8(8) . . ?
O79 Cs1 O55 48.0(7) . . ?
O274 Cs1 O55 89.8(7) . . ?
O267 Cs1 O55 69.7(8) . . ?
O78 Cs1 O160 87.0(8) . . ?
O272 Cs1 O160 48.9(8) . . ?
O79 Cs1 O160 134.6(8) . . ?
O274 Cs1 O160 88.3(7) . . ?
O267 Cs1 O160 118.1(8) . . ?
O55 Cs1 O160 169.3(7) . . ?
O78 Cs1 O264 61.3(7) . . ?
O272 Cs1 O264 91.0(7) . . ?
O79 Cs1 O264 67.7(6) . . ?
O274 Cs1 O264 154.7(6) . . ?
O267 Cs1 O264 123.4(6) . . ?
O55 Cs1 O264 115.4(7) . . ?
O160 Cs1 O264 67.3(7) . . ?
O78 Cs1 O164 45.3(7) . . ?
O272 Cs1 O164 92.1(7) . . ?
O79 Cs1 O164 108.5(7) . . ?
O274 Cs1 O164 104.1(6) . . ?
O267 Cs1 O164 159.6(6) . . ?
O55 Cs1 O164 127.4(7) . . ?
O160 Cs1 O164 43.4(7) . . ?
O264 Cs1 O164 63.1(6) . . ?
O78 Cs1 O54 103.0(7) . . ?
O272 Cs1 O54 109.7(7) . . ?
O79 Cs1 O54 93.9(6) . . ?
O274 Cs1 O54 45.6(6) . . ?
O267 Cs1 O54 64.4(6) . . ?
O55 Cs1 O54 46.0(7) . . ?
O160 Cs1 O54 128.9(7) . . ?
O264 Cs1 O54 159.1(6) . . ?
O164 Cs1 O54 117.3(6) . . ?
O78 Cs1 O166 72.3(7) . . ?
O272 Cs1 O166 85.7(6) . . ?
O79 Cs1 O166 135.2(7) . . ?
O274 Cs1 O166 60.9(7) . . ?
O267 Cs1 O166 122.3(7) . . ?
O55 Cs1 O166 112.9(7) . . ?
O160 Cs1 O166 57.3(7) . . ?
O264 Cs1 O166 107.4(7) . . ?
O164 Cs1 O166 44.8(7) . . ?
O54 Cs1 O166 78.1(6) . . ?
O78 Cs1 O52 60.4(7) . . ?
O272 Cs1 O52 133.7(6) . . ?
O79 Cs1 O52 88.2(6) . . ?
O274 Cs1 O52 72.1(6) . . ?
O267 Cs1 O52 108.6(7) . . ?
O55 Cs1 O52 58.6(6) . . ?
O160 Cs1 O52 110.9(6) . . ?
O264 Cs1 O52 121.7(7) . . ?
O164 Cs1 O52 77.7(6) . . ?
O54 Cs1 O52 44.4(7) . . ?
O166 Cs1 O52 55.4(6) . . ?
O11 Cs2 O60 155.7(9) . 2_675 ?
O11 Cs2 O37 76.3(8) . 2_675 ?
O60 Cs2 O37 80.4(7) 2_675 2_675 ?
O11 Cs2 O8 98.5(8) . . ?
O60 Cs2 O8 104.7(8) 2_675 . ?
O37 Cs2 O8 146.8(8) 2_675 . ?
O11 Cs2 O9 49.9(8) . . ?
O60 Cs2 O9 149.1(8) 2_675 . ?
O37 Cs2 O9 110.5(7) 2_675 . ?
O8 Cs2 O9 50.3(7) . . ?
O11 Cs2 O12 98.6(9) . 2_675 ?
O60 Cs2 O12 73.8(8) 2_675 2_675 ?
O37 Cs2 O12 88.4(8) 2_675 2_675 ?
O8 Cs2 O12 124.7(8) . 2_675 ?
O9 Cs2 O12 133.2(8) . 2_675 ?
O11 Cs2 O11 53.7(11) . 2_675 ?
O60 Cs2 O11 121.1(8) 2_675 2_675 ?
O37 Cs2 O11 92.0(9) 2_675 2_675 ?
O8 Cs2 O11 111.6(8) . 2_675 ?
O9 Cs2 O11 88.2(8) . 2_675 ?
O12 Cs2 O11 47.5(7) 2_675 2_675 ?
O11 Cs2 O10 67.1(8) . 2_675 ?
O60 Cs2 O10 92.8(7) 2_675 2_675 ?
O37 Cs2 O10 50.9(8) 2_675 2_675 ?
O8 Cs2 O10 156.3(7) . 2_675 ?
O9 Cs2 O10 116.7(7) . 2_675 ?
O12 Cs2 O10 45.2(7) 2_675 2_675 ?
O11 Cs2 O10 44.8(7) 2_675 2_675 ?
O11 Cs2 O59 118.5(8) . 2_675 ?
O60 Cs2 O59 45.5(7) 2_675 2_675 ?
O37 Cs2 O59 49.1(8) 2_675 2_675 ?
O8 Cs2 O59 111.8(8) . 2_675 ?
O9 Cs2 O59 120.0(7) . 2_675 ?
O12 Cs2 O59 104.9(7) 2_675 2_675 ?
O11 Cs2 O59 136.6(8) 2_675 2_675 ?
O10 Cs2 O59 91.8(7) 2_675 2_675 ?
O11 Cs2 W5 69.4(7) . 2_675 ?
O60 Cs2 W5 98.6(6) 2_675 2_675 ?
O37 Cs2 W5 76.5(6) 2_675 2_675 ?
O8 Cs2 W5 133.1(6) . 2_675 ?
O9 Cs2 W5 111.9(6) . 2_675 ?
O12 Cs2 W5 29.7(5) 2_675 2_675 ?
O11 Cs2 W5 25.0(5) 2_675 2_675 ?
O10 Cs2 W5 25.5(5) 2_675 2_675 ?
O59 Cs2 W5 113.7(5) 2_675 2_675 ?
O11 Cs2 W5 23.1(7) . . ?
O60 Cs2 W5 171.3(6) 2_675 . ?
O37 Cs2 W5 94.7(5) 2_675 . ?
O8 Cs2 W5 75.5(5) . . ?
O9 Cs2 W5 27.3(5) . . ?
O12 Cs2 W5 113.3(6) 2_675 . ?
O11 Cs2 W5 65.9(5) 2_675 . ?
O10 Cs2 W5 89.4(4) 2_675 . ?
O59 Cs2 W5 126.1(5) 2_675 . ?
W5 Cs2 W5 86.99(15) 2_675 . ?
O11 Cs2 W4 75.4(7) . . ?
O60 Cs2 W4 127.4(6) 2_675 . ?
O37 Cs2 W4 135.2(5) 2_675 . ?
O8 Cs2 W4 23.2(5) . . ?
O9 Cs2 W4 27.7(5) . . ?
O12 Cs2 W4 129.7(5) 2_675 . ?
O11 Cs2 W4 98.5(6) 2_675 . ?
O10 Cs2 W4 138.6(4) 2_675 . ?
O59 Cs2 W4 122.0(5) 2_675 . ?
W5 Cs2 W4 123.28(19) 2_675 . ?
W5 Cs2 W4 52.41(8) . . ?
Cl2 Cs3 Cl3 94.9(7) . 2_765 ?
Cl2 Cs3 O256 77.1(19) . . ?
Cl3 Cs3 O256 168.2(17) 2_765 . ?
Cl2 Cs3 O109 98.1(7) . . ?
Cl3 Cs3 O109 111.1(6) 2_765 . ?
O256 Cs3 O109 62.3(19) . . ?
Cl2 Cs3 O95 106.0(7) . . ?
Cl3 Cs3 O95 60.9(6) 2_765 . ?
O256 Cs3 O95 112.6(19) . . ?
O109 Cs3 O95 50.4(7) . . ?
Cl2 Cs3 O150 98.4(7) . 2_765 ?
Cl3 Cs3 O150 115.4(7) 2_765 2_765 ?
O256 Cs3 O150 74.8(18) . 2_765 ?
O109 Cs3 O150 128.7(8) . 2_765 ?
O95 Cs3 O150 155.5(8) . 2_765 ?
Cl2 Cs3 O145 142.7(7) . 2_765 ?
Cl3 Cs3 O145 86.7(6) 2_765 2_765 ?
O256 Cs3 O145 104.9(18) . 2_765 ?
O109 Cs3 O145 116.0(7) . 2_765 ?
O95 Cs3 O145 107.2(8) . 2_765 ?
O150 Cs3 O145 48.9(8) 2_765 2_765 ?
Cl2 Cs3 O144 62.8(6) . 2_765 ?
Cl3 Cs3 O144 85.8(6) 2_765 2_765 ?
O256 Cs3 O144 98.0(19) . 2_765 ?
O109 Cs3 O144 156.3(9) . 2_765 ?
O95 Cs3 O144 144.6(8) . 2_765 ?
O150 Cs3 O144 48.5(7) 2_765 2_765 ?
O145 Cs3 O144 80.3(7) 2_765 2_765 ?
Cl2 Cs3 O125 103.1(7) . 2_765 ?
Cl3 Cs3 O125 59.1(6) 2_765 2_765 ?
O256 Cs3 O125 130.8(18) . 2_765 ?
O109 Cs3 O125 157.2(9) . 2_765 ?
O95 Cs3 O125 114.4(8) . 2_765 ?
O150 Cs3 O125 56.3(8) 2_765 2_765 ?
O145 Cs3 O125 47.0(7) 2_765 2_765 ?
O144 Cs3 O125 46.2(8) 2_765 2_765 ?
Cl2 Cs3 O94 60.0(7) . . ?
Cl3 Cs3 O94 84.4(6) 2_765 . ?
O256 Cs3 O94 84.1(18) . . ?
O109 Cs3 O94 48.7(7) . . ?
O95 Cs3 O94 49.7(8) . . ?
O150 Cs3 O94 153.0(9) 2_765 . ?
O145 Cs3 O94 156.5(8) 2_765 . ?
O144 Cs3 O94 120.6(7) 2_765 . ?
O125 Cs3 O94 139.4(7) 2_765 . ?
Cl2 Cs3 O110 142.1(6) . . ?
Cl3 Cs3 O110 89.1(6) 2_765 . ?
O256 Cs3 O110 91.9(19) . . ?
O109 Cs3 O110 46.2(7) . . ?
O95 Cs3 O110 45.0(6) . . ?
O150 Cs3 O110 113.7(7) 2_765 . ?
O145 Cs3 O110 75.1(7) 2_765 . ?
O144 Cs3 O110 155.1(7) 2_765 . ?
O125 Cs3 O110 111.1(8) 2_765 . ?
O94 Cs3 O110 83.1(7) . . ?
Cl2 Cs3 W28 86.1(4) . . ?
Cl3 Cs3 W28 83.4(3) 2_765 . ?
O256 Cs3 W28 87.3(18) . . ?
O109 Cs3 W28 31.4(5) . . ?
O95 Cs3 W28 29.5(5) . . ?
O150 Cs3 W28 160.0(6) 2_765 . ?
O145 Cs3 W28 131.0(6) 2_765 . ?
O144 Cs3 W28 145.9(5) 2_765 . ?
O125 Cs3 W28 141.8(6) 2_765 . ?
O94 Cs3 W28 26.2(5) . . ?
O110 Cs3 W28 57.0(4) . . ?
O20 Cs4 O90 139.4(10) . 2_775 ?
O20 Cs4 O255 160.5(12) . 2_775 ?
O90 Cs4 O255 56.2(11) 2_775 2_775 ?
O20 Cs4 O5 104.1(10) . . ?
O90 Cs4 O5 113.3(9) 2_775 . ?
O255 Cs4 O5 57.7(11) 2_775 . ?
O20 Cs4 O21 51.9(9) . . ?
O90 Cs4 O21 163.6(8) 2_775 . ?
O255 Cs4 O21 110.3(11) 2_775 . ?
O5 Cs4 O21 52.6(8) . . ?
O20 Cs4 O94 68.0(10) . 2_775 ?
O90 Cs4 O94 101.1(9) 2_775 2_775 ?
O255 Cs4 O94 126.4(13) 2_775 2_775 ?
O5 Cs4 O94 124.4(10) . 2_775 ?
O21 Cs4 O94 94.6(8) . 2_775 ?
O20 Cs4 O92 107.0(9) . 2_775 ?
O90 Cs4 O92 50.5(8) 2_775 2_775 ?
O255 Cs4 O92 92.4(11) 2_775 2_775 ?
O5 Cs4 O92 140.2(10) . 2_775 ?
O21 Cs4 O92 145.2(8) . 2_775 ?
O94 Cs4 O92 50.7(7) 2_775 2_775 ?
O20 Cs4 O120 131.0(10) . 2_775 ?
O90 Cs4 O120 83.2(9) 2_775 2_775 ?
O255 Cs4 O120 49.0(11) 2_775 2_775 ?
O5 Cs4 O120 60.0(9) . 2_775 ?
O21 Cs4 O120 94.1(8) . 2_775 ?
O94 Cs4 O120 83.7(9) 2_775 2_775 ?
O92 Cs4 O120 80.9(8) 2_775 2_775 ?
O20 Cs4 W2 23.3(7) . . ?
O90 Cs4 W2 157.1(8) 2_775 . ?
O255 Cs4 W2 137.5(10) 2_775 . ?
O5 Cs4 W2 80.9(7) . . ?
O21 Cs4 W2 29.5(5) . . ?
O94 Cs4 W2 83.3(6) 2_775 . ?
O92 Cs4 W2 128.8(6) 2_775 . ?
O120 Cs4 W2 119.6(6) 2_775 . ?
O20 Cs4 W27 132.5(8) . 2_775 ?
O90 Cs4 W27 24.2(6) 2_775 2_775 ?
O255 Cs4 W27 66.7(9) 2_775 2_775 ?
O5 Cs4 W27 122.5(8) . 2_775 ?
O21 Cs4 W27 166.2(8) . 2_775 ?
O94 Cs4 W27 78.0(6) 2_775 2_775 ?
O92 Cs4 W27 28.4(5) 2_775 2_775 ?
O120 Cs4 W27 73.7(6) 2_775 2_775 ?
W2 Cs4 W27 155.8(3) . 2_775 ?
O20 Cs4 W3 79.1(7) . . ?
O90 Cs4 W3 135.0(6) 2_775 . ?
O255 Cs4 W3 82.0(9) 2_775 . ?
O5 Cs4 W3 25.5(7) . . ?
O21 Cs4 W3 29.2(5) . . ?
O94 Cs4 W3 118.4(6) 2_775 . ?
O92 Cs4 W3 159.6(7) 2_775 . ?
O120 Cs4 W3 80.7(6) 2_775 . ?
W2 Cs4 W3 55.81(17) . . ?
W27 Cs4 W3 148.0(4) 2_775 . ?
O20 Cs4 W28 91.8(8) . 2_775 ?
O90 Cs4 W28 77.9(6) 2_775 2_775 ?
O255 Cs4 W28 104.9(11) 2_775 2_775 ?
O5 Cs4 W28 127.8(8) . 2_775 ?
O21 Cs4 W28 116.7(7) . 2_775 ?
O94 Cs4 W28 25.0(6) 2_775 2_775 ?
O92 Cs4 W28 29.0(5) 2_775 2_775 ?
O120 Cs4 W28 72.0(6) 2_775 2_775 ?
W2 Cs4 W28 108.3(3) . 2_775 ?
W27 Cs4 W28 53.96(18) 2_775 2_775 ?
W3 Cs4 W28 134.2(4) . 2_775 ?
O306 Cs5 O80 134.0(11) . . ?
O306 Cs5 O83 132.8(11) . . ?
O80 Cs5 O83 89.6(9) . . ?
O306 Cs5 O56 68.4(10) . . ?
O80 Cs5 O56 91.5(9) . . ?
O83 Cs5 O56 98.9(8) . . ?
O306 Cs5 O119 85.3(11) . . ?
O80 Cs5 O119 117.7(9) . . ?
O83 Cs5 O119 53.5(8) . . ?
O56 Cs5 O119 55.6(8) . . ?
O306 Cs5 O269 70.0(10) . . ?
O80 Cs5 O269 72.9(9) . . ?
O83 Cs5 O269 155.8(10) . . ?
O56 Cs5 O269 98.1(8) . . ?
O119 Cs5 O269 149.9(9) . . ?
O306 Cs5 O81 138.8(10) . . ?
O80 Cs5 O81 52.1(8) . . ?
O83 Cs5 O81 49.2(7) . . ?
O56 Cs5 O81 70.9(7) . . ?
O119 Cs5 O81 66.7(8) . . ?
O269 Cs5 O81 122.6(9) . . ?
O306 Cs5 O57 59.7(10) . . ?
O80 Cs5 O57 75.2(8) . . ?
O83 Cs5 O57 144.9(8) . . ?
O56 Cs5 O57 51.2(7) . . ?
O119 Cs5 O57 105.9(8) . . ?
O269 Cs5 O57 47.0(7) . . ?
O81 Cs5 O57 98.4(7) . . ?
O306 Cs5 O316 52.8(12) . . ?
O80 Cs5 O316 112.1(12) . . ?
O83 Cs5 O316 136.5(10) . . ?
O56 Cs5 O316 116.9(11) . . ?
O119 Cs5 O316 129.5(13) . . ?
O269 Cs5 O316 44.7(11) . . ?
O81 Cs5 O316 163.9(12) . . ?
O57 Cs5 O316 78.5(10) . . ?
O306 Cs5 W19 71.8(8) . . ?
O80 Cs5 W19 73.4(6) . . ?
O83 Cs5 W19 116.3(6) . . ?
O56 Cs5 W19 25.9(6) . . ?
O119 Cs5 W19 81.1(6) . . ?
O269 Cs5 W19 75.3(5) . . ?
O81 Cs5 W19 74.5(4) . . ?
O57 Cs5 W19 29.2(5) . . ?
O316 Cs5 W19 106.2(9) . . ?
O306 Cs5 W22 151.6(8) . . ?
O80 Cs5 W22 30.6(6) . . ?
O83 Cs5 W22 60.9(6) . . ?
O56 Cs5 W22 85.9(7) . . ?
O119 Cs5 W22 90.2(7) . . ?
O269 Cs5 W22 103.4(7) . . ?
O81 Cs5 W22 23.7(5) . . ?
O57 Cs5 W22 95.0(6) . . ?
O316 Cs5 W22 140.3(11) . . ?
W19 Cs5 W22 79.8(2) . . ?
O306 Cs5 W20 68.9(8) . . ?
O80 Cs5 W20 66.3(6) . . ?
O83 Cs5 W20 155.2(7) . . ?
O56 Cs5 W20 77.0(6) . . ?
O119 Cs5 W20 132.0(7) . . ?
O269 Cs5 W20 22.4(5) . . ?
O81 Cs5 W20 107.6(5) . . ?
O57 Cs5 W20 26.1(5) . . ?
O316 Cs5 W20 63.2(9) . . ?
W19 Cs5 W20 53.05(15) . . ?
W22 Cs5 W20 94.3(3) . . ?
Cl1 Cs6 O25 103.7(7) . 2_775 ?
Cl1 Cs6 O162 75.4(7) . . ?
O25 Cs6 O162 178.4(9) 2_775 . ?
Cl1 Cs6 O5 103.4(8) . 2_775 ?
O25 Cs6 O5 50.9(8) 2_775 2_775 ?
O162 Cs6 O5 127.9(9) . 2_775 ?
Cl1 Cs6 O301 117.6(11) . . ?
O25 Cs6 O301 96.1(11) 2_775 . ?
O162 Cs6 O301 83.3(12) . . ?
O5 Cs6 O301 50.4(11) 2_775 . ?
Cl1 Cs6 O178 63.3(6) . . ?
O25 Cs6 O178 130.4(8) 2_775 . ?
O162 Cs6 O178 50.5(8) . . ?
O5 Cs6 O178 166.6(9) 2_775 . ?
O301 Cs6 O178 133.1(11) . . ?
Cl1 Cs6 O163 64.4(7) . . ?
O25 Cs6 O163 126.8(8) 2_775 . ?
O162 Cs6 O163 51.7(8) . . ?
O5 Cs6 O163 80.1(9) 2_775 . ?
O301 Cs6 O163 56.6(12) . . ?
O178 Cs6 O163 92.3(8) . . ?
Cl1 Cs6 O257 56.5(10) . . ?
O25 Cs6 O257 49.8(11) 2_775 . ?
O162 Cs6 O257 128.9(12) . . ?
O5 Cs6 O257 58.1(11) 2_775 . ?
O301 Cs6 O257 103.3(12) . . ?
O178 Cs6 O257 111.2(11) . . ?
O163 Cs6 O257 89.6(10) . . ?
Cl1 Cs6 O6 145.7(6) . 2_775 ?
O25 Cs6 O6 45.4(7) 2_775 2_775 ?
O162 Cs6 O6 135.1(8) . 2_775 ?
O5 Cs6 O6 48.3(7) 2_775 2_775 ?
O301 Cs6 O6 63.2(11) . 2_775 ?
O178 Cs6 O6 144.3(8) . 2_775 ?
O163 Cs6 O6 117.6(8) . 2_775 ?
O257 Cs6 O6 89.4(10) . 2_775 ?
Cl1 Cs6 W3 117.0(5) . 2_775 ?
O25 Cs6 W3 29.9(6) 2_775 2_775 ?
O162 Cs6 W3 149.5(7) . 2_775 ?
O5 Cs6 W3 26.1(6) 2_775 2_775 ?
O301 Cs6 W3 66.2(10) . 2_775 ?
O178 Cs6 W3 159.7(6) . 2_775 ?
O163 Cs6 W3 106.1(7) . 2_775 ?
O257 Cs6 W3 61.6(9) . 2_775 ?
O6 Cs6 W3 29.0(4) 2_775 2_775 ?
Cl1 Cs6 W44 73.9(4) . . ?
O25 Cs6 W44 153.8(7) 2_775 . ?
O162 Cs6 W44 27.3(6) . . ?
O5 Cs6 W44 155.2(7) 2_775 . ?
O301 Cs6 W44 108.1(10) . . ?
O178 Cs6 W44 25.1(5) . . ?
O163 Cs6 W44 76.5(6) . . ?
O257 Cs6 W44 129.4(10) . . ?
O6 Cs6 W44 140.2(5) 2_775 . ?
W3 Cs6 W44 168.9(4) 2_775 . ?
Cl1 Cs6 W45 71.3(4) . . ?
O25 Cs6 W45 151.6(7) 2_775 . ?
O162 Cs6 W45 26.9(6) . . ?
O5 Cs6 W45 102.0(7) 2_775 . ?
O301 Cs6 W45 64.5(10) . . ?
O178 Cs6 W45 73.6(5) . . ?
O163 Cs6 W45 25.3(5) . . ?
O257 Cs6 W45 112.0(9) . . ?
O6 Cs6 W45 126.6(5) 2_775 . ?
W3 Cs6 W45 126.5(3) 2_775 . ?
W44 Cs6 W45 53.40(16) . . ?
O7 Gd1 O2 75.6(11) . . ?
O7 Gd1 O39 109.2(11) . . ?
O2 Gd1 O39 78.1(10) . . ?
O7 Gd1 O86 92.5(10) . . ?
O2 Gd1 O86 80.3(9) . . ?
O39 Gd1 O86 144.1(10) . . ?
O7 Gd1 O38 82.1(10) . . ?
O2 Gd1 O38 141.5(10) . . ?
O39 Gd1 O38 139.7(10) . . ?
O86 Gd1 O38 69.6(9) . . ?
O7 Gd1 O10 69.8(11) . . ?
O2 Gd1 O10 125.5(10) . . ?
O39 Gd1 O10 75.3(10) . . ?
O86 Gd1 O10 140.3(8) . . ?
O38 Gd1 O10 72.9(9) . . ?
O7 Gd1 O41 148.0(11) . . ?
O2 Gd1 O41 76.2(10) . . ?
O39 Gd1 O41 79.0(10) . . ?
O86 Gd1 O41 68.2(9) . . ?
O38 Gd1 O41 112.1(10) . . ?
O10 Gd1 O41 140.7(10) . . ?
O7 Gd1 O37 141.6(10) . . ?
O2 Gd1 O37 139.9(10) . . ?
O39 Gd1 O37 74.8(10) . . ?
O86 Gd1 O37 105.7(10) . . ?
O38 Gd1 O37 73.5(10) . . ?
O10 Gd1 O37 74.8(10) . . ?
O41 Gd1 O37 70.1(10) . . ?
O165 Gd2 O3 107.0(12) . . ?
O165 Gd2 O77 135.1(10) . . ?
O3 Gd2 O77 83.6(11) . . ?
O165 Gd2 O49 86.7(10) . . ?
O3 Gd2 O49 134.5(12) . . ?
O77 Gd2 O49 117.1(10) . . ?
O165 Gd2 O43 151.0(10) . . ?
O3 Gd2 O43 76.4(12) . . ?
O77 Gd2 O43 73.6(10) . . ?
O49 Gd2 O43 72.4(10) . . ?
O165 Gd2 O52 77.0(10) . . ?
O3 Gd2 O52 155.3(10) . . ?
O77 Gd2 O52 77.3(9) . . ?
O49 Gd2 O52 69.3(10) . . ?
O43 Gd2 O52 112.2(11) . . ?
O165 Gd2 O42 79.1(12) . . ?
O3 Gd2 O42 68.4(13) . . ?
O77 Gd2 O42 142.3(11) . . ?
O49 Gd2 O42 72.2(13) . . ?
O43 Gd2 O42 75.5(12) . . ?
O52 Gd2 O42 135.4(11) . . ?
O165 Gd2 O78 72.3(9) . . ?
O3 Gd2 O78 70.3(11) . . ?
O77 Gd2 O78 70.9(9) . . ?
O49 Gd2 O78 152.6(10) . . ?
O43 Gd2 O78 133.2(9) . . ?
O52 Gd2 O78 88.6(9) . . ?
O42 Gd2 O78 118.8(12) . . ?
O165 Gd2 Cs1 75.9(7) . . ?
O3 Gd2 Cs1 103.5(8) . . ?
O77 Gd2 Cs1 59.2(7) . . ?
O49 Gd2 Cs1 122.0(8) . . ?
O43 Gd2 Cs1 132.2(7) . . ?
O52 Gd2 Cs1 53.0(6) . . ?
O42 Gd2 Cs1 150.1(9) . . ?
O78 Gd2 Cs1 36.7(7) . . ?
O117 Gd3 O91 109.2(9) . . ?
O117 Gd3 O120 144.2(10) . . ?
O91 Gd3 O120 84.3(10) . . ?
O117 Gd3 O93 72.9(10) . . ?
O91 Gd3 O93 70.5(9) . . ?
O120 Gd3 O93 81.4(10) . . ?
O117 Gd3 O264 138.6(10) . . ?
O91 Gd3 O264 76.7(9) . . ?
O120 Gd3 O264 75.9(10) . . ?
O93 Gd3 O264 141.6(11) . . ?
O117 Gd3 O82 70.7(10) . . ?
O91 Gd3 O82 75.3(10) . . ?
O120 Gd3 O82 144.7(10) . . ?
O93 Gd3 O82 116.9(9) . . ?
O264 Gd3 O82 71.6(9) . . ?
O117 Gd3 O118 76.8(9) . . ?
O91 Gd3 O118 138.4(10) . . ?
O120 Gd3 O118 71.9(10) . . ?
O93 Gd3 O118 72.6(9) . . ?
O264 Gd3 O118 126.7(8) . . ?
O82 Gd3 O118 140.4(10) . . ?
O117 Gd3 O121 85.9(9) . . ?
O91 Gd3 O121 151.9(9) . . ?
O120 Gd3 O121 97.2(10) . . ?
O93 Gd3 O121 137.6(9) . . ?
O264 Gd3 O121 76.6(9) . . ?
O82 Gd3 O121 88.3(9) . . ?
O118 Gd3 O121 66.9(9) . . ?
O263 Gd4 O134 109.0(9) . . ?
O263 Gd4 O119 144.7(9) . . ?
O134 Gd4 O119 83.4(11) . . ?
O263 Gd4 O137 72.2(9) . . ?
O134 Gd4 O137 68.4(9) . . ?
O119 Gd4 O137 82.9(10) . . ?
O263 Gd4 O267 139.1(10) . . ?
O134 Gd4 O267 77.5(9) . . ?
O119 Gd4 O267 75.1(10) . . ?
O137 Gd4 O267 141.1(10) . . ?
O263 Gd4 O122 71.0(9) . . ?
O134 Gd4 O122 75.5(10) . . ?
O119 Gd4 O122 143.8(10) . . ?
O137 Gd4 O122 114.8(9) . . ?
O267 Gd4 O122 71.9(9) . . ?
O263 Gd4 O83 76.0(9) . . ?
O134 Gd4 O83 138.5(10) . . ?
O119 Gd4 O83 73.6(10) . . ?
O137 Gd4 O83 74.8(9) . . ?
O267 Gd4 O83 126.5(9) . . ?
O122 Gd4 O83 139.7(10) . . ?
O263 Gd4 O81 87.1(9) . . ?
O134 Gd4 O81 152.1(8) . . ?
O119 Gd4 O81 96.7(11) . . ?
O137 Gd4 O81 139.5(8) . . ?
O267 Gd4 O81 75.6(9) . . ?
O122 Gd4 O81 89.1(9) . . ?
O83 Gd4 O81 66.4(8) . . ?
O263 Gd4 Cs5 115.8(6) . . ?
O134 Gd4 Cs5 131.5(8) . . ?
O119 Gd4 Cs5 49.1(9) . . ?
O137 Gd4 Cs5 108.1(6) . . ?
O267 Gd4 Cs5 80.9(7) . . ?
O122 Gd4 Cs5 136.1(7) . . ?
O83 Gd4 Cs5 46.0(6) . . ?
O81 Gd4 Cs5 50.3(6) . . ?
O194 Gd5 O196 77.2(11) . . ?
O194 Gd5 O158 70.7(9) . . ?
O196 Gd5 O158 82.6(11) . . ?
O194 Gd5 O168 72.7(10) . . ?
O196 Gd5 O168 134.2(10) . . ?
O158 Gd5 O168 117.5(10) . . ?
O194 Gd5 O274 132.4(9) . . ?
O196 Gd5 O274 67.3(10) . . ?
O158 Gd5 O274 74.1(9) . . ?
O168 Gd5 O274 154.2(9) . . ?
O194 Gd5 O166 109.4(11) . . ?
O196 Gd5 O166 154.4(10) . . ?
O158 Gd5 O166 76.8(10) . . ?
O168 Gd5 O166 70.0(9) . . ?
O274 Gd5 O166 92.3(9) . . ?
O194 Gd5 O53 154.5(9) . . ?
O196 Gd5 O53 107.7(11) . . ?
O158 Gd5 O53 134.2(9) . . ?
O168 Gd5 O53 87.4(9) . . ?
O274 Gd5 O53 70.0(8) . . ?
O166 Gd5 O53 77.3(10) . . ?
O194 Gd5 O195 80.6(11) . . ?
O196 Gd5 O195 69.0(11) . . ?
O158 Gd5 O195 143.5(11) . . ?
O168 Gd5 O195 72.6(11) . . ?
O274 Gd5 O195 112.8(11) . . ?
O166 Gd5 O195 135.7(11) . . ?
O53 Gd5 O195 78.2(10) . . ?
O194 Gd5 Cs1 130.8(7) . . ?
O196 Gd5 Cs1 103.7(7) . . ?
O158 Gd5 Cs1 60.8(6) . . ?
O168 Gd5 Cs1 122.1(7) . . ?
O274 Gd5 Cs1 40.5(7) . . ?
O166 Gd5 Cs1 52.8(6) . . ?
O53 Gd5 Cs1 73.4(6) . . ?
O195 Gd5 Cs1 146.7(8) . . ?
O197 Gd6 O157 75.4(9) . . ?
O197 Gd6 O131 145.3(10) . . ?
O157 Gd6 O131 79.1(10) . . ?
O197 Gd6 O210 107.0(10) . . ?
O157 Gd6 O210 76.3(10) . . ?
O131 Gd6 O210 89.2(11) . . ?
O197 Gd6 O213 74.9(10) . . ?
O157 Gd6 O213 125.1(10) . . ?
O131 Gd6 O213 139.7(11) . . ?
O210 Gd6 O213 69.8(10) . . ?
O197 Gd6 O156 143.3(9) . . ?
O157 Gd6 O156 140.0(10) . . ?
O131 Gd6 O156 68.4(10) . . ?
O210 Gd6 O156 80.5(11) . . ?
O213 Gd6 O156 74.4(9) . . ?
O197 Gd6 O155 80.0(10) . . ?
O157 Gd6 O155 140.1(10) . . ?
O131 Gd6 O155 106.2(11) . . ?
O210 Gd6 O155 141.9(10) . . ?
O213 Gd6 O155 76.5(10) . . ?
O156 Gd6 O155 73.6(10) . . ?
O197 Gd6 O273 79.3(9) . . ?
O157 Gd6 O273 77.0(9) . . ?
O131 Gd6 O273 72.2(10) . . ?
O210 Gd6 O273 149.9(9) . . ?
O213 Gd6 O273 138.8(10) . . ?
O156 Gd6 O273 112.4(9) . . ?
O155 Gd6 O273 67.7(9) . . ?
O197 Gd6 O243 113.0(9) . . ?
O157 Gd6 O243 124.7(8) . . ?
O131 Gd6 O243 64.4(9) . . ?
O210 Gd6 O243 138.2(8) . . ?
O213 Gd6 O243 109.2(9) . . ?
O156 Gd6 O243 60.3(9) . . ?
O155 Gd6 O243 41.8(7) . . ?
O273 Gd6 O243 53.7(7) . . ?
O2 W1 O3 106.9(15) . . ?
O2 W1 O1 105.1(14) . . ?
O3 W1 O1 98.8(16) . . ?
O2 W1 O19 127.2(12) . . ?
O3 W1 O19 91.4(14) . . ?
O1 W1 O19 120.8(15) . . ?
O2 W1 O4 80.0(13) . . ?
O3 W1 O4 166.9(13) . . ?
O1 W1 O4 89.9(15) . . ?
O19 W1 O4 75.6(12) . . ?
O2 W1 Na5 67.1(11) . . ?
O3 W1 Na5 74.1(12) . . ?
O1 W1 Na5 54.8(14) . . ?
O19 W1 Na5 162.9(10) . . ?
O4 W1 Na5 119.0(10) . . ?
O20 W2 O19 104.8(17) . . ?
O20 W2 O21 101.5(16) . . ?
O19 W2 O21 89.3(13) . . ?
O20 W2 O18 99.8(16) . . ?
O19 W2 O18 89.1(14) . . ?
O21 W2 O18 158.4(12) . . ?
O20 W2 O30 101.7(17) . . ?
O19 W2 O30 153.5(13) . . ?
O21 W2 O30 84.9(14) . . ?
O18 W2 O30 87.0(14) . . ?
O20 W2 O24 167.3(15) . . ?
O19 W2 O24 85.6(12) . . ?
O21 W2 O24 85.5(12) . . ?
O18 W2 O24 72.9(12) . . ?
O30 W2 O24 68.2(13) . . ?
O20 W2 Cs4 47.8(13) . . ?
O19 W2 Cs4 88.9(10) . . ?
O21 W2 Cs4 56.1(9) . . ?
O18 W2 Cs4 145.3(9) . . ?
O30 W2 Cs4 108.8(12) . . ?
O24 W2 Cs4 141.3(8) . . ?
O4 W3 O5 106.6(16) . . ?
O4 W3 O6 90.8(13) . . ?
O5 W3 O6 102.1(13) . . ?
O4 W3 O21 89.5(14) . . ?
O5 W3 O21 99.2(14) . . ?
O6 W3 O21 157.7(12) . . ?
O4 W3 O25 158.4(14) . . ?
O5 W3 O25 94.9(15) . . ?
O6 W3 O25 86.2(11) . . ?
O21 W3 O25 85.5(12) . . ?
O4 W3 O22 85.5(13) . . ?
O5 W3 O22 167.4(15) . . ?
O6 W3 O22 73.6(11) . . ?
O21 W3 O22 84.2(11) . . ?
O25 W3 O22 73.2(12) . . ?
O4 W3 Cs6 144.7(10) . 2_775 ?
O5 W3 Cs6 55.3(11) . 2_775 ?
O6 W3 Cs6 67.6(9) . 2_775 ?
O21 W3 Cs6 121.2(10) . 2_775 ?
O25 W3 Cs6 51.8(8) . 2_775 ?
O22 W3 Cs6 112.6(8) . 2_775 ?
O4 W3 Cs4 84.5(10) . . ?
O5 W3 Cs4 50.8(10) . . ?
O6 W3 Cs4 148.7(8) . . ?
O21 W3 Cs4 53.4(9) . . ?
O25 W3 Cs4 108.8(8) . . ?
O22 W3 Cs4 136.4(7) . . ?
Cs6 W3 Cs4 99.6(3) 2_775 . ?
O8 W4 O7 107.0(14) . . ?
O8 W4 O6 98.2(12) . . ?
O7 W4 O6 94.2(13) . . ?
O8 W4 O9 101.0(12) . . ?
O7 W4 O9 91.5(13) . . ?
O6 W4 O9 157.4(10) . . ?
O8 W4 O26 94.6(13) . . ?
O7 W4 O26 158.4(12) . . ?
O6 W4 O26 83.6(12) . . ?
O9 W4 O26 83.1(13) . . ?
O8 W4 O22 166.3(14) . . ?
O7 W4 O22 85.4(12) . . ?
O6 W4 O22 74.7(11) . . ?
O9 W4 O22 84.0(11) . . ?
O26 W4 O22 73.2(12) . . ?
O8 W4 Na15 64.2(10) . 2_775 ?
O7 W4 Na15 87.2(11) . 2_775 ?
O6 W4 Na15 38.6(8) . 2_775 ?
O9 W4 Na15 163.9(8) . 2_775 ?
O26 W4 Na15 103.7(10) . 2_775 ?
O22 W4 Na15 111.9(9) . 2_775 ?
O8 W4 Cs2 49.5(10) . . ?
O7 W4 Cs2 95.2(10) . . ?
O6 W4 Cs2 147.6(7) . . ?
O9 W4 Cs2 52.9(7) . . ?
O26 W4 Cs2 98.1(9) . . ?
O22 W4 Cs2 136.9(8) . . ?
Na15 W4 Cs2 111.2(4) 2_775 . ?
O11 W5 O10 104.4(15) . . ?
O11 W5 O9 99.6(15) . . ?
O10 W5 O9 94.0(13) . . ?
O11 W5 O12 96.7(15) . . ?
O10 W5 O12 93.8(13) . . ?
O9 W5 O12 159.5(12) . . ?
O11 W5 O27 96.1(15) . . ?
O10 W5 O27 159.5(12) . . ?
O9 W5 O27 83.1(13) . . ?
O12 W5 O27 82.9(14) . . ?
O11 W5 O23 164.0(14) . . ?
O10 W5 O23 89.1(11) . . ?
O9 W5 O23 87.8(11) . . ?
O12 W5 O23 73.4(12) . . ?
O27 W5 O23 70.5(12) . . ?
O11 W5 Cs2 59.3(13) . 2_675 ?
O10 W5 Cs2 65.3(10) . 2_675 ?
O9 W5 Cs2 141.9(8) . 2_675 ?
O12 W5 Cs2 58.2(9) . 2_675 ?
O27 W5 Cs2 127.3(10) . 2_675 ?
O23 W5 Cs2 121.5(9) . 2_675 ?
O11 W5 Cs2 45.0(12) . . ?
O10 W5 Cs2 95.8(8) . . ?
O9 W5 Cs2 55.9(8) . . ?
O12 W5 Cs2 141.7(9) . . ?
O27 W5 Cs2 99.2(9) . . ?
O23 W5 Cs2 143.5(8) . . ?
Cs2 W5 Cs2 93.01(15) 2_675 . ?
O14 W6 O12 102.8(14) . . ?
O14 W6 O13 103.7(15) . . ?
O12 W6 O13 94.0(13) . . ?
O14 W6 O15 103.1(14) . . ?
O12 W6 O15 152.9(15) . . ?
O13 W6 O15 87.4(14) . . ?
O14 W6 O28 98.8(16) . . ?
O12 W6 O28 87.4(14) . . ?
O13 W6 O28 156.5(16) . . ?
O15 W6 O28 81.0(15) . . ?
O14 W6 O23 165.8(14) . . ?
O12 W6 O23 72.1(12) . . ?
O13 W6 O23 90.1(12) . . ?
O15 W6 O23 80.8(12) . . ?
O28 W6 O23 68.1(14) . . ?
O17 W7 O15 101.2(18) . . ?
O17 W7 O16 100.9(18) . . ?
O15 W7 O16 88.2(14) . . ?
O17 W7 O18 97.5(17) . . ?
O15 W7 O18 161.2(13) . . ?
O16 W7 O18 87.7(13) . . ?
O17 W7 O29 104(2) . . ?
O15 W7 O29 86.9(17) . . ?
O16 W7 O29 155.5(15) . . ?
O18 W7 O29 89.3(17) . . ?
O17 W7 O24 170.0(17) . . ?
O15 W7 O24 87.4(13) . . ?
O16 W7 O24 84.1(12) . . ?
O18 W7 O24 74.0(12) . . ?
O29 W7 O24 71.7(15) . . ?
O35 W8 O31 107.2(19) . . ?
O35 W8 O30 99.1(18) . . ?
O31 W8 O30 91.4(15) . . ?
O35 W8 O33 102.7(18) . . ?
O31 W8 O33 89.0(15) . . ?
O30 W8 O33 157.0(17) . . ?
O35 W8 O29 92(2) . . ?
O31 W8 O29 160.6(18) . . ?
O30 W8 O29 85.6(17) . . ?
O33 W8 O29 86.4(17) . . ?
O35 W8 O24 163.3(16) . . ?
O31 W8 O24 87.3(14) . . ?
O30 W8 O24 71.8(14) . . ?
O33 W8 O24 85.2(14) . . ?
O29 W8 O24 73.5(15) . . ?
O36 W9 O26 102.3(17) . . ?
O36 W9 O32 101.7(19) . . ?
O26 W9 O32 94.8(15) . . ?
O36 W9 O25 100.9(17) . . ?
O26 W9 O25 91.9(13) . . ?
O32 W9 O25 154.4(15) . . ?
O36 W9 O31 99.5(17) . . ?
O26 W9 O31 158.1(16) . . ?
O32 W9 O31 78.7(15) . . ?
O25 W9 O31 85.9(12) . . ?
O36 W9 O22 173.7(17) . . ?
O26 W9 O22 75.0(13) . . ?
O32 W9 O22 84.2(15) . . ?
O25 W9 O22 73.7(12) . . ?
O31 W9 O22 83.5(13) . . ?
O36 W9 Cs6 74.7(14) . 2_775 ?
O26 W9 Cs6 70.8(11) . 2_775 ?
O32 W9 Cs6 163.7(11) . 2_775 ?
O25 W9 Cs6 38.5(9) . 2_775 ?
O31 W9 Cs6 117.6(11) . 2_775 ?
O22 W9 Cs6 99.0(8) . 2_775 ?
O34 W10 O28 100.8(18) . . ?
O34 W10 O27 102.5(16) . . ?
O28 W10 O27 92.7(17) . . ?
O34 W10 O32 102.0(19) . . ?
O28 W10 O32 155.0(17) . . ?
O27 W10 O32 92.3(16) . . ?
O34 W10 O33 100.7(16) . . ?
O28 W10 O33 85.4(16) . . ?
O27 W10 O33 156.7(15) . . ?
O32 W10 O33 80.4(16) . . ?
O34 W10 O23 170.6(16) . . ?
O28 W10 O23 72.1(15) . . ?
O27 W10 O23 72.3(13) . . ?
O32 W10 O23 86.2(15) . . ?
O33 W10 O23 85.1(13) . . ?
O43 W11 O39 102.6(15) . . ?
O43 W11 O16 94.5(14) . . ?
O39 W11 O16 103.8(15) . . ?
O43 W11 O44 99.7(15) . . ?
O39 W11 O44 93.7(14) . . ?
O16 W11 O44 154.4(12) . . ?
O43 W11 O13 168.5(13) . . ?
O39 W11 O13 88.8(13) . . ?
O16 W11 O13 81.8(13) . . ?
O44 W11 O13 80.1(13) . . ?
O43 W11 O45 81.7(13) . . ?
O39 W11 O45 173.6(14) . . ?
O16 W11 O45 80.4(13) . . ?
O44 W11 O45 80.8(12) . . ?
O13 W11 O45 86.9(12) . . ?
O47 W12 O45 104.7(16) . . ?
O47 W12 O48 101.8(15) . . ?
O45 W12 O48 93.9(15) . . ?
O47 W12 O46 106.3(14) . . ?
O45 W12 O46 88.1(14) . . ?
O48 W12 O46 150.3(15) . . ?
O47 W12 O65 90.8(16) . . ?
O45 W12 O65 164.2(14) . . ?
O48 W12 O65 86.0(15) . . ?
O46 W12 O65 84.3(13) . . ?
O47 W12 O63 159.5(13) . . ?
O45 W12 O63 94.8(12) . . ?
O48 W12 O63 70.2(12) . . ?
O46 W12 O63 80.1(11) . . ?
O65 W12 O63 70.3(12) . . ?
O60 W13 O44 103.3(14) . . ?
O60 W13 O46 104.2(13) . . ?
O44 W13 O46 87.3(13) . . ?
O60 W13 O64 101.1(14) . . ?
O44 W13 O64 155.2(13) . . ?
O46 W13 O64 90.7(13) . . ?
O60 W13 O59 94.5(12) . . ?
O44 W13 O59 88.1(13) . . ?
O46 W13 O59 161.3(13) . . ?
O64 W13 O59 86.0(13) . . ?
O60 W13 O62 166.1(12) . . ?
O44 W13 O62 82.6(12) . . ?
O46 W13 O62 88.5(12) . . ?
O64 W13 O62 72.7(12) . . ?
O59 W13 O62 72.9(11) . . ?
O60 W13 Cs2 36.5(9) . 2_675 ?
O44 W13 Cs2 87.9(8) . 2_675 ?
O46 W13 Cs2 137.0(10) . 2_675 ?
O64 W13 Cs2 109.9(8) . 2_675 ?
O59 W13 Cs2 60.8(9) . 2_675 ?
O62 W13 Cs2 133.0(6) . 2_675 ?
O73 W14 O71 101.6(17) . . ?
O73 W14 O70 104.0(14) . . ?
O71 W14 O70 88.2(12) . . ?
O73 W14 O64 100.0(15) . . ?
O71 W14 O64 158.2(15) . . ?
O70 W14 O64 89.1(12) . . ?
O73 W14 O69 96.5(15) . . ?
O71 W14 O69 91.7(13) . . ?
O70 W14 O69 159.0(14) . . ?
O64 W14 O69 83.2(12) . . ?
O73 W14 O62 165.8(13) . . ?
O71 W14 O62 88.6(13) . . ?
O70 W14 O62 85.9(11) . . ?
O64 W14 O62 69.6(12) . . ?
O69 W14 O62 73.2(12) . . ?
O75 W15 O67 100.5(15) . . ?
O75 W15 O68 99.4(14) . . ?
O67 W15 O68 92.5(13) . . ?
O75 W15 O72 100.9(14) . . ?
O67 W15 O72 92.1(13) . . ?
O68 W15 O72 158.0(14) . . ?
O75 W15 O71 102.8(14) . . ?
O67 W15 O71 156.2(15) . . ?
O68 W15 O71 88.3(12) . . ?
O72 W15 O71 79.0(12) . . ?
O75 W15 O61 171.9(12) . . ?
O67 W15 O61 73.7(12) . . ?
O68 W15 O61 75.6(12) . . ?
O72 W15 O61 85.1(12) . . ?
O71 W15 O61 83.5(11) . . ?
O74 W16 O66 101.5(15) . . ?
O74 W16 O65 98.0(16) . . ?
O66 W16 O65 92.3(15) . . ?
O74 W16 O72 101.9(16) . . ?
O66 W16 O72 89.0(14) . . ?
O65 W16 O72 159.4(14) . . ?
O74 W16 O70 101.1(14) . . ?
O66 W16 O70 157.3(13) . . ?
O65 W16 O70 87.0(13) . . ?
O72 W16 O70 83.9(12) . . ?
O74 W16 O63 171.4(14) . . ?
O66 W16 O63 72.8(12) . . ?
O65 W16 O63 76.2(13) . . ?
O72 W16 O63 84.6(12) . . ?
O70 W16 O63 85.0(10) . . ?
O50 W17 O49 103.9(15) . . ?
O50 W17 O51 98.6(14) . . ?
O49 W17 O51 92.1(13) . . ?
O50 W17 O48 100.6(14) . . ?
O49 W17 O48 95.8(14) . . ?
O51 W17 O48 156.8(13) . . ?
O50 W17 O66 93.5(14) . . ?
O49 W17 O66 162.3(13) . . ?
O51 W17 O66 82.1(13) . . ?
O48 W17 O66 83.9(15) . . ?
O50 W17 O63 163.4(13) . . ?
O49 W17 O63 92.2(11) . . ?
O51 W17 O63 84.6(10) . . ?
O48 W17 O63 73.4(12) . . ?
O66 W17 O63 70.6(11) . . ?
O53 W18 O52 103.6(14) . . ?
O53 W18 O51 99.8(12) . . ?
O52 W18 O51 92.7(13) . . ?
O53 W18 O54 96.7(12) . . ?
O52 W18 O54 98.0(12) . . ?
O51 W18 O54 157.6(12) . . ?
O53 W18 O67 91.8(14) . . ?
O52 W18 O67 164.5(12) . . ?
O51 W18 O67 83.4(13) . . ?
O54 W18 O67 81.0(12) . . ?
O53 W18 O61 162.9(13) . . ?
O52 W18 O61 91.8(11) . . ?
O51 W18 O61 86.7(10) . . ?
O54 W18 O61 73.5(10) . . ?
O67 W18 O61 73.0(11) . . ?
O53 W18 Cs1 82.5(9) . . ?
O52 W18 Cs1 53.4(9) . . ?
O51 W18 Cs1 145.0(10) . . ?
O54 W18 Cs1 52.4(9) . . ?
O67 W18 Cs1 131.6(9) . . ?
O61 W18 Cs1 101.3(6) . . ?
O56 W19 O55 105.4(15) . . ?
O56 W19 O54 101.5(13) . . ?
O55 W19 O54 95.0(13) . . ?
O56 W19 O57 105.2(13) . . ?
O55 W19 O57 88.5(14) . . ?
O54 W19 O57 151.2(12) . . ?
O56 W19 O68 87.9(14) . . ?
O55 W19 O68 166.4(14) . . ?
O54 W19 O68 84.2(12) . . ?
O57 W19 O68 85.9(12) . . ?
O56 W19 O61 159.2(12) . . ?
O55 W19 O61 94.3(12) . . ?
O54 W19 O61 69.9(10) . . ?
O57 W19 O61 81.3(10) . . ?
O68 W19 O61 72.7(11) . . ?
O56 W19 Cs5 53.5(10) . . ?
O55 W19 Cs5 73.1(10) . . ?
O54 W19 Cs5 145.1(8) . . ?
O57 W19 Cs5 63.0(8) . . ?
O68 W19 Cs5 114.8(8) . . ?
O61 W19 Cs5 141.9(6) . . ?
O56 W19 Cs1 88.1(10) . . ?
O55 W19 Cs1 48.1(10) . . ?
O54 W19 Cs1 54.5(9) . . ?
O57 W19 Cs1 136.5(10) . . ?
O68 W19 Cs1 136.6(8) . . ?
O61 W19 Cs1 100.8(6) . . ?
Cs5 W19 Cs1 96.78(19) . . ?
O269 W20 O57 102.9(14) . . ?
O269 W20 O69 98.1(15) . . ?
O57 W20 O69 84.8(14) . . ?
O269 W20 O58 102.6(14) . . ?
O57 W20 O58 86.1(13) . . ?
O69 W20 O58 158.8(11) . . ?
O269 W20 O59 99.7(14) . . ?
O57 W20 O59 157.4(12) . . ?
O69 W20 O59 90.4(14) . . ?
O58 W20 O59 90.7(13) . . ?
O269 W20 O62 167.7(13) . . ?
O57 W20 O62 85.7(11) . . ?
O69 W20 O62 73.8(12) . . ?
O58 W20 O62 86.5(10) . . ?
O59 W20 O62 71.7(11) . . ?
O269 W20 Cs5 49.0(11) . . ?
O57 W20 Cs5 58.3(9) . . ?
O69 W20 Cs5 110.7(10) . . ?
O58 W20 Cs5 80.2(8) . . ?
O59 W20 Cs5 143.0(9) . . ?
O62 W20 Cs5 142.2(7) . . ?
O77 W21 O41 100.9(14) . . ?
O77 W21 O58 101.4(11) . . ?
O41 W21 O58 96.0(13) . . ?
O77 W21 O79 95.7(11) . . ?
O41 W21 O79 102.0(13) . . ?
O58 W21 O79 152.4(11) . . ?
O77 W21 O55 84.8(13) . . ?
O41 W21 O55 172.7(13) . . ?
O58 W21 O55 78.2(12) . . ?
O79 W21 O55 81.9(12) . . ?
O77 W21 O80 163.3(12) . . ?
O41 W21 O80 91.1(13) . . ?
O58 W21 O80 88.7(11) . . ?
O79 W21 O80 70.2(11) . . ?
O55 W21 O80 84.4(12) . . ?
O77 W21 Cs1 67.7(9) . . ?
O41 W21 Cs1 133.2(10) . . ?
O58 W21 Cs1 130.3(8) . . ?
O79 W21 Cs1 39.9(7) . . ?
O55 W21 Cs1 53.2(9) . . ?
O80 W21 Cs1 95.6(8) . . ?
O81 W22 O82 102.2(13) . . ?
O81 W22 O79 102.6(11) . . ?
O82 W22 O79 96.2(12) . . ?
O81 W22 O84 95.3(11) . . ?
O82 W22 O84 105.0(11) . . ?
O79 W22 O84 148.7(10) . . ?
O81 W22 O85 174.7(10) . . ?
O82 W22 O85 82.4(12) . . ?
O79 W22 O85 79.3(10) . . ?
O84 W22 O85 80.9(10) . . ?
O81 W22 O80 89.6(12) . . ?
O82 W22 O80 163.7(13) . . ?
O79 W22 O80 70.0(10) . . ?
O84 W22 O80 84.8(10) . . ?
O85 W22 O80 86.4(11) . . ?
O81 W22 Cs1 69.9(7) . . ?
O82 W22 Cs1 73.2(9) . . ?
O79 W22 Cs1 45.7(7) . . ?
O84 W22 Cs1 163.8(8) . . ?
O85 W22 Cs1 114.3(6) . . ?
O80 W22 Cs1 101.0(7) . . ?
O81 W22 Cs5 50.5(8) . . ?
O82 W22 Cs5 151.5(11) . . ?
O79 W22 Cs5 98.0(8) . . ?
O84 W22 Cs5 73.9(8) . . ?
O85 W22 Cs5 124.5(7) . . ?
O80 W22 Cs5 43.4(9) . . ?
Cs1 W22 Cs5 99.8(2) . . ?
O86 W23 O85 102.8(12) . . ?
O86 W23 O89 99.5(12) . . ?
O85 W23 O89 91.3(12) . . ?
O86 W23 O88 102.7(12) . . ?
O85 W23 O88 89.7(12) . . ?
O89 W23 O88 157.0(11) . . ?
O86 W23 O107 93.4(12) . . ?
O85 W23 O107 163.8(12) . . ?
O89 W23 O107 86.0(12) . . ?
O88 W23 O107 86.7(12) . . ?
O86 W23 O102 164.0(12) . . ?
O85 W23 O102 90.7(10) . . ?
O89 W23 O102 71.2(11) . . ?
O88 W23 O102 85.8(10) . . ?
O107 W23 O102 73.3(11) . . ?
O87 W24 O106 98.8(12) . . ?
O87 W24 O88 100.2(14) . . ?
O106 W24 O88 89.1(11) . . ?
O87 W24 O84 101.6(12) . . ?
O106 W24 O84 159.6(11) . . ?
O88 W24 O84 88.0(11) . . ?
O87 W24 O101 98.5(14) . . ?
O106 W24 O101 88.3(11) . . ?
O88 W24 O101 161.4(12) . . ?
O84 W24 O101 88.0(11) . . ?
O87 W24 O104 166.7(12) . . ?
O106 W24 O104 72.1(10) . . ?
O88 W24 O104 89.6(11) . . ?
O84 W24 O104 87.7(10) . . ?
O101 W24 O104 72.0(11) . . ?
O116 W25 O112 100.2(14) . . ?
O116 W25 O113 98.2(15) . . ?
O112 W25 O113 90.4(14) . . ?
O116 W25 O105 102.9(14) . . ?
O112 W25 O105 89.7(13) . . ?
O113 W25 O105 158.5(11) . . ?
O116 W25 O106 100.7(13) . . ?
O112 W25 O106 158.8(11) . . ?
O113 W25 O106 90.1(12) . . ?
O105 W25 O106 82.3(11) . . ?
O116 W25 O104 169.7(15) . . ?
O112 W25 O104 87.6(11) . . ?
O113 W25 O104 88.4(11) . . ?
O105 W25 O104 70.2(10) . . ?
O106 W25 O104 71.2(10) . . ?
O115 W26 O108 100.3(15) . . ?
O115 W26 O107 99.4(14) . . ?
O108 W26 O107 90.3(12) . . ?
O115 W26 O111 102.4(14) . . ?
O108 W26 O111 97.2(12) . . ?
O107 W26 O111 155.1(14) . . ?
O115 W26 O113 101.0(14) . . ?
O108 W26 O113 158.4(13) . . ?
O107 W26 O113 82.7(13) . . ?
O111 W26 O113 81.7(12) . . ?
O115 W26 O102 170.4(12) . . ?
O108 W26 O102 74.1(12) . . ?
O107 W26 O102 73.1(11) . . ?
O111 W26 O102 86.2(10) . . ?
O113 W26 O102 84.4(11) . . ?
O90 W27 O91 103.1(14) . . ?
O90 W27 O92 102.1(14) . . ?
O91 W27 O92 94.3(13) . . ?
O90 W27 O89 97.1(13) . . ?
O91 W27 O89 96.1(13) . . ?
O92 W27 O89 155.4(11) . . ?
O90 W27 O108 96.1(13) . . ?
O91 W27 O108 160.7(13) . . ?
O92 W27 O108 83.7(11) . . ?
O89 W27 O108 79.1(11) . . ?
O90 W27 O102 166.6(13) . . ?
O91 W27 O102 86.8(12) . . ?
O92 W27 O102 85.9(11) . . ?
O89 W27 O102 72.5(11) . . ?
O108 W27 O102 73.9(11) . . ?
O90 W27 Cs4 47.4(10) . 2_775 ?
O91 W27 Cs4 84.5(10) . 2_775 ?
O92 W27 Cs4 60.3(9) . 2_775 ?
O89 W27 Cs4 142.9(8) . 2_775 ?
O108 W27 Cs4 110.6(9) . 2_775 ?
O102 W27 Cs4 144.2(7) . 2_775 ?
O94 W28 O93 106.9(13) . . ?
O94 W28 O92 100.4(14) . . ?
O93 W28 O92 94.8(12) . . ?
O94 W28 O95 98.0(13) . . ?
O93 W28 O95 93.3(13) . . ?
O92 W28 O95 156.8(11) . . ?
O94 W28 O109 91.3(12) . . ?
O93 W28 O109 161.8(12) . . ?
O92 W28 O109 82.9(11) . . ?
O95 W28 O109 82.6(11) . . ?
O94 W28 O103 164.7(11) . . ?
O93 W28 O103 86.8(11) . . ?
O92 W28 O103 84.8(11) . . ?
O95 W28 O103 74.0(10) . . ?
O109 W28 O103 75.0(10) . . ?
O94 W28 Cs3 61.8(9) . . ?
O93 W28 Cs3 136.8(9) . . ?
O92 W28 Cs3 127.5(9) . . ?
O95 W28 Cs3 51.9(9) . . ?
O109 W28 Cs3 51.5(7) . . ?
O103 W28 Cs3 103.6(6) . . ?
O94 W28 Cs4 51.2(10) . 2_775 ?
O93 W28 Cs4 82.6(10) . 2_775 ?
O92 W28 Cs4 57.9(8) . 2_775 ?
O95 W28 Cs4 144.9(8) . 2_775 ?
O109 W28 Cs4 110.8(8) . 2_775 ?
O103 W28 Cs4 139.9(7) . 2_775 ?
Cs3 W28 Cs4 110.5(3) . 2_775 ?
O114 W29 O111 101.7(13) . . ?
O114 W29 O109 99.6(13) . . ?
O111 W29 O109 92.9(12) . . ?
O114 W29 O110 100.4(13) . . ?
O111 W29 O110 155.3(13) . . ?
O109 W29 O110 94.2(12) . . ?
O114 W29 O112 101.8(13) . . ?
O111 W29 O112 80.3(13) . . ?
O109 W29 O112 158.4(12) . . ?
O110 W29 O112 84.4(13) . . ?
O114 W29 O103 170.1(11) . . ?
O111 W29 O103 85.7(10) . . ?
O109 W29 O103 73.3(10) . . ?
O110 W29 O103 73.8(10) . . ?
O112 W29 O103 85.7(11) . . ?
O114 W29 Cs3 76.9(9) . . ?
O111 W29 Cs3 134.0(9) . . ?
O109 W29 Cs3 43.9(8) . . ?
O110 W29 Cs3 62.5(9) . . ?
O112 W29 Cs3 145.6(10) . . ?
O103 W29 Cs3 93.3(6) . . ?
O96 W30 O97 102.2(13) . . ?
O96 W30 O95 101.2(13) . . ?
O97 W30 O95 96.2(12) . . ?
O96 W30 O98 103.1(12) . . ?
O97 W30 O98 87.1(11) . . ?
O95 W30 O98 154.1(11) . . ?
O96 W30 O110 94.6(12) . . ?
O97 W30 O110 161.5(11) . . ?
O95 W30 O110 87.9(12) . . ?
O98 W30 O110 81.6(11) . . ?
O96 W30 O103 165.1(13) . . ?
O97 W30 O103 91.1(10) . . ?
O95 W30 O103 70.3(10) . . ?
O98 W30 O103 84.1(10) . . ?
O110 W30 O103 73.3(10) . . ?
O96 W30 Na13 26.6(9) . . ?
O97 W30 Na13 87.1(8) . . ?
O95 W30 Na13 81.3(8) . . ?
O98 W30 Na13 124.5(8) . . ?
O110 W30 Na13 111.3(8) . . ?
O103 W30 Na13 151.1(6) . . ?
O96 W30 Cs3 75.7(11) . . ?
O97 W30 Cs3 132.8(9) . . ?
O95 W30 Cs3 41.2(8) . . ?
O98 W30 Cs3 139.8(7) . . ?
O110 W30 Cs3 58.8(8) . . ?
O103 W30 Cs3 90.3(7) . . ?
Na13 W30 Cs3 70.40(14) . . ?
O100 W31 O105 103.4(13) . . ?
O100 W31 O98 101.3(13) . . ?
O105 W31 O98 89.4(11) . . ?
O100 W31 O99 104.5(13) . . ?
O105 W31 O99 151.8(12) . . ?
O98 W31 O99 88.8(10) . . ?
O100 W31 O101 93.6(14) . . ?
O105 W31 O101 88.2(11) . . ?
O98 W31 O101 165.1(12) . . ?
O99 W31 O101 86.3(10) . . ?
O100 W31 O104 166.4(13) . . ?
O105 W31 O104 71.7(11) . . ?
O98 W31 O104 91.5(11) . . ?
O99 W31 O104 80.3(10) . . ?
O101 W31 O104 73.8(12) . . ?
O117 W32 O263 97.6(11) . . ?
O117 W32 O99 99.1(11) . . ?
O263 W32 O99 95.1(10) . . ?
O117 W32 O123 96.4(11) . . ?
O263 W32 O123 97.6(11) . . ?
O99 W32 O123 158.5(10) . . ?
O117 W32 O268 174.3(11) . . ?
O263 W32 O268 86.3(11) . . ?
O99 W32 O268 84.7(10) . . ?
O123 W32 O268 78.9(10) . . ?
O117 W32 O97 89.2(11) . . ?
O263 W32 O97 172.5(10) . . ?
O99 W32 O97 80.6(10) . . ?
O123 W32 O97 84.8(10) . . ?
O268 W32 O97 87.2(10) . . ?
O126 W33 O145 100.6(13) . . ?
O126 W33 O125 99.2(13) . . ?
O145 W33 O125 90.4(13) . . ?
O126 W33 O123 106.7(13) . . ?
O145 W33 O123 152.7(12) . . ?
O125 W33 O123 86.9(12) . . ?
O126 W33 O127 97.3(12) . . ?
O145 W33 O127 88.6(11) . . ?
O125 W33 O127 163.4(12) . . ?
O123 W33 O127 86.4(10) . . ?
O126 W33 O140 169.8(11) . . ?
O145 W33 O140 74.7(11) . . ?
O125 W33 O140 90.0(12) . . ?
O123 W33 O140 78.2(10) . . ?
O127 W33 O140 73.7(11) . . ?
O126 W33 Cs3 85.7(10) . 2_765 ?
O145 W33 Cs3 46.7(8) . 2_765 ?
O125 W33 Cs3 49.4(9) . 2_765 ?
O123 W33 Cs3 136.3(8) . 2_765 ?
O127 W33 Cs3 134.5(8) . 2_765 ?
O140 W33 Cs3 97.0(7) . 2_765 ?
O124 W34 O268 102.3(13) . . ?
O124 W34 O139 103.5(13) . . ?
O268 W34 O139 95.0(13) . . ?
O124 W34 O144 95.7(13) . . ?
O268 W34 O144 160.9(10) . . ?
O139 W34 O144 86.8(13) . . ?
O124 W34 O125 102.0(13) . . ?
O268 W34 O125 85.7(12) . . ?
O139 W34 O125 153.7(12) . . ?
O144 W34 O125 84.4(13) . . ?
O124 W34 O142 167.2(13) . . ?
O268 W34 O142 89.8(10) . . ?
O139 W34 O142 70.8(11) . . ?
O144 W34 O142 72.8(10) . . ?
O125 W34 O142 82.9(10) . . ?
O124 W34 Cs3 78.8(9) . 2_765 ?
O268 W34 Cs3 131.0(9) . 2_765 ?
O139 W34 Cs3 132.9(10) . 2_765 ?
O144 W34 Cs3 46.7(9) . 2_765 ?
O125 W34 Cs3 47.5(9) . 2_765 ?
O142 W34 Cs3 96.5(6) . 2_765 ?
O138 W35 O137 104.6(14) . . ?
O138 W35 O136 101.6(14) . . ?
O137 W35 O136 91.8(12) . . ?
O138 W35 O139 96.6(14) . . ?
O137 W35 O139 94.6(13) . . ?
O136 W35 O139 158.5(13) . . ?
O138 W35 O143 94.2(14) . . ?
O137 W35 O143 161.2(12) . . ?
O136 W35 O143 83.9(12) . . ?
O139 W35 O143 83.4(12) . . ?
O138 W35 O142 167.3(12) . . ?
O137 W35 O142 85.7(11) . . ?
O136 W35 O142 85.3(11) . . ?
O139 W35 O142 74.8(11) . . ?
O143 W35 O142 75.8(11) . . ?
O138 W35 Na9 68.3(13) . . ?
O137 W35 Na9 62.5(9) . . ?
O136 W35 Na9 146.7(10) . . ?
O139 W35 Na9 52.1(10) . . ?
O143 W35 Na9 127.2(9) . . ?
O142 W35 Na9 111.4(9) . . ?
O271 W36 O144 102.3(13) . . ?
O271 W36 O149 100.3(13) . . ?
O144 W36 O149 156.0(12) . . ?
O271 W36 O143 102.7(14) . . ?
O144 W36 O143 92.5(12) . . ?
O149 W36 O143 90.5(11) . . ?
O271 W36 O150 102.5(14) . . ?
O144 W36 O150 86.8(12) . . ?
O149 W36 O150 80.5(12) . . ?
O143 W36 O150 154.3(12) . . ?
O271 W36 O142 173.3(12) . . ?
O144 W36 O142 73.8(10) . . ?
O149 W36 O142 84.5(10) . . ?
O143 W36 O142 72.4(11) . . ?
O150 W36 O142 82.8(11) . . ?
O271 W36 Cs3 80.1(12) . 2_765 ?
O144 W36 Cs3 50.9(8) . 2_765 ?
O149 W36 Cs3 126.6(8) . 2_765 ?
O143 W36 Cs3 142.2(8) . 2_765 ?
O150 W36 Cs3 48.5(8) . 2_765 ?
O142 W36 Cs3 101.0(7) . 2_765 ?
O154 W37 O149 101.9(13) . . ?
O154 W37 O148 100.5(15) . . ?
O149 W37 O148 94.8(11) . . ?
O154 W37 O147 100.6(13) . . ?
O149 W37 O147 155.0(12) . . ?
O148 W37 O147 91.7(11) . . ?
O154 W37 O151 103.5(14) . . ?
O149 W37 O151 81.1(11) . . ?
O148 W37 O151 156.0(12) . . ?
O147 W37 O151 83.2(11) . . ?
O154 W37 O141 168.3(12) . . ?
O149 W37 O141 87.6(10) . . ?
O148 W37 O141 71.5(12) . . ?
O147 W37 O141 71.6(10) . . ?
O151 W37 O141 84.6(11) . . ?
O152 W38 O150 104.0(13) . . ?
O152 W38 O151 107.0(12) . . ?
O150 W38 O151 90.2(13) . . ?
O152 W38 O146 97.1(12) . . ?
O150 W38 O146 156.8(12) . . ?
O151 W38 O146 92.8(11) . . ?
O152 W38 O145 94.9(12) . . ?
O150 W38 O145 87.8(13) . . ?
O151 W38 O145 157.9(11) . . ?
O146 W38 O145 80.8(11) . . ?
O152 W38 O140 164.1(13) . . ?
O150 W38 O140 84.1(12) . . ?
O151 W38 O140 86.4(11) . . ?
O146 W38 O140 73.1(10) . . ?
O145 W38 O140 71.5(10) . . ?
O152 W38 Cs3 75.1(8) . 2_765 ?
O150 W38 Cs3 49.3(10) . 2_765 ?
O151 W38 Cs3 136.8(8) . 2_765 ?
O146 W38 Cs3 130.3(8) . 2_765 ?
O145 W38 Cs3 52.0(8) . 2_765 ?
O140 W38 Cs3 101.3(6) . 2_765 ?
O135 W39 O134 105.1(15) . . ?
O135 W39 O136 101.0(15) . . ?
O134 W39 O136 92.2(13) . . ?
O135 W39 O133 96.5(14) . . ?
O134 W39 O133 98.6(12) . . ?
O136 W39 O133 156.3(12) . . ?
O135 W39 O148 93.6(15) . . ?
O134 W39 O148 161.2(13) . . ?
O136 W39 O148 82.6(12) . . ?
O133 W39 O148 80.5(11) . . ?
O135 W39 O141 163.2(13) . . ?
O134 W39 O141 89.0(12) . . ?
O136 W39 O141 87.3(12) . . ?
O133 W39 O141 71.9(11) . . ?
O148 W39 O141 72.8(12) . . ?
O131 W40 O130 104.1(13) . . ?
O131 W40 O132 103.9(13) . . ?
O130 W40 O132 89.4(13) . . ?
O131 W40 O133 98.9(13) . . ?
O130 W40 O133 155.6(11) . . ?
O132 W40 O133 92.7(13) . . ?
O131 W40 O147 92.6(13) . . ?
O130 W40 O147 85.7(12) . . ?
O132 W40 O147 163.5(11) . . ?
O133 W40 O147 85.3(12) . . ?
O131 W40 O141 161.6(14) . . ?
O130 W40 O141 85.5(11) . . ?
O132 W40 O141 91.6(11) . . ?
O133 W40 O141 70.2(11) . . ?
O147 W40 O141 72.2(10) . . ?
O128 W41 O146 98.8(12) . . ?
O128 W41 O129 101.0(12) . . ?
O146 W41 O129 160.2(10) . . ?
O128 W41 O127 97.9(12) . . ?
O146 W41 O127 88.3(11) . . ?
O129 W41 O127 89.5(10) . . ?
O128 W41 O130 103.9(12) . . ?
O146 W41 O130 88.9(11) . . ?
O129 W41 O130 85.8(10) . . ?
O127 W41 O130 158.2(11) . . ?
O128 W41 O140 167.8(11) . . ?
O146 W41 O140 72.8(10) . . ?
O129 W41 O140 87.7(9) . . ?
O127 W41 O140 73.4(11) . . ?
O130 W41 O140 85.1(10) . . ?
O121 W42 O122 103.1(13) . . ?
O121 W42 O129 95.8(12) . . ?
O122 W42 O129 103.9(11) . . ?
O121 W42 O272 102.3(12) . . ?
O122 W42 O272 97.2(11) . . ?
O129 W42 O272 148.2(10) . . ?
O121 W42 O132 173.6(12) . . ?
O122 W42 O132 82.4(12) . . ?
O129 W42 O132 79.6(11) . . ?
O272 W42 O132 79.9(11) . . ?
O121 W42 O153 90.8(12) . . ?
O122 W42 O153 163.6(12) . . ?
O129 W42 O153 83.0(10) . . ?
O272 W42 O153 71.0(10) . . ?
O132 W42 O153 84.2(11) . . ?
O121 W42 Cs1 71.1(9) . . ?
O122 W42 Cs1 73.7(9) . . ?
O129 W42 Cs1 165.3(7) . . ?
O272 W42 Cs1 45.2(7) . . ?
O132 W42 Cs1 114.0(8) . . ?
O153 W42 Cs1 103.4(8) . . ?
O273 W43 O158 98.5(13) . . ?
O273 W43 O272 105.5(12) . . ?
O158 W43 O272 94.9(11) . . ?
O273 W43 O177 93.6(13) . . ?
O158 W43 O177 102.0(12) . . ?
O272 W43 O177 152.3(12) . . ?
O273 W43 O153 88.7(12) . . ?
O158 W43 O153 166.5(11) . . ?
O272 W43 O153 72.1(10) . . ?
O177 W43 O153 88.8(11) . . ?
O273 W43 O160 168.3(13) . . ?
O158 W43 O160 88.8(13) . . ?
O272 W43 O160 82.8(12) . . ?
O177 W43 O160 75.9(12) . . ?
O153 W43 O160 86.0(12) . . ?
O273 W43 Cs1 135.5(9) . . ?
O158 W43 Cs1 69.7(8) . . ?
O272 W43 Cs1 38.1(8) . . ?
O177 W43 Cs1 130.4(9) . . ?
O153 W43 Cs1 97.1(7) . . ?
O160 W43 Cs1 55.7(8) . . ?
O178 W44 O176 99.4(13) . . ?
O178 W44 O177 102.4(13) . . ?
O176 W44 O177 87.7(12) . . ?
O178 W44 O162 100.7(13) . . ?
O176 W44 O162 159.9(12) . . ?
O177 W44 O162 86.9(13) . . ?
O178 W44 O187 96.6(13) . . ?
O176 W44 O187 92.7(13) . . ?
O177 W44 O187 160.7(12) . . ?
O162 W44 O187 86.1(13) . . ?
O178 W44 O181 167.8(11) . . ?
O176 W44 O181 73.5(10) . . ?
O177 W44 O181 87.4(10) . . ?
O162 W44 O181 86.9(11) . . ?
O187 W44 O181 74.3(11) . . ?
O178 W44 Cs6 56.9(10) . . ?
O176 W44 Cs6 149.1(9) . . ?
O177 W44 Cs6 114.9(8) . . ?
O162 W44 Cs6 48.8(10) . . ?
O187 W44 Cs6 72.9(9) . . ?
O181 W44 Cs6 125.4(7) . . ?
O160 W45 O163 101.0(15) . . ?
O160 W45 O164 94.8(15) . . ?
O163 W45 O164 100.9(13) . . ?
O160 W45 O162 88.9(15) . . ?
O163 W45 O162 102.2(14) . . ?
O164 W45 O162 155.4(11) . . ?
O160 W45 O182 166.4(12) . . ?
O163 W45 O182 91.7(13) . . ?
O164 W45 O182 87.2(12) . . ?
O162 W45 O182 83.9(12) . . ?
O160 W45 O179 94.3(13) . . ?
O163 W45 O179 163.2(13) . . ?
O164 W45 O179 70.9(10) . . ?
O162 W45 O179 84.6(11) . . ?
O182 W45 O179 73.6(10) . . ?
O160 W45 Cs6 107.2(11) . . ?
O163 W45 Cs6 56.0(10) . . ?
O164 W45 Cs6 150.2(10) . . ?
O162 W45 Cs6 47.7(10) . . ?
O182 W45 Cs6 76.1(7) . . ?
O179 W45 Cs6 125.4(7) . . ?
O160 W45 Cs1 48.6(11) . . ?
O163 W45 Cs1 86.3(11) . . ?
O164 W45 Cs1 52.4(9) . . ?
O162 W45 Cs1 137.4(10) . . ?
O182 W45 Cs1 138.1(7) . . ?
O179 W45 Cs1 99.1(7) . . ?
Cs6 W45 Cs1 132.9(2) . . ?
O166 W46 O165 106.2(14) . . ?
O166 W46 O167 94.6(13) . . ?
O165 W46 O167 101.8(11) . . ?
O166 W46 O183 162.5(13) . . ?
O165 W46 O183 91.3(13) . . ?
O167 W46 O183 82.5(12) . . ?
O166 W46 O164 94.3(13) . . ?
O165 W46 O164 96.1(12) . . ?
O167 W46 O164 156.9(12) . . ?
O183 W46 O164 82.6(12) . . ?
O166 W46 O179 88.7(13) . . ?
O165 W46 O179 162.4(13) . . ?
O167 W46 O179 85.9(11) . . ?
O183 W46 O179 73.9(12) . . ?
O164 W46 O179 73.0(10) . . ?
O166 W46 Cs1 52.1(9) . . ?
O165 W46 Cs1 82.3(9) . . ?
O167 W46 Cs1 145.4(9) . . ?
O183 W46 Cs1 132.0(8) . . ?
O164 W46 Cs1 51.3(9) . . ?
O179 W46 Cs1 100.4(7) . . ?
O191 W47 O183 104.5(16) . . ?
O191 W47 O182 98.7(14) . . ?
O183 W47 O182 93.4(11) . . ?
O191 W47 O189 102.3(15) . . ?
O183 W47 O189 92.6(12) . . ?
O182 W47 O189 155.9(13) . . ?
O191 W47 O188 100.8(17) . . ?
O183 W47 O188 154.6(15) . . ?
O182 W47 O188 84.1(12) . . ?
O189 W47 O188 80.6(13) . . ?
O191 W47 O179 171.6(13) . . ?
O183 W47 O179 70.5(12) . . ?
O182 W47 O179 75.2(11) . . ?
O189 W47 O179 84.9(12) . . ?
O188 W47 O179 84.5(13) . . ?
O192 W48 O188 101.4(19) . . ?
O192 W48 O190 101.6(17) . . ?
O188 W48 O190 92.2(15) . . ?
O192 W48 O186 99.5(17) . . ?
O188 W48 O186 158.3(16) . . ?
O190 W48 O186 89.0(14) . . ?
O192 W48 O187 95.0(16) . . ?
O188 W48 O187 89.7(13) . . ?
O190 W48 O187 162.5(15) . . ?
O186 W48 O187 82.9(13) . . ?
O192 W48 O181 166.7(16) . . ?
O188 W48 O181 87.8(14) . . ?
O190 W48 O181 87.4(13) . . ?
O186 W48 O181 70.6(12) . . ?
O187 W48 O181 75.3(11) . . ?
O193 W49 O184 105.1(16) . . ?
O193 W49 O189 98.3(15) . . ?
O184 W49 O189 93.2(13) . . ?
O193 W49 O185 105.5(16) . . ?
O184 W49 O185 91.4(16) . . ?
O189 W49 O185 153.7(14) . . ?
O193 W49 O190 97.4(16) . . ?
O184 W49 O190 157.5(15) . . ?
O189 W49 O190 82.7(13) . . ?
O185 W49 O190 83.1(15) . . ?
O193 W49 O180 175.3(14) . . ?
O184 W49 O180 71.3(13) . . ?
O189 W49 O180 85.0(11) . . ?
O185 W49 O180 72.0(13) . . ?
O190 W49 O180 86.3(12) . . ?
O169 W50 O168 98.5(14) . . ?
O169 W50 O170 96.1(14) . . ?
O168 W50 O170 96.1(14) . . ?
O169 W50 O167 103.8(13) . . ?
O168 W50 O167 92.8(12) . . ?
O170 W50 O167 156.7(14) . . ?
O169 W50 O184 97.0(15) . . ?
O168 W50 O184 164.5(13) . . ?
O170 W50 O184 82.8(15) . . ?
O167 W50 O184 82.9(13) . . ?
O169 W50 O180 166.4(12) . . ?
O168 W50 O180 92.5(11) . . ?
O170 W50 O180 74.6(13) . . ?
O167 W50 O180 83.6(10) . . ?
O184 W50 O180 72.2(12) . . ?
O172 W51 O171 104.0(17) . . ?
O172 W51 O173 103.4(17) . . ?
O171 W51 O173 84.0(14) . . ?
O172 W51 O185 92.8(19) . . ?
O171 W51 O185 160.1(14) . . ?
O173 W51 O185 81.7(16) . . ?
O172 W51 O170 104.0(17) . . ?
O171 W51 O170 96.9(14) . . ?
O173 W51 O170 151.5(14) . . ?
O185 W51 O170 89.1(16) . . ?
O172 W51 O180 162.1(16) . . ?
O171 W51 O180 93.5(10) . . ?
O173 W51 O180 82.0(12) . . ?
O185 W51 O180 70.8(13) . . ?
O170 W51 O180 69.5(12) . . ?
O175 W52 O186 102.4(17) . . ?
O175 W52 O174 102.6(17) . . ?
O186 W52 O174 155.0(14) . . ?
O175 W52 O173 101.9(15) . . ?
O186 W52 O173 92.2(15) . . ?
O174 W52 O173 85.0(13) . . ?
O175 W52 O176 96.3(14) . . ?
O186 W52 O176 88.1(13) . . ?
O174 W52 O176 87.0(12) . . ?
O173 W52 O176 161.4(12) . . ?
O175 W52 O181 167.9(14) . . ?
O186 W52 O181 72.2(12) . . ?
O174 W52 O181 82.9(12) . . ?
O173 W52 O181 89.3(11) . . ?
O176 W52 O181 73.0(10) . . ?
O194 W53 O197 100.8(12) . . ?
O194 W53 O174 96.8(14) . . ?
O197 W53 O174 98.4(13) . . ?
O194 W53 O198 98.1(12) . . ?
O197 W53 O198 97.6(12) . . ?
O174 W53 O198 155.6(11) . . ?
O194 W53 O171 85.8(11) . . ?
O197 W53 O171 172.8(11) . . ?
O174 W53 O171 77.8(12) . . ?
O198 W53 O171 84.2(11) . . ?
O194 W53 O199 169.4(12) . . ?
O197 W53 O199 89.6(12) . . ?
O174 W53 O199 83.4(13) . . ?
O198 W53 O199 78.4(11) . . ?
O171 W53 O199 83.9(11) . . ?
O200 W54 O199 104.6(16) . . ?
O200 W54 O215 101.8(15) . . ?
O199 W54 O215 96.6(13) . . ?
O200 W54 O201 105.8(14) . . ?
O199 W54 O201 88.4(13) . . ?
O215 W54 O201 149.8(14) . . ?
O200 W54 O224 98.1(15) . . ?
O199 W54 O224 156.6(14) . . ?
O215 W54 O224 83.8(13) . . ?
O201 W54 O224 80.3(13) . . ?
O200 W54 O218 165.2(14) . . ?
O199 W54 O218 89.1(13) . . ?
O215 W54 O218 70.5(12) . . ?
O201 W54 O218 79.8(12) . . ?
O224 W54 O218 68.9(12) . . ?
O202 W55 O198 102.7(14) . . ?
O202 W55 O201 101.7(15) . . ?
O198 W55 O201 89.5(12) . . ?
O202 W55 O219 104.4(14) . . ?
O198 W55 O219 152.8(12) . . ?
O201 W55 O219 86.8(13) . . ?
O202 W55 O203 100.1(14) . . ?
O198 W55 O203 83.7(11) . . ?
O201 W55 O203 158.1(13) . . ?
O219 W55 O203 89.8(12) . . ?
O202 W55 O216 170.9(13) . . ?
O198 W55 O216 79.6(11) . . ?
O201 W55 O216 87.0(11) . . ?
O219 W55 O216 73.3(11) . . ?
O203 W55 O216 71.4(11) . . ?
O230 W56 O225 100.0(16) . . ?
O230 W56 O226 102.1(18) . . ?
O225 W56 O226 92.2(15) . . ?
O230 W56 O219 94.7(16) . . ?
O225 W56 O219 87.7(14) . . ?
O226 W56 O219 162.9(14) . . ?
O230 W56 O220 101.5(15) . . ?
O225 W56 O220 157.2(14) . . ?
O226 W56 O220 90.8(14) . . ?
O219 W56 O220 82.9(13) . . ?
O230 W56 O216 166.7(15) . . ?
O225 W56 O216 86.8(11) . . ?
O226 W56 O216 88.9(13) . . ?
O219 W56 O216 74.0(11) . . ?
O220 W56 O216 70.7(11) . . ?
O228 W57 O222 100.8(16) . . ?
O228 W57 O227 104.3(15) . . ?
O222 W57 O227 93.7(14) . . ?
O228 W57 O221 99.5(15) . . ?
O222 W57 O221 92.0(13) . . ?
O227 W57 O221 154.0(14) . . ?
O228 W57 O226 97.8(16) . . ?
O222 W57 O226 161.3(16) . . ?
O227 W57 O226 83.3(14) . . ?
O221 W57 O226 83.2(13) . . ?
O228 W57 O217 169.1(13) . . ?
O222 W57 O217 72.4(13) . . ?
O227 W57 O217 84.9(12) . . ?
O221 W57 O217 72.8(12) . . ?
O226 W57 O217 89.0(13) . . ?
O229 W58 O224 100.1(16) . . ?
O229 W58 O223 102.2(15) . . ?
O224 W58 O223 91.8(15) . . ?
O229 W58 O227 101.4(16) . . ?
O224 W58 O227 157.3(13) . . ?
O223 W58 O227 90.8(13) . . ?
O229 W58 O225 99.9(15) . . ?
O224 W58 O225 86.6(14) . . ?
O223 W58 O225 157.8(12) . . ?
O227 W58 O225 82.5(13) . . ?
O229 W58 O218 171.0(15) . . ?
O224 W58 O218 73.0(12) . . ?
O223 W58 O218 72.8(12) . . ?
O227 W58 O218 86.3(12) . . ?
O225 W58 O218 85.6(11) . . ?
O213 W59 O214 103.8(13) . . ?
O213 W59 O212 91.1(15) . . ?
O214 W59 O212 101.6(14) . . ?
O213 W59 O215 97.2(14) . . ?
O214 W59 O215 96.7(13) . . ?
O212 W59 O215 157.5(14) . . ?
O213 W59 O223 159.0(13) . . ?
O214 W59 O223 97.2(12) . . ?
O212 W59 O223 83.7(14) . . ?
O215 W59 O223 81.1(13) . . ?
O213 W59 O218 87.4(12) . . ?
O214 W59 O218 165.7(10) . . ?
O212 W59 O218 86.9(14) . . ?
O215 W59 O218 72.8(12) . . ?
O223 W59 O218 72.0(11) . . ?
O211 W60 O210 104.2(15) . . ?
O211 W60 O209 100.8(14) . . ?
O210 W60 O209 94.8(13) . . ?
O211 W60 O212 100.4(15) . . ?
O210 W60 O212 91.6(15) . . ?
O209 W60 O212 155.6(13) . . ?
O211 W60 O222 94.6(15) . . ?
O210 W60 O222 161.2(13) . . ?
O209 W60 O222 80.9(12) . . ?
O212 W60 O222 85.5(14) . . ?
O211 W60 O217 165.0(16) . . ?
O210 W60 O217 89.8(12) . . ?
O209 W60 O217 72.3(11) . . ?
O212 W60 O217 84.2(13) . . ?
O222 W60 O217 71.5(12) . . ?
O208 W61 O207 107.0(17) . . ?
O208 W61 O209 102.9(15) . . ?
O207 W61 O209 89.5(14) . . ?
O208 W61 O206 99.7(15) . . ?
O207 W61 O206 91.4(14) . . ?
O209 W61 O206 156.1(11) . . ?
O208 W61 O221 96.1(16) . . ?
O207 W61 O221 156.9(14) . . ?
O209 W61 O221 85.7(12) . . ?
O206 W61 O221 84.2(12) . . ?
O208 W61 O217 164.9(15) . . ?
O207 W61 O217 85.9(14) . . ?
O209 W61 O217 68.6(11) . . ?
O206 W61 O217 87.6(11) . . ?
O221 W61 O217 71.4(12) . . ?
O205 W62 O204 103.8(13) . . ?
O205 W62 O220 98.1(14) . . ?
O204 W62 O220 158.0(13) . . ?
O205 W62 O203 101.7(14) . . ?
O204 W62 O203 86.7(13) . . ?
O220 W62 O203 91.1(13) . . ?
O205 W62 O206 99.3(14) . . ?
O204 W62 O206 88.0(13) . . ?
O220 W62 O206 86.3(12) . . ?
O203 W62 O206 159.0(12) . . ?
O205 W62 O216 170.2(11) . . ?
O204 W62 O216 84.8(11) . . ?
O220 W62 O216 73.6(11) . . ?
O203 W62 O216 73.8(11) . . ?
O206 W62 O216 85.5(11) . . ?
O157 W63 O232 107.5(14) . . ?
O157 W63 O196 106.0(14) . . ?
O232 W63 O196 97.3(16) . . ?
O157 W63 O204 130.4(11) . . ?
O232 W63 O204 115.2(15) . . ?
O196 W63 O204 92.9(13) . . ?
O157 W63 O207 80.3(12) . . ?
O232 W63 O207 88.9(16) . . ?
O196 W63 O207 169.2(12) . . ?
O204 W63 O207 76.5(12) . . ?
O157 W63 Na6 65.8(9) . . ?
O232 W63 Na6 57.5(14) . . ?
O196 W63 Na6 73.1(10) . . ?
O204 W63 Na6 162.1(10) . . ?
O207 W63 Na6 117.6(10) . . ?
Na13 Cl3 Cs3 120.2(6) . 2_765 ?
Na13 Cl3 Na11 96.8(8) . 2_765 ?
Cs3 Cl3 Na11 106.3(8) 2_765 2_765 ?

loop_
_geom_bond_atom_site_label_1
_geom_bond_atom_site_label_2
_geom_bond_distance
_geom_bond_site_symmetry_2
_geom_bond_publ_flag
O1 W1 1.90(4) . ?
O1 Na5 2.77(6) . ?
O2 W1 1.79(3) . ?
O2 Gd1 2.36(3) . ?
O3 W1 1.86(4) . ?
O3 Gd2 2.29(4) . ?
O4 W3 1.75(4) . ?
O4 W1 2.23(3) . ?
O5 W3 1.76(4) . ?
O5 Cs4 3.17(3) . ?
O5 Cs6 3.28(4) 2_775 ?
O6 W3 1.93(2) . ?
O6 W4 1.94(3) . ?
O6 Na15 2.51(3) 2_775 ?
O6 Cs6 3.67(3) 2_775 ?
O7 W4 1.82(3) . ?
O7 Gd1 2.32(4) . ?
O8 W4 1.72(3) . ?
O8 Cs2 3.33(3) . ?
O9 W5 1.87(3) . ?
O9 W4 1.97(3) . ?
O9 Cs2 3.38(2) . ?
O10 W5 1.74(3) . ?
O10 Gd1 2.44(3) . ?
O10 Cs2 3.66(3) 2_675 ?
O11 W5 1.71(3) . ?
O11 Cs2 3.09(3) . ?
O11 Cs2 3.48(4) 2_675 ?
O12 W6 1.88(3) . ?
O12 W5 2.00(3) . ?
O12 Cs2 3.42(3) 2_675 ?
O13 W6 1.89(3) . ?
O13 W11 1.99(3) . ?
O14 W6 1.73(4) . ?
O15 W7 1.89(3) . ?
O15 W6 1.95(3) . ?
O16 W11 1.89(3) . ?
O16 W7 1.90(3) . ?
O17 W7 1.65(4) . ?
O18 W7 1.93(3) . ?
O18 W2 1.95(3) . ?
O19 W2 1.87(3) . ?
O19 W1 1.99(3) . ?
O20 W2 1.61(4) . ?
O20 Cs4 3.02(4) . ?
O21 W2 1.90(3) . ?
O21 W3 1.95(3) . ?
O21 Cs4 3.21(3) . ?
O22 As1 1.72(3) . ?
O22 W4 2.32(3) . ?
O22 W3 2.37(3) . ?
O22 W9 2.41(4) . ?
O23 As1 1.85(3) . ?
O23 W5 2.24(3) . ?
O23 W10 2.35(3) . ?
O23 W6 2.38(3) . ?
O24 As1 1.80(3) . ?
O24 W8 2.26(3) . ?
O24 W7 2.32(3) . ?
O24 W2 2.35(3) . ?
O25 W9 1.89(3) . ?
O25 W3 1.99(3) . ?
O25 Cs6 3.14(3) 2_775 ?
O26 W9 1.84(3) . ?
O26 W4 2.08(4) . ?
O27 W10 1.81(3) . ?
O27 W5 2.07(4) . ?
O28 W10 1.78(4) . ?
O28 W6 2.01(4) . ?
O29 W8 1.92(5) . ?
O29 W7 1.95(5) . ?
O30 W8 1.86(3) . ?
O30 W2 1.96(4) . ?
O31 W8 1.81(3) . ?
O31 W9 2.02(3) . ?
O32 W9 1.88(4) . ?
O32 W10 1.90(4) . ?
O33 W8 1.89(3) . ?
O33 W10 1.94(3) . ?
O34 W10 1.72(4) . ?
O35 W8 1.71(4) . ?
O36 W9 1.63(5) . ?
O37 Gd1 2.49(3) . ?
O37 Na12 2.82(5) . ?
O37 Cs2 3.25(3) 2_675 ?
O38 Gd1 2.43(3) . ?
O39 W11 1.68(3) . ?
O39 Gd1 2.37(3) . ?
O41 W21 1.76(3) . ?
O41 Gd1 2.46(3) . ?
O42 Gd2 2.47(4) . ?
O43 W11 1.66(3) . ?
O43 Gd2 2.37(3) . ?
O44 W13 1.87(3) . ?
O44 W11 1.94(3) . ?
O45 W12 1.79(3) . ?
O45 W11 2.13(3) . ?
O46 W13 1.87(3) . ?
O46 W12 1.94(3) . ?
O47 W12 1.74(3) . ?
O48 W12 1.87(3) . ?
O48 W17 1.98(4) . ?
O49 W17 1.82(3) . ?
O49 Gd2 2.36(3) . ?
O50 W17 1.78(3) . ?
O51 W18 1.89(3) . ?
O51 W17 1.96(3) . ?
O52 W18 1.73(3) . ?
O52 Gd2 2.44(3) . ?
O52 Cs1 3.70(3) . ?
O53 W18 1.68(3) . ?
O53 Gd5 2.46(3) . ?
O54 W18 1.93(3) . ?
O54 W19 1.95(3) . ?
O54 Cs1 3.62(3) . ?
O55 W19 1.81(4) . ?
O55 W21 2.14(4) . ?
O55 Cs1 3.45(3) . ?
O56 W19 1.79(3) . ?
O56 Cs5 3.28(3) . ?
O57 W20 1.85(3) . ?
O57 W19 1.96(3) . ?
O57 Cs5 3.58(3) . ?
O58 W21 1.91(3) . ?
O58 W20 1.93(3) . ?
O59 W20 1.93(3) . ?
O59 W13 1.98(3) . ?
O59 Cs2 3.76(3) 2_675 ?
O60 W13 1.72(3) . ?
O60 Cs2 3.10(3) 2_675 ?
O61 As2 1.80(3) . ?
O61 W18 2.24(2) . ?
O61 W15 2.38(3) . ?
O61 W19 2.39(2) . ?
O62 As2 1.81(3) . ?
O62 W13 2.25(3) . ?
O62 W14 2.31(3) . ?
O62 W20 2.34(3) . ?
O63 As2 1.78(2) . ?
O63 W17 2.28(2) . ?
O63 W16 2.36(3) . ?
O63 W12 2.50(3) . ?
O64 W13 1.88(3) . ?
O64 W14 1.98(3) . ?
O65 W16 1.85(4) . ?
O65 W12 2.02(4) . ?
O66 W16 1.83(3) . ?
O66 W17 2.06(4) . ?
O67 W15 1.85(3) . ?
O67 W18 2.07(4) . ?
O68 W15 1.88(3) . ?
O68 W19 2.04(3) . ?
O69 W20 1.91(3) . ?
O69 W14 1.99(3) . ?
O70 W14 1.89(2) . ?
O70 W16 1.95(2) . ?
O71 W14 1.75(3) . ?
O71 W15 2.06(3) . ?
O72 W15 1.89(3) . ?
O72 W16 1.92(3) . ?
O73 W14 1.65(4) . ?
O74 W16 1.69(4) . ?
O75 W15 1.68(3) . ?
O77 W21 1.73(2) . ?
O77 Gd2 2.36(2) . ?
O78 Gd2 2.47(3) . ?
O78 Na5 2.82(4) . ?
O78 Cs1 3.02(3) . ?
O79 W22 1.88(2) . ?
O79 W21 1.93(2) . ?
O79 Cs1 3.06(2) . ?
O80 W21 2.15(3) . ?
O80 W22 2.20(3) . ?
O80 Cs5 2.97(4) . ?
O81 W22 1.73(3) . ?
O81 Gd4 2.48(3) . ?
O81 Cs5 3.33(3) . ?
O82 W22 1.74(3) . ?
O82 Gd3 2.43(3) . ?
O83 Gd4 2.45(3) . ?
O83 Na9 2.95(4) . ?
O83 Cs5 3.15(3) . ?
O84 W24 1.92(2) . ?
O84 W22 1.94(2) . ?
O85 W23 1.79(3) . ?
O85 W22 2.19(3) . ?
O85 Na5 2.96(4) . ?
O86 W23 1.73(3) . ?
O86 Gd1 2.38(2) . ?
O87 W24 1.73(3) . ?
O87 Na12 2.92(5) . ?
O88 W24 1.90(3) . ?
O88 W23 1.93(3) . ?
O89 W23 1.89(3) . ?
O89 W27 1.97(3) . ?
O90 W27 1.71(3) . ?
O90 Cs4 3.07(3) 2_775 ?
O91 W27 1.75(3) . ?
O91 Gd3 2.41(3) . ?
O92 W27 1.88(3) . ?
O92 W28 1.97(3) . ?
O92 Cs4 3.43(3) 2_775 ?
O93 W28 1.79(3) . ?
O93 Gd3 2.42(3) . ?
O94 W28 1.76(3) . ?
O94 Cs4 3.25(3) 2_775 ?
O94 Cs3 3.52(3) . ?
O95 W30 1.90(3) . ?
O95 W28 1.98(3) . ?
O95 Cs3 3.18(3) . ?
O96 W30 1.76(3) . ?
O96 Na13 2.27(3) . ?
O97 W30 1.79(3) . ?
O97 W32 2.07(3) . ?
O98 W31 1.92(3) . ?
O98 W30 1.92(2) . ?
O99 W32 1.91(2) . ?
O99 W31 1.93(2) . ?
O100 W31 1.61(3) . ?
O100 Na9 2.91(5) . ?
O101 W31 1.96(3) . ?
O101 W24 1.98(3) . ?
O102 As3 1.81(3) . ?
O102 W27 2.23(3) . ?
O102 W23 2.34(3) . ?
O102 W26 2.40(3) . ?
O103 As3 1.78(2) . ?
O103 W28 2.22(3) . ?
O103 W30 2.44(3) . ?
O103 W29 2.47(2) . ?
O104 As3 1.87(3) . ?
O104 W31 2.24(3) . ?
O104 W25 2.26(2) . ?
O104 W24 2.30(3) . ?
O105 W31 1.90(3) . ?
O105 W25 1.95(3) . ?
O106 W24 1.89(2) . ?
O106 W25 1.99(3) . ?
O107 W26 1.90(3) . ?
O107 W23 1.98(3) . ?
O108 W26 1.87(3) . ?
O108 W27 2.11(3) . ?
O109 W29 1.86(3) . ?
O109 W28 2.10(2) . ?
O109 Cs3 3.15(3) . ?
O110 W29 1.90(3) . ?
O110 W30 1.98(3) . ?
O110 Cs3 3.74(3) . ?
O111 W29 1.85(3) . ?
O111 W26 1.93(3) . ?
O112 W25 1.89(3) . ?
O112 W29 1.95(3) . ?
O113 W25 1.90(3) . ?
O113 W26 1.97(3) . ?
O114 W29 1.75(3) . ?
O114 Na7 2.59(4) 2_765 ?
O115 W26 1.71(3) . ?
O116 W25 1.68(3) . ?
O117 W32 1.76(3) . ?
O117 Gd3 2.25(3) . ?
O118 Gd3 2.49(3) . ?
O118 Na11 2.74(4) . ?
O119 Gd4 2.39(4) . ?
O119 Cs5 3.29(4) . ?
O120 Gd3 2.41(3) . ?
O120 Cs4 3.48(4) 2_775 ?
O121 W42 1.71(3) . ?
O121 Gd3 2.49(3) . ?
O122 W42 1.74(3) . ?
O122 Gd4 2.42(3) . ?
O123 W33 1.91(3) . ?
O123 W32 1.92(3) . ?
O124 W34 1.77(3) . ?
O125 W33 1.86(3) . ?
O125 W34 1.97(3) . ?
O125 Cs3 3.34(3) 2_765 ?
O126 W33 1.73(3) . ?
O126 Na13 2.47(3) . ?
O126 Na11 2.89(5) . ?
O127 W41 1.93(3) . ?
O127 W33 1.97(2) . ?
O128 W41 1.70(3) . ?
O128 O243 2.94(4) . ?
O129 W42 1.92(2) . ?
O129 W41 1.93(2) . ?
O130 W40 1.83(3) . ?
O130 W41 1.99(3) . ?
O131 W40 1.78(3) . ?
O131 Gd6 2.35(3) . ?
O132 W40 1.85(3) . ?
O132 W42 2.12(3) . ?
O132 Na6 2.98(4) . ?
O133 W40 1.89(3) . ?
O133 W39 1.98(3) . ?
O134 W39 1.80(3) . ?
O134 Gd4 2.35(3) . ?
O135 W39 1.68(4) . ?
O135 Na14 2.51(5) . ?
O135 Na4 3.01(4) 2_666 ?
O136 W39 1.89(3) . ?
O136 W35 1.95(3) . ?
O137 W35 1.77(3) . ?
O137 Gd4 2.40(3) . ?
O138 W35 1.68(3) . ?
O139 W34 1.88(3) . ?
O139 W35 2.00(3) . ?
O139 Na9 2.92(5) . ?
O140 As4 1.79(3) . ?
O140 W38 2.29(3) . ?
O140 W33 2.31(3) . ?
O140 W41 2.35(3) . ?
O141 As4 1.86(3) . ?
O141 W39 2.19(3) . ?
O141 W40 2.33(3) . ?
O141 W37 2.37(3) . ?
O142 As4 1.75(3) . ?
O142 W35 2.24(3) . ?
O142 W36 2.45(3) . ?
O142 W34 2.48(2) . ?
O143 W36 1.93(3) . ?
O143 W35 2.03(3) . ?
O144 W36 1.90(3) . ?
O144 W34 1.92(3) . ?
O144 Cs3 3.33(3) 2_765 ?
O145 W33 1.85(3) . ?
O145 W38 2.06(3) . ?
O145 Cs3 3.25(3) 2_765 ?
O146 W41 1.91(3) . ?
O146 W38 1.98(3) . ?
O147 W37 1.92(2) . ?
O147 W40 1.94(3) . ?
O148 W37 1.88(3) . ?
O148 W39 2.05(3) . ?
O149 W37 1.88(2) . ?
O149 W36 1.92(2) . ?
O150 W38 1.80(3) . ?
O150 W36 2.01(3) . ?
O150 Cs3 3.22(3) 2_765 ?
O151 W38 1.86(3) . ?
O151 W37 1.97(3) . ?
O152 W38 1.75(3) . ?
O152 Na7 2.43(4) . ?
O153 W43 2.19(3) . ?
O153 W42 2.20(3) . ?
O153 O243 2.80(4) . ?
O154 W37 1.60(3) . ?
O155 Gd6 2.43(3) . ?
O155 O243 2.84(4) . ?
O156 Gd6 2.40(3) . ?
O157 W63 1.84(3) . ?
O157 Gd6 2.32(3) . ?
O158 W43 1.75(3) . ?
O158 Gd5 2.33(3) . ?
O160 W45 1.69(4) . ?
O160 W43 2.25(4) . ?
O160 Cs1 3.54(3) . ?
O162 W44 1.91(3) . ?
O162 W45 1.92(3) . ?
O162 Cs6 3.14(3) . ?
O163 W45 1.77(3) . ?
O163 Cs6 3.43(3) . ?
O164 W45 1.89(3) . ?
O164 W46 2.02(3) . ?
O164 Cs1 3.59(3) . ?
O165 W46 1.85(3) . ?
O165 Gd2 2.29(3) . ?
O166 W46 1.75(3) . ?
O166 Gd5 2.43(3) . ?
O166 Cs1 3.68(3) . ?
O167 W46 1.89(2) . ?
O167 W50 1.95(3) . ?
O168 W50 1.81(3) . ?
O168 Gd5 2.37(3) . ?
O169 W50 1.71(3) . ?
O169 Na3 2.99(4) . ?
O170 W50 1.93(3) . ?
O170 W51 1.94(4) . ?
O171 W51 1.81(3) . ?
O171 W53 2.05(3) . ?
O172 W51 1.66(4) . ?
O173 W51 1.85(3) . ?
O173 W52 1.97(3) . ?
O174 W53 1.89(3) . ?
O174 W52 1.93(3) . ?
O175 W52 1.58(4) . ?
O176 W44 1.89(3) . ?
O176 W52 2.04(3) . ?
O177 W44 1.91(3) . ?
O177 W43 1.94(3) . ?
O178 W44 1.73(3) . ?
O178 Cs6 3.42(3) . ?
O179 As5 1.83(3) . ?
O179 W46 2.19(3) . ?
O179 W45 2.38(3) . ?
O179 W47 2.42(3) . ?
O180 As5 1.79(2) . ?
O180 W50 2.26(3) . ?
O180 W49 2.39(3) . ?
O180 W51 2.47(3) . ?
O181 As5 1.83(3) . ?
O181 W48 2.25(3) . ?
O181 W52 2.28(3) . ?
O181 W44 2.37(2) . ?
O182 W47 1.89(2) . ?
O182 W45 2.05(3) . ?
O183 W47 1.87(3) . ?
O183 W46 2.00(3) . ?
O184 W49 1.87(3) . ?
O184 W50 1.99(4) . ?
O185 W51 1.89(4) . ?
O185 W49 1.94(4) . ?
O186 W52 1.86(4) . ?
O186 W48 1.99(4) . ?
O187 W44 1.93(3) . ?
O187 W48 2.03(3) . ?
O188 W48 1.82(3) . ?
O188 W47 2.03(3) . ?
O189 W47 1.89(3) . ?
O189 W49 1.91(3) . ?
O190 W48 1.88(3) . ?
O190 W49 2.00(3) . ?
O191 W47 1.47(4) . ?
O192 W48 1.63(4) . ?
O193 W49 1.78(4) . ?
O194 W53 1.77(3) . ?
O194 Gd5 2.26(3) . ?
O195 Gd5 2.46(4) . ?
O196 W63 1.87(3) . ?
O196 Gd5 2.30(3) . ?
O197 W53 1.78(3) . ?
O197 Gd6 2.29(3) . ?
O198 W55 1.87(2) . ?
O198 W53 1.94(3) . ?
O199 W54 1.77(3) . ?
O199 W53 2.09(3) . ?
O200 W54 1.76(4) . ?
O201 W55 1.89(3) . ?
O201 W54 1.96(3) . ?
O202 W55 1.73(4) . ?
O203 W62 1.90(3) . ?
O203 W55 1.98(3) . ?
O204 W62 1.83(3) . ?
O204 W63 2.00(3) . ?
O205 W62 1.73(3) . ?
O205 Na4 2.74(4) . ?
O206 W61 1.92(3) . ?
O206 W62 1.94(3) . ?
O207 W61 1.72(4) . ?
O207 W63 2.25(4) . ?
O208 W61 1.63(4) . ?
O209 W61 1.91(3) . ?
O209 W60 1.92(3) . ?
O209 Na8 2.53(4) . ?
O210 W60 1.77(3) . ?
O210 Gd6 2.38(3) . ?
O211 W60 1.66(3) . ?
O212 W59 1.88(4) . ?
O212 W60 1.94(4) . ?
O213 W59 1.75(3) . ?
O213 Gd6 2.39(3) . ?
O214 W59 1.79(3) . ?
O215 W54 1.90(3) . ?
O215 W59 1.96(3) . ?
O216 As6 1.78(3) . ?
O216 W62 2.28(3) . ?
O216 W55 2.32(3) . ?
O216 W56 2.33(3) . ?
O217 As6 1.85(3) . ?
O217 W60 2.18(3) . ?
O217 W57 2.34(3) . ?
O217 W61 2.34(3) . ?
O218 As6 1.85(3) . ?
O218 W59 2.23(3) . ?
O218 W54 2.37(3) . ?
O218 W58 2.37(3) . ?
O219 W56 1.91(3) . ?
O219 W55 1.98(3) . ?
O220 W62 1.89(3) . ?
O220 W56 1.98(3) . ?
O221 W57 1.88(3) . ?
O221 W61 1.96(3) . ?
O222 W57 1.85(3) . ?
O222 W60 2.11(3) . ?
O223 W58 1.85(3) . ?
O223 W59 2.08(3) . ?
O224 W58 1.77(4) . ?
O224 W54 2.04(4) . ?
O225 W56 1.86(3) . ?
O225 W58 1.99(3) . ?
O226 W56 1.91(4) . ?
O226 W57 1.99(4) . ?
O227 W57 1.86(3) . ?
O227 W58 1.95(3) . ?
O228 W57 1.60(4) . ?
O229 W58 1.77(3) . ?
O230 W56 1.68(4) . ?
O232 W63 1.86(4) . ?
O232 Na6 2.88(5) . ?
O236 Na14 2.37(7) . ?
O236 Na8 2.50(7) . ?
O237 Na8 2.36(6) . ?
O237 Na14 2.66(6) . ?
O238 Na14 2.29(6) . ?
O238 Na8 2.49(6) . ?
O239 Na14 2.16(7) . ?
O242 Na3 2.74(8) . ?
O243 O258 2.64(5) . ?
O243 O253 2.81(5) . ?
O243 Na1 3.69(5) 2_766 ?
O243 Gd6 4.14(3) . ?
O247 Na12 2.66(6) . ?
O248 Na15 2.63(7) . ?
O250 Na7 2.48(5) . ?
O252 Na7 2.67(5) . ?
O255 Cs4 3.14(5) 2_775 ?
O256 Cs3 3.14(10) . ?
O257 Cs6 3.59(5) . ?
O263 W32 1.83(2) . ?
O263 Gd4 2.18(2) . ?
O264 Gd3 2.42(3) . ?
O264 Na5 2.70(4) . ?
O264 Cs1 3.56(3) . ?
O267 Gd4 2.42(3) . ?
O267 Na6 2.76(4) . ?
O267 Cs1 3.45(3) . ?
O268 W34 1.81(3) . ?
O268 W32 2.07(3) . ?
O269 W20 1.68(3) . ?
O269 Cs5 3.33(3) . ?
O270 Na4 2.83(6) . ?
O271 W36 1.68(3) . ?
O272 W43 1.90(2) . ?
O272 W42 1.94(2) . ?
O272 Cs1 3.02(3) . ?
O273 W43 1.58(3) . ?
O273 Gd6 2.60(3) . ?
O274 Gd5 2.43(2) . ?
O274 Na6 2.83(4) . ?
O274 Cs1 3.18(3) . ?
O301 Na15 2.51(6) . ?
O301 Cs6 3.29(5) . ?
O302 Na15 2.27(5) . ?
O304 Na15 2.40(5) . ?
O306 Cs5 2.73(4) . ?
O307 Na7 2.53(9) . ?
O315 Na8 2.46(6) 2_666 ?
O316 Cs5 3.66(6) . ?
O318 Na9 2.27(8) . ?
Na1 Na2 3.14(5) . ?
Na1 O243 3.69(5) 2_766 ?
Na4 O135 3.01(4) 2_666 ?
Na5 W1 3.38(3) . ?
Na5 Cs1 4.54(4) . ?
Na6 W63 3.42(3) . ?
Na6 Cs1 4.56(4) . ?
Na7 O114 2.59(4) 2_765 ?
Na8 O315 2.46(6) 2_666 ?
Na8 Na14 3.20(5) . ?
Na9 W35 3.68(3) . ?
Na11 Cl3 3.18(3) 2_765 ?
Na11 Na13 4.15(3) . ?
Na11 Cs3 5.00(3) . ?
Na12 Cs5 4.40(4) . ?
Na12 Cs2 4.94(4) 2_675 ?
Na13 O96 2.27(3) 2_765 ?
Na13 Cl3 2.313(18) 2_765 ?
Na13 Cl3 2.313(18) . ?
Na13 O126 2.47(3) 2_765 ?
Na13 W30 3.6992(18) . ?
Na13 W30 3.6992(18) 2_765 ?
Na13 Na11 4.15(3) 2_765 ?
Na13 Cs3 4.672(12) . ?
Na13 Cs3 4.672(12) 2_765 ?
Na15 O6 2.51(3) 2_775 ?
Na15 W4 3.71(3) 2_775 ?
Na15 Cs6 4.11(3) . ?
Cs2 O60 3.10(3) 2_675 ?
Cs2 O37 3.25(3) 2_675 ?
Cs2 O12 3.42(3) 2_675 ?
Cs2 O11 3.48(4) 2_675 ?
Cs2 O10 3.66(3) 2_675 ?
Cs2 O59 3.76(3) 2_675 ?
Cs2 W5 4.025(9) 2_675 ?
Cs2 W5 4.053(6) . ?
Cs2 W4 4.181(6) . ?
Cs3 Cl2 2.76(2) . ?
Cs3 Cl3 3.06(2) 2_765 ?
Cs3 O150 3.22(3) 2_765 ?
Cs3 O145 3.25(3) 2_765 ?
Cs3 O144 3.33(3) 2_765 ?
Cs3 O125 3.34(3) 2_765 ?
Cs3 W28 3.990(8) . ?
Cs4 O90 3.07(3) 2_775 ?
Cs4 O255 3.14(5) 2_775 ?
Cs4 O94 3.25(3) 2_775 ?
Cs4 O92 3.43(3) 2_775 ?
Cs4 O120 3.48(4) 2_775 ?
Cs4 W2 3.858(13) . ?
Cs4 W27 3.952(13) 2_775 ?
Cs4 W3 3.969(12) . ?
Cs4 W28 4.049(14) 2_775 ?
Cs5 W19 4.014(12) . ?
Cs5 W22 4.155(14) . ?
Cs5 W20 4.184(11) . ?
Cs6 Cl1 2.76(3) . ?
Cs6 O25 3.14(3) 2_775 ?
Cs6 O5 3.28(4) 2_775 ?
Cs6 O6 3.67(3) 2_775 ?
Cs6 W3 3.947(13) 2_775 ?
Cs6 W44 4.046(13) . ?
Cs6 W45 4.090(13) . ?
W3 Cs6 3.947(13) 2_775 ?
W4 Na15 3.71(3) 2_775 ?
W5 Cs2 4.025(9) 2_675 ?
W9 Cs6 4.386(13) 2_775 ?
W13 Cs2 4.305(6) 2_675 ?
W27 Cs4 3.952(13) 2_775 ?
W28 Cs4 4.049(14) 2_775 ?
W33 Cs3 4.231(10) 2_765 ?
W34 Cs3 4.336(9) 2_765 ?
W36 Cs3 4.182(9) 2_765 ?
W38 Cs3 4.090(8) 2_765 ?
Cl3 Cs3 3.06(2) 2_765 ?
Cl3 Na11 3.18(3) 2_765 ?
